data_7719802
loop_
_publ_author_name
'Koprowska, Karolina'
'Fischer-Durand, Nathalie'
'Michlewska, Sylwia'
'Gapi&#x144;ska, Magdalena'
'Grodzicka, Marika'
'Makal, Anna'
'Krzeszczakowska, Joanna'
'Wrona-Piotrowicz, Anna'
'Ligni&#xe8;res, Laurent'
'Salmain, Mich&#xe8;le'
'Rudolf, Bogna'

_publ_section_title
;
 Metallocarbonyl bromomaleimide derivatives for thiol bioconjugation and
 disulfide bridging: spectroscopic and biological properties.
;
_journal_issue 45
_journal_name_full 'Dalton transactions (Cambridge, England : 2003)'
_journal_page_first 16864
_journal_page_last 16875
_journal_paper_doi 10.1039/d5dt02375k
_journal_volume 54
_journal_year 2025
_chemical_absolute_configuration ad
_chemical_formula_moiety
'C32 H38 N O20 S2, 2(C32 H39 N O20 S2), C32 H33 N O20 S2, C32 H28 N O20 S2, C32 H4 N O20 S2, C6 H14, 1[C6H14], 0.5[C6H14]'
_chemical_formula_sum 'C207 H216 N6 O120 S12'
_chemical_formula_weight 5092.57
_space_group_crystal_system monoclinic
_space_group_IT_number 4
_space_group_name_Hall 'P 2yb'
_space_group_name_H-M_alt 'P 1 21 1'
_atom_sites_solution_hydrogens geom
_atom_sites_solution_primary dual
_audit_creation_date 2025-09-08
_audit_creation_method
;
Olex2 1.5
(compiled 2025.07.13 svn.rb7424ae for OlexSys, GUI svn.r7314)
;
_audit_update_record
;
2025-09-08 deposited with the CCDC.	2025-10-28 downloaded from the CCDC.
;
_cell_angle_alpha 90
_cell_angle_beta 94.1682(8)
_cell_angle_gamma 90
_cell_formula_units_Z 2
_cell_length_a 26.8895(2)
_cell_length_b 14.89266(13)
_cell_length_c 31.0943(3)
_cell_measurement_reflns_used 43791
_cell_measurement_temperature 100.00(10)
_cell_measurement_theta_max 72.4400
_cell_measurement_theta_min 2.0880
_cell_volume 12418.97(19)
_computing_cell_refinement 'CrysAlisPro 1.171.43.108a (Rigaku OD, 2024)'
_computing_data_collection 'CrysAlisPro system (CCD 43.144a 64-bit (release 23-01-2025))'
_computing_data_reduction 'CrysAlisPro 1.171.43.108a (Rigaku OD, 2024)'
_computing_molecular_graphics 'Olex2 1.5 (Dolomanov et al., 2009)'
_computing_publication_material 'Olex2 1.5 (Dolomanov et al., 2009)'
_computing_structure_refinement 'SHELXL 2019/3 (Sheldrick, 2015)'
_computing_structure_solution 'SHELXD  (Sheldrick, 2008)'
_diffrn_ambient_environment N~2~
_diffrn_ambient_temperature 100.00(10)
_diffrn_detector 'Hybrid Pixel Array Detector'
_diffrn_detector_area_resol_mean 10.0000
_diffrn_detector_type HyPix
_diffrn_measured_fraction_theta_full 1.000
_diffrn_measured_fraction_theta_max 0.988
_diffrn_measurement_details
;
List of Runs (angles in degrees, time in seconds):

  # Type    Start    End  Width  t~exp~   \w     \q     \k     \f   Frames
#--------------------------------------------------------------------------
  1  \w     -7.00  19.00   0.50    0.40    --    0.00 -86.00 -86.00   52
  2  \w    -17.00  36.00   0.50    0.40    --    0.00  86.00  31.00  106
  3  \w   -134.00 -82.00   0.50    3.20    --  -54.00 -86.00 -86.00  104
  4  \w    -55.00 -15.00   0.50    3.20    --  -54.00  86.00  31.00   80
  5  \w    -21.00  91.00   0.50    3.20    --   55.15 -86.00 -86.00  224
  6  \w    102.00 177.00   0.50    3.50    --  110.30  86.00  31.00  150
  7  \w     58.00 158.00   0.50    3.50    --  110.30 -86.00 -86.00  200
  8  \w     25.00  50.00   0.50    0.40    --    0.00 -99.00   0.00   50
  9  \w      7.00  46.00   0.50    0.40    --    0.00 -99.00-180.00   78
 10  \w     40.00  78.00   0.50    0.40    --    0.00  57.00  30.00   76
 11  \w    -13.00  38.00   0.50    0.40    --    0.00  57.00  30.00  102
 12  \w    -92.00 -44.00   0.50    0.40    --    0.00-178.00  90.00   96
 13  \w   -134.00 -77.00   0.50    3.20    --  -54.00-125.00  60.00  114
 14  \w   -141.00 -95.00   0.50    3.20    --  -54.00 -99.00-150.00   92
 15  \w   -137.00-110.00   0.50    3.20    --  -54.00 -99.00 -60.00   54
 16  \w   -128.00-102.00   0.50    3.20    --  -54.00 -99.00-180.00   52
 17  \w   -133.00 -26.00   0.50    3.20    --  -54.00 -57.00-180.00  214
 18  \w    -82.00 -14.00   0.50    3.20    --  -54.00 125.00 120.00  136
 19  \w    -86.00 -51.00   0.50    3.20    --  -54.00 125.00  90.00   70
 20  \w   -135.00 -98.00   0.50    3.20    --  -54.00-125.00 -60.00   74
 21  \w   -130.00 -35.00   0.50    3.20    --  -54.00 -57.00-150.00  190
 22  \w     79.00 176.00   0.50    3.50    --  110.30  63.00 -30.00  194
 23  \w    104.00 178.00   0.50    3.50    --  110.30 111.00 -90.00  148
 24  \w     76.00 178.00   0.50    3.50    --  110.30  63.00   0.00  204
 25  \w    126.00 151.00   0.50    3.50    --  110.30-178.00  90.00   50
 26  \w     66.00 109.00   0.50    3.50    --  110.30-178.00  90.00   86
 27  \w     80.00 144.00   0.50    3.50    --  110.30 -38.00-120.00  128
 28  \w     75.00 163.00   0.50    3.50    --  110.30  63.00 150.00  176
 29  \w    126.00 151.00   0.50    3.50    --  110.30  50.00-120.00   50
 30  \w     33.00  59.00   0.50    3.50    --  110.30 -38.00-120.00   52
 31  \w     71.00 110.00   0.50    3.50    --  110.30  50.00-120.00   78
 32  \w     65.00  91.00   0.50    3.50    --  110.30 -91.00-150.00   52
 33  \w     73.00 177.00   0.50    3.50    --  110.30  50.00  90.00  208
 34  \w     57.00 150.00   0.50    3.50    --  110.30 -50.00-150.00  186
 35  \w     30.00  57.00   0.50    3.50    --  110.30 -91.00-150.00   54
 36  \w     49.00  74.00   0.50    3.50    --  110.30 -38.00-180.00   50
 37  \w    113.00 155.00   0.50    3.50    --  110.30 -38.00-180.00   84
 38  \w     58.00 103.00   0.50    3.50    --  110.30-111.00-120.00   90
 39  \w     63.00 145.00   0.50    3.50    --  110.30 178.00-180.00  164
 40  \w     65.00  90.00   0.50    3.50    --  110.30 178.00 150.00   50
 41  \w     35.00  97.00   0.50    3.50    --  110.30-111.00-150.00  124
 42  \w     79.00 139.00   0.50    3.50    --  110.30  50.00 120.00  120
;
_diffrn_measurement_device 'four-circle diffractometer'
_diffrn_measurement_device_type 'SuperNova, Dual, Cu at home/near, HyPix'
_diffrn_measurement_method '\w scans'
_diffrn_orient_matrix_type 'CrysAlisPro convention (1999,Acta A55,543-557)'
_diffrn_orient_matrix_UB_11 -0.0293904000
_diffrn_orient_matrix_UB_12 0.0816097000
_diffrn_orient_matrix_UB_13 0.0150130000
_diffrn_orient_matrix_UB_21 -0.0489442000
_diffrn_orient_matrix_UB_22 -0.0429721000
_diffrn_orient_matrix_UB_23 -0.0188474000
_diffrn_orient_matrix_UB_31 -0.0063263000
_diffrn_orient_matrix_UB_32 -0.0468049000
_diffrn_orient_matrix_UB_33 0.0434521000
_diffrn_radiation_monochromator mirror
_diffrn_radiation_probe x-ray
_diffrn_radiation_type 'Cu K\a'
_diffrn_radiation_wavelength 1.54184
_diffrn_reflns_av_R_equivalents 0.0392
_diffrn_reflns_av_unetI/netI 0.0521
_diffrn_reflns_Laue_measured_fraction_full 1.000
_diffrn_reflns_Laue_measured_fraction_max 0.988
_diffrn_reflns_limit_h_max 33
_diffrn_reflns_limit_h_min -33
_diffrn_reflns_limit_k_max 18
_diffrn_reflns_limit_k_min -18
_diffrn_reflns_limit_l_max 38
_diffrn_reflns_limit_l_min -36
_diffrn_reflns_number 118214
_diffrn_reflns_point_group_measured_fraction_full 0.983
_diffrn_reflns_point_group_measured_fraction_max 0.961
_diffrn_reflns_theta_full 67.684
_diffrn_reflns_theta_max 72.572
_diffrn_reflns_theta_min 1.647
_diffrn_source 'micro-focus sealed X-ray tube'
_diffrn_source_type 'SuperNova (Cu) X-ray Source'
_exptl_absorpt_coefficient_mu 1.867
_exptl_absorpt_correction_T_max 1.000
_exptl_absorpt_correction_T_min 0.442
_exptl_absorpt_correction_type gaussian
_exptl_absorpt_process_details
;
CrysAlisPro 1.171.43.108a (Rigaku Oxford Diffraction, 2024)
Numerical absorption correction based on gaussian integration over
a multifaceted crystal model
Empirical absorption correction using spherical harmonics,
implemented in SCALE3 ABSPACK scaling algorithm.
;
_exptl_crystal_colour yellow
_exptl_crystal_colour_primary yellow
_exptl_crystal_density_diffrn 1.362
_exptl_crystal_description needle
_exptl_crystal_F_000 5304
_exptl_crystal_size_max 0.508
_exptl_crystal_size_mid 0.118
_exptl_crystal_size_min 0.073
_refine_diff_density_max 1.392
_refine_diff_density_min -0.583
_refine_diff_density_rms 0.089
_refine_ls_abs_structure_details
;
 Flack x determined using 11712 quotients [(I+)-(I-)]/[(I+)+(I-)]
 (Parsons, Flack and Wagner, Acta Cryst. B69 (2013) 249-259).
;
_refine_ls_abs_structure_Flack 0.015(6)
_refine_ls_extinction_method none
_refine_ls_goodness_of_fit_ref 1.020
_refine_ls_hydrogen_treatment constr
_refine_ls_matrix_type full
_refine_ls_number_parameters 2847
_refine_ls_number_reflns 47390
_refine_ls_number_restraints 199
_refine_ls_restrained_S_all 1.038
_refine_ls_R_factor_all 0.1165
_refine_ls_R_factor_gt 0.0858
_refine_ls_shift/su_max 0.001
_refine_ls_shift/su_mean 0.000
_refine_ls_structure_factor_coef Fsqd
_refine_ls_weighting_details 'w=1/[\s^2^(Fo^2^)+(0.1994P)^2^] where P=(Fo^2^+2Fc^2^)/3'
_refine_ls_weighting_scheme calc
_refine_ls_wR_factor_gt 0.2390
_refine_ls_wR_factor_ref 0.2759
_reflns_Friedel_coverage 0.868
_reflns_Friedel_fraction_full 0.964
_reflns_Friedel_fraction_max 0.931
_reflns_number_gt 32827
_reflns_number_total 47390
_reflns_threshold_expression 'I > 2\s(I)'
_cod_data_source_file d5dt02375k2.cif
_cod_data_source_block 157fc
_cod_depositor_comments 'Adding full bibliography for 7719802--7719803.cif.'
_cod_original_cell_volume 12419.0(2)
_cod_database_code 7719802
_shelx_shelxl_version_number 2019/3
_chemical_oxdiff_formula 'S2 N O12 C40 H40 '
_chemical_oxdiff_usercomment '100(2) K'
_shelx_space_group_comment
;
The symmetry employed for this shelxl refinement is uniquely defined
by the following loop, which should always be used as a source of
symmetry information in preference to the above space-group names.
They are only intended as comments.
;
_olex2_refinement_description
;
1. Fixed Uiso
 At 1.2 times of:
  All C(H) groups, All C(H,H) groups, All N(H) groups
 At 1.5 times of:
  All C(H,H,H) groups
2. Restrained distances
 O9C-C6C
 1.45 with sigma of 0.02
 O3E-C2E
 1.45 with sigma of 0.02
 C7E-C8E
 1.4 with sigma of 0.02
 C5C-C6C
 1.4 with sigma of 0.02
 C14J-C13J
 1.49 with sigma of 0.02
 O9L-C13L = O10L-C13L
 1.26 with sigma of 0.02
 C13L-C14L
 1.5 with sigma of 0.02
 O9L-C14L
 2.38 with sigma of 0.04
 O10L-C14L
 2.39 with sigma of 0.04
 O9L-O10L
 2.19 with sigma of 0.04
 O9L-C14L \\sim C14L-O10L
 with sigma of 0.04
 C13L-O9L \\sim C13L-O10L
 with sigma of 0.02
3. Restrained planarity
 O9L, O10L, C13L, C14L
 with sigma of 0.1
4. Rigid bond restraints
 C2E, O3E, C7E, O4E, C8E
 with sigma for 1-2 distances of 0.01 and sigma for 1-3 distances of 0.01
 O3E, C2E, C7E, O4E, C8E
 with sigma for 1-2 distances of 0.01 and sigma for 1-3 distances of 0.01
 S3, C1C, C2C, C7C, C8C, O4C, O3C, C3C, O5C, C9C, O6C, C10C, O2C, C5C, C4C,
 O7C, C11C, C12C, O8C, C6C, O9C, C13C, O10C, C14C
 with sigma for 1-2 distances of 0.01 and sigma for 1-3 distances of 0.01
 C2C, O3C, C7C, C8C, O4C
 with sigma for 1-2 distances of 0.01 and sigma for 1-3 distances of 0.01
 C4C, O7C, C11C, O8C, C12C
 with sigma for 1-2 distances of 0.01 and sigma for 1-3 distances of 0.01
 C6A, O9A, C14A, C13A, O10A
 with sigma for 1-2 distances of 0.01 and sigma for 1-3 distances of 0.01
 C6A, O9A, C13A, C14A, O10A
 with sigma for 1-2 distances of 0.01 and sigma for 1-3 distances of 0.01
 C6A, O9A, C14A, C13A, C5A, O10A
 with sigma for 1-2 distances of 0.01 and sigma for 1-3 distances of 0.01
 C5L, C6L, O9L, C13L, O10L, C14L
 with sigma for 1-2 distances of 0.01 and sigma for 1-3 distances of 0.01
5. Uiso/Uaniso restraints and constraints
O3E \\sim C2E: within 1.7A with sigma of 0.02 and sigma for terminal atoms of
0.04 within 1.7A
O9A \\sim C13A \\sim C14A \\sim O10A \\sim C6A: within 1.7A with sigma of 0.02
and sigma for terminal atoms of 0.04 within 1.7A
O9L \\sim O10L \\sim C13L \\sim C14L: within 2A with sigma of 0.04 and sigma
for terminal atoms of 0.08 within 2A
Uanis(O8C) \\sim Ueq, Uanis(C11C) \\sim Ueq, Uanis(C12C) \\sim Ueq, Uanis(C7C)
\\sim Ueq, Uanis(O4C) \\sim Ueq, Uanis(C8C) \\sim Ueq, Uanis(O9A) \\sim Ueq,
Uanis(C13A) \\sim Ueq, Uanis(C14A) \\sim Ueq, Uanis(O10A) \\sim Ueq: with sigma
of 0.1 and sigma for terminal atoms of 0.1
6. Rigid body (RIGU) restrains
 O9L, O10L, C13L, C14L
 with sigma for 1-2 distances of 0.004 and sigma for 1-3 distances of 0.004
7. Others
 Fixed Uiso: O10C(0.5) C13C(0.5) C14C(0.5) O3E(0.10648) C7E(0.17237)
 O4E(0.21772) C8E(0.2068)
 Fixed X: O3E(0.82252)
 Fixed Y: O3E(0.80974)
 Fixed Z: O3E(0.143291)
8.a Free rotating group:
 S3(O2C,C1C,C2C,C7C,O5C,O6C,C3C,C5C,C4C,C8C,C10C,O3C,C6C,O9C,O10C,C13C,C14C,
 C9C,O4C,O7C,O8C,C11C,C12C), O9A(C13A,C14A,O10A), O3E(C7E,O4E,C8E)
8.b Ternary CH refined with riding coordinates:
 C2A(H2A), C2I(H2I), C3I(H3I), C1A(H1A), C1I(H1I), C2H(H2H), C5K(H5K),
 C3A(H3A), C3B(H3B), C3H(H3H), C4I(H4I), C4H(H4H), C3G(H3G), C1F(H1F), C5L(H5L),
  C1L(H1L), C1E(H1E), C1H(H1H), C4K(H4K), C2L(H2L), C5E(H5E), C4G(H4G),
 C3K(H3K), C2F(H2F), C3J(H3J), C4B(H4B), C4L(H4L), C2B(H2B), C1K(H1K), C3L(H3L),
  C2K(H2K), C5H(H5H), C1J(H1J), C4A(H4A), C5I(H5I), C4F(H4F), C4J(H4J),
 C1G(H1G), C5J(H5J), C4E(H4E), C1B(H1B), C2J(H2J), C2G(H2G), C3F(H3F), C5G(H5G),
  C5B(H5B)
8.c Secondary CH2 refined with riding coordinates:
 C6E(H6EA,H6EB), C6I(H6IA,H6IB), C6L(H6LA,H6LB), C6K(H6KA,H6KB), C6G(H6GA,
 H6GB), C6J(H6JA,H6JB), C6B(H6BA,H6BB), C27(H27A,H27B), C26(H26A,H26B),
 C29(H29A,H29B), C28(H28A,H28B)
8.d Me refined with riding coordinates:
 C10C(H10,H,HA), C12K(H12G,H12H,H12I), C12E(H12Y,HB,HC), C12G(H12M,H12N,H12O),
 C10H(H10M,H10N,H10O), C10B(H10S,H10T,H10U), C10I(H10A,H10B,H10C), C14H(H14M,
 H14N,H14O), C8H(H8HA,H8HB,H8HC), C10A(H10V,H10W,H10X), C12F(H12Z,HD,HE),
 C10J(H10D,H10E,H10F), C8I(H8IA,H8IB,H8IC), C10F(H10Y,HF,HG), C12B(H12S,H12T,
 H12U), C12I(H12A,H12B,H12C), C8A(H8AA,H8AB,H8AC), C10K(H10G,H10H,H10I),
 C8F(H8FA,H8FB,H8FC), C12J(H12D,H12E,H12F), C10L(H10J,H10K,H10L), C8L(H8LA,H8LB,
 H8LC), C14K(H14G,H14H,H14I), C14I(H14A,H14B,H14C), C8K(H8KA,H8KB,H8KC),
 C14E(H14V,H14W,H14X), C10G(H10P,H10Q,H10R), C8G(H8GA,H8GB,H8GC), C12H(H12P,
 H12Q,H12R), C8J(H8JA,H8JB,H8JC), C8B(H8BA,H8BB,H8BC), C12A(H12V,H12W,H12X),
 C14G(H14P,H14Q,H14R), C14B(H14S,H14T,H14U), C12L(H12J,H12K,H12L), C10E(H10Z,HH,
 HI), C14J(H14D,H14E,H14F), C30(H30A,H30B,H30C), C25(H25A,H25B,H25C), C14L(H14J,
 H14K,H14L)
8.e Aromatic/amide H refined with riding coordinates:
 N4(H4), N3(H3), N6(H6), N5(H5), N1(H1), N2(H2), C6H(H6H)
;
_smtbx_masks_void_probe_radius 1.2
_smtbx_masks_void_truncation_radius 1.2
_olex2_submission_special_instructions 'No special instructions were received'
_oxdiff_exptl_absorpt_empirical_details
;
Empirical correction (ABSPACK) includes:
- Absorption correction using spherical harmonics
- Frame scaling
;

loop_
_space_group_symop_operation_xyz
'x, y, z'
'-x, y+1/2, -z'

loop_
_atom_site_label
_atom_site_type_symbol
_atom_site_fract_x
_atom_site_fract_y
_atom_site_fract_z
_atom_site_U_iso_or_equiv
_atom_site_adp_type
_atom_site_occupancy
_atom_site_site_symmetry_order
_atom_site_calc_flag
_atom_site_refinement_flags_posn
_atom_site_refinement_flags_adp
_atom_site_refinement_flags_occupancy
_atom_site_disorder_assembly
_atom_site_disorder_group
S8 S 0.84692(7) 0.8957(3) 0.46053(6) 0.0519(4) Uani 1 1 d . . . . .
S9 S 0.64777(8) 0.9140(3) -0.43913(6) 0.0542(5) Uani 1 1 d . . . . .
S12 S 0.65009(9) 0.8946(3) -0.20839(7) 0.0590(5) Uani 1 1 d . . . . .
S1 S 0.74137(9) 1.2028(3) -0.10108(7) 0.0595(5) Uani 1 1 d . . . . .
S7 S 0.81915(9) 0.7442(3) 0.38603(8) 0.0610(5) Uani 1 1 d . . . . .
S6 S 0.88396(9) 0.9205(3) 0.32323(8) 0.0628(5) Uani 1 1 d . . . . .
S5 S 0.81817(9) 0.8251(3) 0.24132(8) 0.0634(5) Uani 1 1 d . . . . .
S4 S 0.71405(11) 1.1630(3) 0.13171(7) 0.0662(6) Uani 1 1 d . . . . .
S11 S 0.59777(9) 0.9687(4) -0.30148(9) 0.0727(7) Uani 1 1 d . . . . .
S10 S 0.66208(12) 0.7811(3) -0.35471(9) 0.0826(9) Uani 1 1 d . . . . .
S2 S 0.67315(13) 1.2437(3) -0.01688(10) 0.0845(9) Uani 1 1 d . . . . .
S3 S 0.78641(15) 1.2145(4) 0.05639(12) 0.1195(15) Uani 1 1 d G U . . .
O2C O 0.87771(15) 1.1737(4) 0.05069(13) 0.161(5) Uani 1 1 d G U . . .
C1C C 0.83790(13) 1.2009(4) 0.02276(11) 0.126(4) Uani 1 1 d G U . . .
C2C C 0.85415(14) 1.2912(4) 0.00163(11) 0.158(5) Uani 1 1 d G U . . .
C7C C 0.7926(2) 1.4069(4) -0.02905(18) 0.197(8) Uani 1 1 d G U . . .
O5C O 0.91733(19) 1.3461(5) -0.04246(16) 0.172(6) Uani 1 1 d G U . . .
O6C O 0.8837(2) 1.3197(5) -0.10768(13) 0.140(4) Uani 1 1 d G U . . .
C3C C 0.89665(14) 1.2634(4) -0.02357(13) 0.135(5) Uani 1 1 d G U . . .
C5C C 0.91887(16) 1.1480(5) 0.02754(17) 0.165(7) Uani 1 1 d DG U . . .
C4C C 0.93391(13) 1.2316(5) -0.00019(16) 0.171(6) Uani 1 1 d G U . . .
C8C C 0.8415(3) 1.4572(4) -0.0069(2) 0.222(11) Uani 1 1 d G U . . .
C10C C 0.9373(3) 1.4423(6) -0.1012(2) 0.169(10) Uani 1 1 d G U . . .
H10 H 0.957569 1.466225 -0.076354 0.254 Uiso 1 1 calc R U . . .
H H 0.958986 1.425388 -0.123855 0.254 Uiso 1 1 calc R U . . .
HA H 0.913544 1.488142 -0.112241 0.254 Uiso 1 1 calc R U . . .
O3C O 0.81208(16) 1.3199(4) -0.02482(13) 0.140(4) Uani 1 1 d G U . . .
C6C C 0.96122(17) 1.1817(7) 0.08037(19) 0.214(13) Uiso 1 1 d DG . . . .
O9C O 1.0048(2) 1.2048(9) 0.1154(2) 0.45(3) Uiso 1 1 d DG . . . .
O10C O 1.0297(3) 1.1311(11) 0.1745(3) 0.500 Uiso 1 1 d G U . . .
C13C C 1.0263(2) 1.2029(10) 0.1530(2) 0.500 Uiso 1 1 d G U . . .
C14C C 1.0448(3) 1.2880(11) 0.1731(3) 0.500 Uiso 1 1 d G U . . .
C9C C 0.9088(2) 1.3598(5) -0.08737(16) 0.124(6) Uani 1 1 d G U . . .
O4C O 0.7598(3) 1.4333(5) -0.0536(2) 0.298(14) Uani 1 1 d G U . . .
O7C O 0.97000(16) 1.1836(6) -0.0284(2) 0.219(9) Uani 1 1 d G U . . .
O8C O 1.03239(14) 1.2604(8) -0.0078(3) 0.49(3) Uani 1 1 d G U . . .
C11C C 1.01777(16) 1.1949(7) -0.0280(3) 0.37(3) Uani 1 1 d G U . . .
C12C C 1.0485(2) 1.1352(8) -0.0517(3) 0.46(3) Uani 1 1 d G U . . .
O3H O 0.8670(2) 0.9097(5) 0.56169(17) 0.0500(12) Uani 1 1 d . . . . .
O5I O 0.57835(19) 1.0768(5) -0.57498(16) 0.0477(12) Uani 1 1 d . . . . .
O6I O 0.6193(2) 1.0090(5) -0.62696(17) 0.0517(13) Uani 1 1 d . . . . .
O3A O 0.7608(2) 1.2109(5) -0.20092(18) 0.0512(12) Uani 1 1 d . . . . .
O2E O 0.7314(2) 0.7511(5) 0.21942(18) 0.0521(13) Uani 1 1 d . . . . .
O7I O 0.6337(2) 1.2334(5) -0.55116(17) 0.0515(13) Uani 1 1 d . . . . .
O5K O 0.4833(2) 1.0916(5) -0.42747(19) 0.0543(13) Uani 1 1 d . . . . .
O3L O 0.6522(2) 0.8687(5) -0.10570(18) 0.0533(13) Uani 1 1 d . . . . .
O7D O 0.5543(2) 1.0166(5) 0.22990(17) 0.0551(13) Uani 1 1 d . . . . .
O2I O 0.6491(2) 1.0865(5) -0.45598(16) 0.0487(12) Uani 1 1 d . . . . .
O5B O 0.5569(2) 1.3460(5) 0.09944(19) 0.0541(13) Uani 1 1 d . . . . .
O3F O 0.9527(2) 0.9223(5) 0.4095(2) 0.0611(15) Uani 1 1 d . . . . .
O2H O 0.8525(2) 1.0703(5) 0.47248(16) 0.0495(12) Uani 1 1 d . . . . .
O5H O 0.9230(2) 1.0640(5) 0.59149(17) 0.0525(13) Uani 1 1 d . . . . .
O3D O 0.7080(2) 1.1676(5) 0.23268(18) 0.0547(13) Uani 1 1 d . . . . .
O1G O 0.7109(2) 0.8267(5) 0.34157(19) 0.0557(13) Uani 1 1 d . . . . .
O2L O 0.7340(2) 0.8064(5) -0.19044(18) 0.0555(13) Uani 1 1 d . . . . .
O4I O 0.5798(2) 0.8248(5) -0.51495(19) 0.0553(13) Uani 1 1 d . . . . .
O5D O 0.6055(2) 1.1718(5) 0.25948(16) 0.0526(13) Uani 1 1 d . . . . .
O7K O 0.5347(2) 1.2574(5) -0.42179(18) 0.0552(14) Uani 1 1 d . . . . .
O7H O 0.8726(2) 1.2261(5) 0.56448(17) 0.0533(13) Uani 1 1 d . . . . .
O1H O 0.7444(2) 1.0264(5) 0.45029(18) 0.0528(13) Uani 1 1 d . . . . .
O8H O 0.9246(2) 1.3176(6) 0.5324(2) 0.0635(16) Uani 1 1 d . . . . .
O2D O 0.6305(2) 1.0779(5) 0.14128(17) 0.0541(13) Uani 1 1 d . . . . .
O3I O 0.6354(2) 0.9193(5) -0.54141(17) 0.0512(12) Uani 1 1 d . . . . .
O7F O 0.9592(2) 1.2403(5) 0.41517(19) 0.0592(14) Uani 1 1 d . . . . .
O7B O 0.5019(2) 1.1846(5) 0.08658(19) 0.0565(14) Uani 1 1 d . . . . .
O5A O 0.8645(2) 1.2211(5) -0.2196(2) 0.0593(15) Uani 1 1 d . . . . .
O5G O 0.8083(2) 0.4980(5) 0.2683(2) 0.0616(15) Uani 1 1 d . . . . .
O7J O 0.7762(2) 0.5399(5) -0.23787(19) 0.0590(14) Uani 1 1 d . . . . .
O8F O 1.0109(2) 1.3234(6) 0.3762(2) 0.0607(15) Uani 1 1 d . . . . .
O5L O 0.7021(2) 0.7047(5) -0.07542(18) 0.0544(13) Uani 1 1 d . . . . .
O4H O 0.9221(2) 0.8148(6) 0.5341(2) 0.0636(15) Uani 1 1 d . . . . .
O6H O 0.8760(2) 1.0239(6) 0.64632(18) 0.0613(15) Uani 1 1 d . . . . .
O6D O 0.6619(2) 1.1324(5) 0.31339(18) 0.0590(14) Uani 1 1 d . . . . .
O3B O 0.6577(2) 1.3275(5) 0.0766(2) 0.0654(16) Uani 1 1 d . . . . .
O6B O 0.5712(3) 1.2819(5) 0.1646(2) 0.0642(16) Uani 1 1 d . . . . .
O7G O 0.7017(2) 0.5051(5) 0.2676(2) 0.0625(16) Uani 1 1 d . . . . .
O3K O 0.5421(2) 0.9449(6) -0.3945(2) 0.0672(17) Uani 1 1 d . . . . .
O7E O 0.6647(2) 0.6713(5) 0.11944(18) 0.0543(13) Uani 1 1 d . . . . .
O6L O 0.7056(3) 0.7983(5) -0.0184(2) 0.0693(18) Uani 1 1 d . . . . .
O1A O 0.7565(3) 0.9814(5) -0.0916(2) 0.0607(15) Uani 1 1 d . . . . .
O8E O 0.6404(3) 0.5405(5) 0.1466(2) 0.0653(16) Uani 1 1 d . . . . .
O5J O 0.6689(2) 0.5360(5) -0.2349(2) 0.0608(15) Uani 1 1 d . . . . .
O4D O 0.7247(3) 1.3052(5) 0.20781(19) 0.0619(15) Uani 1 1 d . . . . .
O8G O 0.6860(3) 0.3747(5) 0.3010(2) 0.0677(17) Uani 1 1 d . . . . .
O1I O 0.7561(2) 1.0255(6) -0.43235(19) 0.0598(15) Uani 1 1 d . . . . .
O6A O 0.8278(3) 1.1503(6) -0.2771(2) 0.0713(18) Uani 1 1 d . . . . .
O2K O 0.5847(2) 1.1354(6) -0.3266(2) 0.0646(17) Uani 1 1 d . . . . .
O8K O 0.4825(3) 1.3473(5) -0.3874(2) 0.0658(16) Uani 1 1 d . . . . .
O2F O 0.9046(3) 1.0903(6) 0.3326(2) 0.0660(16) Uani 1 1 d . . . . .
O1F O 0.7997(2) 1.0705(5) 0.35438(19) 0.0580(14) Uani 1 1 d . . . . .
O4A O 0.7404(3) 1.3473(5) -0.1777(2) 0.0634(15) Uani 1 1 d . . . . .
O5F O 1.0139(2) 1.0756(6) 0.43025(19) 0.0620(15) Uani 1 1 d . . . . .
O5E O 0.7662(3) 0.6577(6) 0.1027(2) 0.0699(17) Uani 1 1 d . . . . .
O1E O 0.7120(2) 0.9438(5) 0.2402(2) 0.0600(15) Uani 1 1 d . . . . .
O2A O 0.8286(2) 1.1228(5) -0.1030(2) 0.0604(15) Uani 1 1 d . . . . .
O8D O 0.4808(3) 1.0642(6) 0.1981(2) 0.0757(19) Uani 1 1 d . . . . .
O6K O 0.5140(2) 1.0888(6) -0.4932(2) 0.0641(16) Uani 1 1 d . . . . .
O1L O 0.7615(3) 0.9929(5) -0.2074(2) 0.0638(16) Uani 1 1 d . . . . .
O3G O 0.8548(2) 0.6560(5) 0.3009(2) 0.0615(15) Uani 1 1 d . . . . .
O4L O 0.5777(2) 0.8323(6) -0.1387(2) 0.0647(15) Uani 1 1 d . . . . .
O2G O 0.7426(3) 0.6442(6) 0.3601(2) 0.0698(17) Uani 1 1 d . . . . .
O4G O 0.9099(3) 0.6187(6) 0.3567(2) 0.0746(19) Uani 1 1 d . . . . .
O9K O 0.6001(3) 1.3608(6) -0.3658(2) 0.087(2) Uani 1 1 d . . . . .
O9E O 0.6401(3) 0.7529(7) 0.2505(2) 0.081(2) Uani 1 1 d . . . . .
N4 N 0.7170(3) 0.9381(6) 0.3928(2) 0.0504(15) Uani 1 1 d . . . . .
H4 H 0.689018 0.966512 0.385142 0.060 Uiso 1 1 calc R U . . .
O1K O 0.6924(2) 1.0902(6) -0.3356(2) 0.0710(19) Uani 1 1 d . . . . .
O1D O 0.7112(3) 0.9373(5) 0.1234(2) 0.0725(18) Uani 1 1 d . . . . .
O6F O 0.9856(2) 1.0731(6) 0.4969(2) 0.0673(17) Uani 1 1 d . . . . .
N3 N 0.7461(3) 1.0209(6) 0.2994(2) 0.0581(17) Uani 1 1 d . . . . .
H3 H 0.720678 1.055927 0.303959 0.070 Uiso 1 1 calc R U . . .
O3J O 0.6261(3) 0.7022(6) -0.2682(2) 0.0705(18) Uani 1 1 d . . . . .
O2B O 0.5860(3) 1.1809(6) -0.0005(2) 0.0764(19) Uani 1 1 d . . . . .
O8B O 0.4317(3) 1.2253(6) 0.0464(2) 0.0749(19) Uani 1 1 d . . . . .
O1B O 0.6609(3) 1.0322(5) 0.0198(2) 0.078(2) Uani 1 1 d . . . . .
O7A O 0.9220(3) 1.0857(7) -0.1815(2) 0.080(2) Uani 1 1 d . . . . .
O2J O 0.7310(4) 0.6636(7) -0.3336(2) 0.087(2) Uani 1 1 d . . . . .
N6 N 0.7380(3) 1.0503(6) -0.2740(2) 0.0544(16) Uani 1 1 d . . . . .
H6 H 0.765959 1.077893 -0.279094 0.065 Uiso 1 1 calc R U . . .
O9I O 0.7002(4) 1.2304(6) -0.4200(2) 0.095(3) Uani 1 1 d . . . . .
O9D O 0.5761(4) 0.9505(6) 0.0948(2) 0.091(3) Uani 1 1 d . . . . .
O9H O 0.8136(3) 1.2206(6) 0.4301(2) 0.0768(19) Uani 1 1 d . . . . .
O8I O 0.5836(3) 1.3312(6) -0.5217(3) 0.089(2) Uani 1 1 d . . . . .
O7L O 0.8039(3) 0.7098(6) -0.0959(3) 0.079(2) Uani 1 1 d . . . . .
O8J O 0.7928(3) 0.4053(6) -0.2662(3) 0.081(2) Uani 1 1 d . . . . .
N5 N 0.7772(3) 0.9455(6) -0.3699(2) 0.0583(17) Uani 1 1 d . . . . .
H5 H 0.806504 0.969980 -0.363042 0.070 Uiso 1 1 calc R U . . .
O1J O 0.7761(3) 0.8464(6) -0.3137(3) 0.092(3) Uani 1 1 d . . . . .
O6J O 0.6770(3) 0.6073(6) -0.1716(3) 0.085(2) Uani 1 1 d . . . . .
O4F O 0.9962(3) 0.8390(7) 0.3659(3) 0.085(2) Uani 1 1 d . . . . .
O9G O 0.6228(3) 0.5575(7) 0.3139(3) 0.092(3) Uani 1 1 d . . . . .
O6E O 0.7855(3) 0.7636(8) 0.0550(3) 0.088(2) Uani 1 1 d . . . . .
C15 C 0.7924(3) 0.8968(7) 0.4262(2) 0.0508(18) Uani 1 1 d . . . . .
N1 N 0.7099(3) 0.9854(6) -0.0329(2) 0.0614(19) Uani 1 1 d . . . . .
H1 H 0.711307 0.928043 -0.026082 0.074 Uiso 1 1 calc R U . . .
C9H C 0.9156(3) 1.0406(7) 0.6335(2) 0.0520(19) Uani 1 1 d . . . . .
C2A C 0.8021(3) 1.2054(7) -0.1675(3) 0.0520(18) Uani 1 1 d . . . . .
H2A H 0.812428 1.266125 -0.156449 0.062 Uiso 1 1 calc R U . . .
C16 C 0.7496(3) 0.9645(6) 0.4267(2) 0.0469(16) Uani 1 1 d . . . . .
C2I C 0.6202(3) 0.9937(6) -0.5156(2) 0.0463(16) Uani 1 1 d . . . . .
H2I H 0.585798 0.984354 -0.506304 0.056 Uiso 1 1 calc R U . . .
O9F O 0.9438(5) 1.2447(8) 0.3004(3) 0.121(4) Uani 1 1 d . . . . .
O4K O 0.4875(5) 0.8812(8) -0.3536(4) 0.125(4) Uani 1 1 d . . . . .
C3I C 0.6223(3) 1.0761(6) -0.5448(2) 0.0447(16) Uani 1 1 d . . . . .
H3I H 0.652994 1.073222 -0.561106 0.054 Uiso 1 1 calc R U . . .
C1A C 0.7861(3) 1.1441(6) -0.1313(3) 0.0505(18) Uani 1 1 d . . . . .
H1A H 0.770951 1.087757 -0.143912 0.061 Uiso 1 1 calc R U . . .
C9B C 0.5554(3) 1.3439(7) 0.1428(3) 0.0538(19) Uani 1 1 d . . . . .
C11D C 0.5040(3) 1.0171(7) 0.2241(3) 0.057(2) Uani 1 1 d . . . . .
C11K C 0.5100(3) 1.3347(7) -0.4162(3) 0.0526(19) Uani 1 1 d . . . . .
C1I C 0.6583(3) 1.0040(6) -0.4762(2) 0.0472(17) Uani 1 1 d . . . . .
H1I H 0.693183 1.001835 -0.485374 0.057 Uiso 1 1 calc R U . . .
C2H C 0.8810(3) 0.9825(7) 0.5340(2) 0.0488(18) Uani 1 1 d . . . . .
H2H H 0.914868 0.972001 0.523617 0.059 Uiso 1 1 calc R U . . .
C5K C 0.5854(4) 1.2037(8) -0.3592(3) 0.064(2) Uani 1 1 d . . . . .
H5K H 0.613939 1.193518 -0.377529 0.077 Uiso 1 1 calc R U . . .
C11F C 0.9840(3) 1.3160(7) 0.4066(3) 0.057(2) Uani 1 1 d . . . . .
C13 C 0.7332(3) 0.8613(7) 0.3719(3) 0.0538(19) Uani 1 1 d . . . . .
C3A C 0.8441(3) 1.1589(7) -0.1902(3) 0.0553(19) Uani 1 1 d . . . . .
H3A H 0.830617 1.105037 -0.206341 0.066 Uiso 1 1 calc R U . . .
C12 C 0.7910(4) 1.0221(7) 0.3237(3) 0.060(2) Uani 1 1 d . . . . .
C3B C 0.5759(3) 1.2682(6) 0.0786(3) 0.0493(17) Uani 1 1 d . . . . .
H3B H 0.591967 1.227111 0.100929 0.059 Uiso 1 1 calc R U . . .
C3H C 0.8806(3) 1.0666(7) 0.5618(2) 0.0498(18) Uani 1 1 d . . . . .
H3H H 0.849700 1.067190 0.577889 0.060 Uiso 1 1 calc R U . . .
C7D C 0.7339(4) 1.2461(7) 0.2326(3) 0.060(2) Uani 1 1 d . . . . .
C4I C 0.6215(3) 1.1632(7) -0.5208(2) 0.0510(18) Uani 1 1 d . . . . .
H4I H 0.587938 1.173999 -0.509818 0.061 Uiso 1 1 calc R U . . .
C9A C 0.8555(3) 1.2074(8) -0.2623(3) 0.058(2) Uani 1 1 d . . . . .
C4H C 0.8829(3) 1.1526(7) 0.5351(2) 0.0517(18) Uani 1 1 d . . . . .
H4H H 0.916646 1.159911 0.524085 0.062 Uiso 1 1 calc R U . . .
C3G C 0.7820(3) 0.5713(7) 0.2859(3) 0.059(2) Uani 1 1 d . . . . .
H3G H 0.773514 0.616644 0.262766 0.070 Uiso 1 1 calc R U . . .
O10H O 0.7509(3) 1.2646(7) 0.4675(2) 0.079(2) Uani 1 1 d . . . . .
C11 C 0.8224(3) 0.9515(6) 0.3051(3) 0.055(2) Uani 1 1 d . . . . .
C1F C 0.9025(4) 1.0135(7) 0.3579(3) 0.060(2) Uani 1 1 d . . . . .
H1F H 0.877015 1.022383 0.379436 0.072 Uiso 1 1 calc R U . . .
O6G O 0.7912(4) 0.5516(7) 0.2021(3) 0.099(3) Uani 1 1 d . . . . .
C5L C 0.7774(4) 0.7899(7) -0.1625(3) 0.058(2) Uani 1 1 d . U . . .
H5L H 0.789947 0.847644 -0.149434 0.069 Uiso 1 1 calc R U . . .
C1L C 0.7002(3) 0.8616(7) -0.1693(3) 0.0510(18) Uani 1 1 d . . . . .
H1L H 0.717836 0.916179 -0.157389 0.061 Uiso 1 1 calc R U . . .
C17 C 0.7465(3) 0.9703(7) -0.4051(3) 0.0552(19) Uani 1 1 d . . . . .
C9D C 0.6265(3) 1.1760(7) 0.3003(3) 0.0538(19) Uani 1 1 d . . . . .
C1 C 0.7331(3) 1.0228(7) -0.0665(3) 0.0556(19) Uani 1 1 d . . . . .
C2D C 0.6635(3) 1.1577(7) 0.2038(2) 0.0534(19) Uani 1 1 d . . . . .
C9 C 0.7460(3) 0.9576(6) 0.2666(3) 0.0528(19) Uani 1 1 d . . . . .
C1E C 0.7679(3) 0.8037(7) 0.2004(3) 0.062(2) Uani 1 1 d . . . . .
H1E H 0.753177 0.861302 0.189009 0.074 Uiso 1 1 calc R U . . .
C1H C 0.8417(3) 0.9918(6) 0.4958(2) 0.0456(16) Uani 1 1 d . . . . .
H1H H 0.807502 0.995343 0.506242 0.055 Uiso 1 1 calc R U . . .
C4K C 0.5354(3) 1.1936(7) -0.3866(3) 0.0521(19) Uani 1 1 d . . . . .
H4K H 0.506780 1.204635 -0.368532 0.063 Uiso 1 1 calc R U . . .
C7A C 0.7348(3) 1.2892(7) -0.2034(3) 0.0556(19) Uani 1 1 d . . . . .
C11J C 0.8008(4) 0.4599(7) -0.2383(3) 0.061(2) Uani 1 1 d . . . . .
C12D C 0.4796(4) 0.9537(9) 0.2554(3) 0.076(3) Uani 1 1 d . . . . .
C11G C 0.6773(4) 0.4277(7) 0.2709(3) 0.061(2) Uani 1 1 d . . . . .
N2 N 0.7654(4) 0.9522(8) 0.0707(3) 0.085(3) Uani 1 1 d . . . . .
H2 H 0.768871 0.894834 0.064766 0.102 Uiso 1 1 calc R U . . .
C18 C 0.7007(3) 0.9139(6) -0.4035(3) 0.0530(18) Uani 1 1 d . . . . .
O4B O 0.6699(5) 1.4505(7) 0.0386(4) 0.120(4) Uani 1 1 d . . . . .
C2L C 0.6788(3) 0.8084(6) -0.1328(3) 0.0497(17) Uani 1 1 d . . . . .
H2L H 0.656321 0.759424 -0.144576 0.060 Uiso 1 1 calc R U . . .
C31 C 0.7229(4) 1.1209(7) -0.0652(3) 0.0550(19) Uani 1 1 d . . . . .
C5E C 0.6878(3) 0.7406(7) 0.1892(3) 0.0526(18) Uani 1 1 d . . . . .
H5E H 0.676449 0.800200 0.177418 0.063 Uiso 1 1 calc R U . . .
C7H C 0.8908(3) 0.8307(7) 0.5597(3) 0.057(2) Uani 1 1 d . . . . .
C7I C 0.6104(3) 0.8397(6) -0.5399(3) 0.0512(18) Uani 1 1 d . . . . .
C9I C 0.5825(3) 1.0429(7) -0.6154(3) 0.0526(19) Uani 1 1 d . . . . .
C12K C 0.5199(4) 1.4013(7) -0.4510(3) 0.061(2) Uani 1 1 d . . . . .
H12G H 0.543295 1.375200 -0.470257 0.091 Uiso 1 1 calc R U . . .
H12H H 0.488549 1.415959 -0.467512 0.091 Uiso 1 1 calc R U . . .
H12I H 0.534344 1.456014 -0.437788 0.091 Uiso 1 1 calc R U . . .
C4G C 0.7335(3) 0.5358(7) 0.3036(4) 0.063(2) Uani 1 1 d . . . . .
H4G H 0.741191 0.485528 0.324280 0.075 Uiso 1 1 calc R U . . .
C3K C 0.5316(3) 1.1021(7) -0.4063(3) 0.0500(18) Uani 1 1 d . . . . .
H3K H 0.557235 1.095726 -0.427823 0.060 Uiso 1 1 calc R U . . .
C22 C 0.6584(3) 0.9942(7) -0.2808(3) 0.0518(18) Uani 1 1 d . . . . .
C2F C 0.9538(4) 0.9982(8) 0.3819(3) 0.062(2) Uani 1 1 d . . . . .
H2F H 0.980282 0.991393 0.361174 0.074 Uiso 1 1 calc R U . . .
C4D C 0.5808(3) 1.0746(6) 0.2016(2) 0.0503(18) Uani 1 1 d . . . . .
C11H C 0.8969(4) 1.3037(7) 0.5601(3) 0.060(2) Uani 1 1 d . . . . .
C3J C 0.6968(4) 0.6056(7) -0.2544(3) 0.059(2) Uani 1 1 d . . . . .
H3J H 0.708929 0.650096 -0.231920 0.070 Uiso 1 1 calc R U . . .
C4B C 0.5326(4) 1.2204(7) 0.0550(3) 0.059(2) Uani 1 1 d . . . . .
H4B H 0.513005 1.263018 0.035561 0.071 Uiso 1 1 calc R U . . .
C4L C 0.7627(3) 0.7258(7) -0.1268(3) 0.059(2) Uani 1 1 d . . . . .
H4L H 0.750659 0.667643 -0.139805 0.071 Uiso 1 1 calc R U . . .
C11I C 0.6115(4) 1.3147(7) -0.5478(3) 0.059(2) Uani 1 1 d . . . . .
C2B C 0.6150(4) 1.2994(7) 0.0489(3) 0.064(2) Uani 1 1 d . . . . .
H2B H 0.602048 1.349572 0.029821 0.077 Uiso 1 1 calc R U . . .
C1K C 0.5882(3) 1.0477(7) -0.3461(3) 0.055(2) Uani 1 1 d . . . . .
H1K H 0.616791 1.045505 -0.364981 0.066 Uiso 1 1 calc R U . . .
C9F C 1.0194(3) 1.0741(7) 0.4750(3) 0.0563(19) Uani 1 1 d . . . . .
C3L C 0.7209(3) 0.7704(6) -0.1032(3) 0.0486(17) Uani 1 1 d . . . . .
H3L H 0.735833 0.820356 -0.085094 0.058 Uiso 1 1 calc R U . . .
C14 C 0.7817(3) 0.8365(6) 0.3960(3) 0.0497(17) Uani 1 1 d . . . . .
O4J O 0.5651(4) 0.6568(9) -0.3153(4) 0.125(4) Uani 1 1 d . . . . .
C12E C 0.5952(4) 0.6004(7) 0.0844(3) 0.060(2) Uani 1 1 d . . . . .
H12Y H 0.599128 0.654344 0.066917 0.090 Uiso 1 1 calc R U . . .
HB H 0.597445 0.546934 0.066282 0.090 Uiso 1 1 calc R U . . .
HC H 0.562542 0.601765 0.096538 0.090 Uiso 1 1 calc R U . . .
C2K C 0.5394(3) 1.0280(7) -0.3721(3) 0.060(2) Uani 1 1 d . . . . .
H2K H 0.511172 1.027274 -0.352882 0.072 Uiso 1 1 calc R U . . .
C9K C 0.4793(3) 1.0879(7) -0.4717(3) 0.0559(19) Uani 1 1 d . . . . .
C10 C 0.7958(4) 0.9127(7) 0.2718(3) 0.057(2) Uani 1 1 d . . . . .
C11E C 0.6345(3) 0.5977(7) 0.1194(3) 0.0551(19) Uani 1 1 d . . . . .
C5H C 0.8427(3) 1.1500(6) 0.4978(2) 0.0485(17) Uani 1 1 d . . . . .
H5H H 0.808854 1.146168 0.509027 0.058 Uiso 1 1 calc R U . . .
C1J C 0.6959(4) 0.7168(8) -0.3127(3) 0.072(3) Uani 1 1 d . . . . .
H1J H 0.713712 0.758276 -0.291483 0.087 Uiso 1 1 calc R U . . .
C23 C 0.6793(3) 0.9640(6) -0.2436(3) 0.0543(19) Uani 1 1 d . . . . .
C7K C 0.5152(4) 0.8754(8) -0.3819(4) 0.078(3) Uani 1 1 d . . . . .
C3D C 0.6262(3) 1.1094(6) 0.2303(2) 0.0504(18) Uani 1 1 d . . . . .
C4A C 0.8862(4) 1.1310(8) -0.1573(3) 0.063(2) Uani 1 1 d . . . . .
H4A H 0.901540 1.184870 -0.142481 0.075 Uiso 1 1 calc R U . . .
C20 C 0.7567(4) 0.8774(7) -0.3466(3) 0.065(2) Uani 1 1 d . . . . .
C7L C 0.6019(4) 0.8700(7) -0.1109(3) 0.057(2) Uani 1 1 d . . . . .
C12G C 0.6391(4) 0.4157(8) 0.2344(3) 0.066(2) Uani 1 1 d . . . . .
H12M H 0.639851 0.467317 0.214949 0.099 Uiso 1 1 calc R U . . .
H12N H 0.646216 0.360698 0.218675 0.099 Uiso 1 1 calc R U . . .
H12O H 0.606035 0.411072 0.245573 0.099 Uiso 1 1 calc R U . . .
C1D C 0.6756(3) 1.0982(6) 0.1649(3) 0.0538(19) Uani 1 1 d . . . . .
C21 C 0.6965(3) 1.0519(7) -0.3019(3) 0.058(2) Uani 1 1 d . . . . .
O1C O 0.8166(4) 1.0129(8) 0.0201(4) 0.114(4) Uani 1 1 d . . . . .
C24 C 0.7320(3) 1.0015(7) -0.2373(3) 0.0542(19) Uani 1 1 d . . . . .
C5I C 0.6624(3) 1.1616(7) -0.4832(2) 0.0510(18) Uani 1 1 d . . . . .
H5I H 0.695697 1.150467 -0.494618 0.061 Uiso 1 1 calc R U . . .
C6E C 0.6477(3) 0.6974(7) 0.2136(3) 0.057(2) Uani 1 1 d . . . . .
H6EA H 0.616401 0.692608 0.194849 0.069 Uiso 1 1 calc R U . . .
H6EB H 0.658055 0.636248 0.222970 0.069 Uiso 1 1 calc R U . . .
C7G C 0.9018(4) 0.6501(8) 0.3205(4) 0.070(3) Uani 1 1 d . . . . .
C4F C 0.9592(4) 1.1669(7) 0.3848(3) 0.062(2) Uani 1 1 d . . . . .
H4F H 0.987398 1.173009 0.365682 0.075 Uiso 1 1 calc R U . . .
C10H C 0.9645(4) 1.0377(8) 0.6599(3) 0.062(2) Uani 1 1 d . . . . .
H10M H 0.991372 1.054268 0.641788 0.093 Uiso 1 1 calc R U . . .
H10N H 0.963686 1.080073 0.683933 0.093 Uiso 1 1 calc R U . . .
H10O H 0.970260 0.976871 0.671173 0.093 Uiso 1 1 calc R U . . .
C8 C 0.7366(4) 0.9836(8) 0.1010(3) 0.068(2) Uani 1 1 d . . . . .
C3E C 0.7467(4) 0.7251(7) 0.1316(3) 0.059(2) Uani 1 1 d . . . . .
C10B C 0.5328(4) 1.4269(7) 0.1594(3) 0.060(2) Uani 1 1 d . . . . .
H10S H 0.522928 1.466905 0.135273 0.090 Uiso 1 1 calc R U . . .
H10T H 0.503389 1.411142 0.174685 0.090 Uiso 1 1 calc R U . . .
H10U H 0.557221 1.457437 0.179304 0.090 Uiso 1 1 calc R U . . .
C4 C 0.6844(4) 1.0483(7) -0.0113(3) 0.062(2) Uani 1 1 d . . . . .
C5D C 0.6012(4) 1.0183(6) 0.1641(2) 0.0529(19) Uani 1 1 d . . . . .
C10I C 0.5342(4) 1.0531(7) -0.6420(3) 0.063(2) Uani 1 1 d . . . . .
H10A H 0.509875 1.083205 -0.624935 0.094 Uiso 1 1 calc R U . . .
H10B H 0.539469 1.089037 -0.667679 0.094 Uiso 1 1 calc R U . . .
H10C H 0.521497 0.993678 -0.650846 0.094 Uiso 1 1 calc R U . . .
C4J C 0.7413(4) 0.5614(8) -0.2737(3) 0.065(2) Uani 1 1 d . . . . .
H4J H 0.730612 0.505664 -0.289783 0.078 Uiso 1 1 calc R U . . .
O8A O 0.9844(4) 1.1495(15) -0.1383(4) 0.170(7) Uani 1 1 d . . . . .
C9L C 0.6971(4) 0.7265(8) -0.0334(3) 0.061(2) Uani 1 1 d . . . . .
C1G C 0.7832(3) 0.6870(7) 0.3422(3) 0.060(2) Uani 1 1 d . . . . .
H1G H 0.770754 0.731452 0.319889 0.072 Uiso 1 1 calc R U . . .
C5J C 0.7672(4) 0.6256(8) -0.3029(3) 0.072(3) Uani 1 1 d . . . . .
H5J H 0.783809 0.674529 -0.285202 0.087 Uiso 1 1 calc R U . . .
C14H C 0.7369(4) 1.2365(8) 0.3912(3) 0.062(2) Uani 1 1 d . . . . .
H14M H 0.757012 1.214838 0.368341 0.093 Uiso 1 1 calc R U . . .
H14N H 0.708504 1.196096 0.393892 0.093 Uiso 1 1 calc R U . . .
H14O H 0.724587 1.297073 0.384064 0.093 Uiso 1 1 calc R U . . .
C8H C 0.8772(4) 0.7685(8) 0.5950(3) 0.070(2) Uani 1 1 d . . . . .
H8HA H 0.851300 0.796379 0.611139 0.104 Uiso 1 1 calc R U . . .
H8HB H 0.864651 0.711902 0.582327 0.104 Uiso 1 1 calc R U . . .
H8HC H 0.906746 0.756655 0.614490 0.104 Uiso 1 1 calc R U . . .
C11B C 0.4523(3) 1.1875(7) 0.0776(3) 0.059(2) Uani 1 1 d . . . . .
C32 C 0.6941(4) 1.1380(7) -0.0326(3) 0.061(2) Uani 1 1 d . . . . .
C4E C 0.7041(3) 0.6801(6) 0.1532(3) 0.0512(18) Uani 1 1 d . . . . .
H4E H 0.714555 0.619831 0.164856 0.061 Uiso 1 1 calc R U . . .
C10D C 0.5983(4) 1.2392(7) 0.3274(3) 0.068(2) Uani 1 1 d . . . . .
C8D C 0.7736(4) 1.2453(8) 0.2683(3) 0.068(2) Uani 1 1 d . . . . .
C7F C 0.9745(4) 0.8460(9) 0.3975(4) 0.075(3) Uani 1 1 d . . . . .
C10A C 0.8851(4) 1.2714(9) -0.2881(3) 0.072(3) Uani 1 1 d . . . . .
H10V H 0.904800 1.311332 -0.268383 0.108 Uiso 1 1 calc R U . . .
H10W H 0.907544 1.237183 -0.305386 0.108 Uiso 1 1 calc R U . . .
H10X H 0.862310 1.307232 -0.307137 0.108 Uiso 1 1 calc R U . . .
C12F C 0.9739(4) 1.3902(8) 0.4367(4) 0.069(2) Uani 1 1 d . . . . .
H12Z H 0.951626 1.368757 0.458069 0.104 Uiso 1 1 calc R U . . .
HD H 1.005355 1.410537 0.451398 0.104 Uiso 1 1 calc R U . . .
HE H 0.958060 1.440246 0.420452 0.104 Uiso 1 1 calc R U . . .
C9G C 0.8120(4) 0.4993(8) 0.2254(4) 0.074(3) Uani 1 1 d . . . . .
C1B C 0.6294(4) 1.2170(7) 0.0221(3) 0.059(2) Uani 1 1 d . . . . .
H1B H 0.644358 1.170163 0.042140 0.071 Uiso 1 1 calc R U . . .
C10J C 0.6357(3) 0.4657(7) -0.1765(3) 0.061(2) Uani 1 1 d . . . . .
H10D H 0.627699 0.424238 -0.200503 0.091 Uiso 1 1 calc R U . . .
H10E H 0.656936 0.435296 -0.154112 0.091 Uiso 1 1 calc R U . . .
H10F H 0.604743 0.485238 -0.164485 0.091 Uiso 1 1 calc R U . . .
O9B O 0.4815(4) 1.0418(9) 0.0304(3) 0.122(4) Uani 1 1 d . . . . .
C8I C 0.6269(4) 0.7768(8) -0.5741(3) 0.066(2) Uani 1 1 d . . . . .
H8IA H 0.652479 0.806199 -0.590068 0.100 Uiso 1 1 calc R U . . .
H8IB H 0.640673 0.722048 -0.560467 0.100 Uiso 1 1 calc R U . . .
H8IC H 0.598241 0.761407 -0.594024 0.100 Uiso 1 1 calc R U . . .
C13K C 0.6301(5) 1.4248(8) -0.3546(3) 0.081(3) Uani 1 1 d . . . . .
C13G C 0.5779(5) 0.5940(10) 0.3151(4) 0.084(3) Uani 1 1 d . . . . .
C9J C 0.6617(4) 0.5433(7) -0.1920(3) 0.061(2) Uani 1 1 d . . . . .
C10F C 1.0728(4) 1.0734(8) 0.4893(3) 0.069(2) Uani 1 1 d . . . . .
H10Y H 1.092642 1.074623 0.464098 0.104 Uiso 1 1 calc R U . . .
HF H 1.080685 1.126290 0.507280 0.104 Uiso 1 1 calc R U . . .
HG H 1.080578 1.018860 0.506086 0.104 Uiso 1 1 calc R U . . .
C12B C 0.4266(4) 1.1350(8) 0.1111(3) 0.071(3) Uani 1 1 d . . . . .
H12S H 0.451527 1.111422 0.132725 0.107 Uiso 1 1 calc R U . . .
H12T H 0.403546 1.174597 0.125155 0.107 Uiso 1 1 calc R U . . .
H12U H 0.407920 1.085104 0.097191 0.107 Uiso 1 1 calc R U . . .
C5F C 0.9084(4) 1.1714(7) 0.3582(3) 0.070(3) Uani 1 1 d . . . . .
C12I C 0.6288(5) 1.3807(7) -0.5795(3) 0.071(3) Uani 1 1 d . . . . .
H12A H 0.651959 1.351257 -0.597903 0.106 Uiso 1 1 calc R U . . .
H12B H 0.600019 1.403560 -0.597364 0.106 Uiso 1 1 calc R U . . .
H12C H 0.645724 1.430713 -0.564065 0.106 Uiso 1 1 calc R U . . .
C8A C 0.6979(4) 1.2874(8) -0.2415(3) 0.072(3) Uani 1 1 d . . . . .
H8AA H 0.701377 1.231098 -0.257359 0.108 Uiso 1 1 calc R U . . .
H8AB H 0.664116 1.291584 -0.231830 0.108 Uiso 1 1 calc R U . . .
H8AC H 0.703973 1.338241 -0.260434 0.108 Uiso 1 1 calc R U . . .
C10K C 0.4257(4) 1.0829(8) -0.4887(3) 0.066(2) Uani 1 1 d . . . . .
H10G H 0.404253 1.083064 -0.464517 0.098 Uiso 1 1 calc R U . . .
H10H H 0.417654 1.134785 -0.507282 0.098 Uiso 1 1 calc R U . . .
H10I H 0.420156 1.027484 -0.505375 0.098 Uiso 1 1 calc R U . . .
C6H C 0.8456(4) 1.2294(7) 0.4684(3) 0.061(2) Uani 1 1 d . . . . .
H6H H 0.866472 1.279950 0.474581 0.073 Uiso 1 1 calc R U . . .
C2J C 0.6639(4) 0.6531(7) -0.2897(3) 0.067(2) Uani 1 1 d . . . . .
H2J H 0.648055 0.608334 -0.310391 0.080 Uiso 1 1 calc R U . . .
C8F C 0.9666(4) 0.7716(8) 0.4289(4) 0.070(3) Uani 1 1 d . . . . .
H8FA H 0.947626 0.794355 0.452305 0.105 Uiso 1 1 calc R U . . .
H8FB H 0.948135 0.722626 0.414017 0.105 Uiso 1 1 calc R U . . .
H8FC H 0.999050 0.749334 0.440815 0.105 Uiso 1 1 calc R U . . .
C33 C 0.7416(4) 1.0832(8) 0.0996(3) 0.068(2) Uani 1 1 d . . . . .
C2G C 0.8149(4) 0.6140(7) 0.3215(3) 0.060(2) Uani 1 1 d . . . . .
H2G H 0.827740 0.568537 0.343241 0.073 Uiso 1 1 calc R U . . .
C6I C 0.6642(4) 1.2461(8) -0.4563(3) 0.068(3) Uani 1 1 d . . . . .
H6IA H 0.674655 1.297771 -0.473570 0.081 Uiso 1 1 calc R U . . .
H6IB H 0.630960 1.259134 -0.446138 0.081 Uiso 1 1 calc R U . . .
C13E C 0.5988(5) 0.7912(9) 0.2545(4) 0.082(3) Uani 1 1 d . . . . .
C19 C 0.7071(4) 0.8587(8) -0.3698(3) 0.068(3) Uani 1 1 d . . . . .
C6L C 0.8167(4) 0.7491(8) -0.1888(3) 0.066(2) Uani 1 1 d . U . . .
H6LA H 0.845976 0.729687 -0.169926 0.079 Uiso 1 1 calc R U . . .
H6LB H 0.803231 0.696625 -0.205363 0.079 Uiso 1 1 calc R U . . .
C6K C 0.5922(5) 1.2898(8) -0.3351(3) 0.073(3) Uani 1 1 d . . . . .
H6KA H 0.562283 1.302915 -0.319491 0.088 Uiso 1 1 calc R U . . .
H6KB H 0.621313 1.285360 -0.313832 0.088 Uiso 1 1 calc R U . . .
C5A C 0.8639(4) 1.0681(8) -0.1246(4) 0.070(2) Uani 1 1 d . U . . .
C13H C 0.7702(6) 1.2392(8) 0.4358(4) 0.088(4) Uani 1 1 d . . . . .
C12J C 0.8401(4) 0.4552(8) -0.2015(3) 0.068(2) Uani 1 1 d . . . . .
H12D H 0.838176 0.509105 -0.183612 0.102 Uiso 1 1 calc R U . . .
H12E H 0.834517 0.401850 -0.184054 0.102 Uiso 1 1 calc R U . . .
H12F H 0.873070 0.451683 -0.212831 0.102 Uiso 1 1 calc R U . . .
C13I C 0.7304(5) 1.2862(11) -0.4068(5) 0.094(4) Uani 1 1 d . . . . .
C3F C 0.9640(3) 1.0802(8) 0.4110(3) 0.061(2) Uani 1 1 d . . . . .
H3F H 0.939901 1.081117 0.434040 0.073 Uiso 1 1 calc R U . . .
C10L C 0.6780(5) 0.6491(7) -0.0095(3) 0.079(3) Uani 1 1 d . . . . .
H10J H 0.673984 0.597186 -0.028750 0.119 Uiso 1 1 calc R U . . .
H10K H 0.701716 0.634325 0.014949 0.119 Uiso 1 1 calc R U . . .
H10L H 0.645714 0.664711 0.001228 0.119 Uiso 1 1 calc R U . . .
C8L C 0.5823(4) 0.9288(9) -0.0771(4) 0.073(3) Uani 1 1 d . . . . .
H8LA H 0.610183 0.951549 -0.058101 0.110 Uiso 1 1 calc R U . . .
H8LB H 0.564097 0.979404 -0.090846 0.110 Uiso 1 1 calc R U . . .
H8LC H 0.559787 0.894059 -0.060065 0.110 Uiso 1 1 calc R U . . .
C14K C 0.6344(5) 1.4951(8) -0.3887(4) 0.085(3) Uani 1 1 d . . . . .
H14G H 0.612561 1.479538 -0.414200 0.127 Uiso 1 1 calc R U . . .
H14H H 0.624514 1.553556 -0.377591 0.127 Uiso 1 1 calc R U . . .
H14I H 0.669012 1.498277 -0.396587 0.127 Uiso 1 1 calc R U . . .
O10F O 0.9386(6) 1.3933(13) 0.2887(6) 0.182(8) Uani 1 1 d . . . . .
C11A C 0.9715(5) 1.1021(17) -0.1717(6) 0.127(7) Uani 1 1 d . . . . .
C5G C 0.7068(4) 0.6112(8) 0.3255(4) 0.076(3) Uani 1 1 d . . . . .
H5G H 0.697897 0.660461 0.304419 0.091 Uiso 1 1 calc R U . . .
O10G O 0.5709(4) 0.6513(11) 0.3416(4) 0.137(5) Uani 1 1 d . . . . .
C14I C 0.7648(4) 1.2616(10) -0.3692(3) 0.079(3) Uani 1 1 d . . . . .
H14A H 0.787172 1.312043 -0.361774 0.119 Uiso 1 1 calc R U . . .
H14B H 0.745480 1.247245 -0.344579 0.119 Uiso 1 1 calc R U . . .
H14C H 0.784521 1.209078 -0.376489 0.119 Uiso 1 1 calc R U . . .
C8K C 0.5234(5) 0.7936(9) -0.4072(5) 0.091(4) Uani 1 1 d . . . . .
H8KA H 0.547845 0.806225 -0.428361 0.136 Uiso 1 1 calc R U . . .
H8KB H 0.535995 0.745491 -0.387896 0.136 Uiso 1 1 calc R U . . .
H8KC H 0.491859 0.774842 -0.422327 0.136 Uiso 1 1 calc R U . . .
C14D C 0.6081(5) 0.8394(7) 0.0520(3) 0.069(3) Uani 1 1 d . . . . .
C14E C 0.5974(4) 0.8454(8) 0.2945(3) 0.066(2) Uani 1 1 d . . . . .
H14V H 0.629585 0.840852 0.311299 0.099 Uiso 1 1 calc R U . . .
H14W H 0.590728 0.908335 0.286924 0.099 Uiso 1 1 calc R U . . .
H14X H 0.570957 0.822761 0.311724 0.099 Uiso 1 1 calc R U . . .
O10B O 0.4907(7) 0.9193(9) -0.0070(4) 0.157(6) Uani 1 1 d . . . . .
C7J C 0.5778(5) 0.6966(9) -0.2836(4) 0.089(4) Uani 1 1 d . . . . .
C10G C 0.8420(4) 0.4222(9) 0.2108(4) 0.078(3) Uani 1 1 d . . . . .
H10P H 0.855635 0.388316 0.235990 0.117 Uiso 1 1 calc R U . . .
H10Q H 0.820566 0.382877 0.192225 0.117 Uiso 1 1 calc R U . . .
H10R H 0.869324 0.444815 0.194693 0.117 Uiso 1 1 calc R U . . .
C7B C 0.6819(5) 1.4044(7) 0.0692(4) 0.084(3) Uani 1 1 d . . . . .
C8G C 0.9389(4) 0.6901(9) 0.2922(4) 0.076(3) Uani 1 1 d . . . . .
H8GA H 0.921677 0.709750 0.264976 0.115 Uiso 1 1 calc R U . . .
H8GB H 0.955136 0.741737 0.306846 0.115 Uiso 1 1 calc R U . . .
H8GC H 0.964031 0.644963 0.286389 0.115 Uiso 1 1 calc R U . . .
C12H C 0.8812(5) 1.3726(8) 0.5926(3) 0.080(3) Uani 1 1 d . . . . .
H12P H 0.858395 1.344619 0.611790 0.119 Uiso 1 1 calc R U . . .
H12Q H 0.910757 1.394878 0.609613 0.119 Uiso 1 1 calc R U . . .
H12R H 0.864341 1.422855 0.577257 0.119 Uiso 1 1 calc R U . . .
C6D C 0.5572(4) 0.9871(8) 0.1335(3) 0.066(2) Uani 1 1 d . . . . .
C5 C 0.7889(6) 1.0202(11) 0.0499(5) 0.099(4) Uani 1 1 d . . . . .
C6G C 0.6616(4) 0.5821(10) 0.3474(5) 0.092(4) Uani 1 1 d . . . . .
H6GA H 0.669890 0.529996 0.366340 0.110 Uiso 1 1 calc R U . . .
H6GB H 0.649815 0.631616 0.365274 0.110 Uiso 1 1 calc R U . . .
O10K O 0.6516(9) 1.4258(11) -0.3212(4) 0.240(13) Uani 1 1 d . . . . .
C9E C 0.7841(5) 0.6895(12) 0.0663(5) 0.097(4) Uani 1 1 d . . . . .
C6 C 0.7718(5) 1.1062(9) 0.0700(4) 0.087(4) Uani 1 1 d . . . . .
C5B C 0.5514(4) 1.1417(9) 0.0292(3) 0.074(3) Uani 1 1 d . . . . .
H5B H 0.568738 1.096196 0.048675 0.089 Uiso 1 1 calc R U . . .
C13F C 0.9591(11) 1.3199(18) 0.2847(7) 0.162(11) Uani 1 1 d . . . . .
C13D C 0.5853(6) 0.8680(8) 0.0929(4) 0.089(4) Uani 1 1 d . . . . .
O10D O 0.5883(5) 0.8231(8) 0.1272(3) 0.127(4) Uani 1 1 d . . . . .
C8J C 0.5446(4) 0.7481(10) -0.2567(5) 0.097(4) Uani 1 1 d . . . . .
H8JA H 0.564445 0.774756 -0.232229 0.145 Uiso 1 1 calc R U . . .
H8JB H 0.528016 0.795820 -0.274015 0.145 Uiso 1 1 calc R U . . .
H8JC H 0.519522 0.707788 -0.245957 0.145 Uiso 1 1 calc R U . . .
C6J C 0.8053(7) 0.5809(15) -0.3305(5) 0.122(6) Uani 1 1 d . . . . .
H6JA H 0.793797 0.520643 -0.340301 0.147 Uiso 1 1 calc R U . . .
H6JB H 0.811270 0.618104 -0.355999 0.147 Uiso 1 1 calc R U . . .
C13B C 0.4728(5) 0.9558(10) 0.0227(4) 0.083(3) Uani 1 1 d . . . . .
C6A C 0.9034(6) 1.0329(12) -0.0924(5) 0.105(4) Uani 1 1 d . U . . .
O8L O 0.8147(9) 0.5722(10) -0.1199(5) 0.193(9) Uani 1 1 d . . . . .
C11L C 0.8275(7) 0.6299(16) -0.0951(6) 0.126(7) Uani 1 1 d . . . . .
O9J O 0.8523(6) 0.5744(13) -0.2999(5) 0.168(6) Uani 1 1 d . . . . .
C6F C 0.9031(6) 1.2504(11) 0.3286(5) 0.104(5) Uani 1 1 d . . . . .
C8B C 0.7244(6) 1.4213(10) 0.1013(5) 0.105(5) Uani 1 1 d . . . . .
H8BA H 0.725947 1.373386 0.123028 0.157 Uiso 1 1 calc R U . . .
H8BB H 0.755484 1.422294 0.086791 0.157 Uiso 1 1 calc R U . . .
H8BC H 0.719726 1.479198 0.115445 0.157 Uiso 1 1 calc R U . . .
C12A C 1.0034(5) 1.0525(16) -0.1981(6) 0.134(7) Uani 1 1 d . . . . .
H12V H 0.983239 1.022662 -0.221447 0.201 Uiso 1 1 calc R U . . .
H12W H 1.027025 1.093623 -0.210473 0.201 Uiso 1 1 calc R U . . .
H12X H 1.021892 1.007234 -0.180509 0.201 Uiso 1 1 calc R U . . .
C14G C 0.5416(4) 0.5591(13) 0.2808(4) 0.100(5) Uani 1 1 d . . . . .
H14P H 0.557585 0.512920 0.264105 0.150 Uiso 1 1 calc R U . . .
H14Q H 0.512880 0.533023 0.293998 0.150 Uiso 1 1 calc R U . . .
H14R H 0.530242 0.608419 0.261614 0.150 Uiso 1 1 calc R U . . .
C6B C 0.5112(7) 1.0981(14) -0.0006(6) 0.119(6) Uani 1 1 d . . . . .
H6BA H 0.525912 1.059500 -0.022246 0.142 Uiso 1 1 calc R U . . .
H6BB H 0.489679 1.143928 -0.015677 0.142 Uiso 1 1 calc R U . . .
O10E O 0.5689(8) 0.782(2) 0.2292(7) 0.310(19) Uani 1 1 d . . . . .
O10I O 0.7248(9) 1.3694(10) -0.4192(6) 0.211(10) Uani 1 1 d . . . . .
C13J C 0.8894(8) 0.5656(15) -0.3156(7) 0.127(6) Uiso 1 1 d D . . . .
C14B C 0.4387(5) 0.9155(11) 0.0534(4) 0.096(4) Uani 1 1 d . . . . .
H14S H 0.430011 0.960967 0.074304 0.144 Uiso 1 1 calc R U . . .
H14T H 0.408328 0.893989 0.037304 0.144 Uiso 1 1 calc R U . . .
H14U H 0.455518 0.865040 0.068556 0.144 Uiso 1 1 calc R U . . .
O10J O 0.9027(8) 0.5637(17) -0.3528(8) 0.211(8) Uiso 1 1 d . . . . .
C14F C 1.0067(13) 1.303(2) 0.2623(8) 0.190(13) Uani 1 1 d . . . . .
C12L C 0.8698(7) 0.626(2) -0.0638(8) 0.185(13) Uani 1 1 d . . . . .
H12J H 0.872229 0.681997 -0.047364 0.278 Uiso 1 1 calc R U . . .
H12K H 0.865669 0.575473 -0.044063 0.278 Uiso 1 1 calc R U . . .
H12L H 0.900372 0.617149 -0.078686 0.278 Uiso 1 1 calc R U . . .
C10E C 0.8051(9) 0.6125(14) 0.0423(8) 0.165(10) Uani 1 1 d . . . . .
H10Z H 0.799663 0.556381 0.057822 0.248 Uiso 1 1 calc R U . . .
HH H 0.788397 0.609026 0.013312 0.248 Uiso 1 1 calc R U . . .
HI H 0.840932 0.621607 0.040268 0.248 Uiso 1 1 calc R U . . .
C14J C 0.9364(10) 0.535(2) -0.2885(10) 0.197(11) Uiso 1 1 d D . . . .
H14D H 0.964369 0.531520 -0.306998 0.295 Uiso 1 1 calc R U . . .
H14E H 0.944320 0.579069 -0.265465 0.295 Uiso 1 1 calc R U . . .
H14F H 0.930592 0.476420 -0.275898 0.295 Uiso 1 1 calc R U . . .
O9A O 0.8835(5) 0.9806(9) -0.0628(4) 0.153(5) Uani 1 1 d G U . . .
C13A C 0.8852(7) 0.8995(9) -0.0597(5) 0.213(9) Uani 1 1 d G U . . .
C14A C 0.9483(9) 0.897(2) -0.0628(19) 0.53(5) Uani 1 1 d G U . . .
O10A O 0.8616(8) 0.8502(12) -0.0267(7) 0.226(9) Uani 1 1 d G U . . .
C2E C 0.7897(4) 0.7507(8) 0.1650(3) 0.069(2) Uani 1 1 d D U . . .
O3E O 0.822520 0.809740 0.143291 0.106 Uiso 1 1 d DG U . . .
C7E C 0.87573(14) 0.7821(9) 0.1487(4) 0.172 Uiso 1 1 d DG U . . .
O4E O 0.8834(5) 0.7050(10) 0.1515(6) 0.218 Uiso 1 1 d G U . . .
C8E C 0.8985(6) 0.8511(16) 0.1055(9) 0.207 Uiso 1 1 d DG U . . .
C27 C 0.7783(9) 1.5368(17) 0.4811(8) 0.147(7) Uiso 1 1 d . . . . .
H27A H 0.795507 1.501228 0.504562 0.176 Uiso 1 1 calc R U . . .
H27B H 0.796822 1.593994 0.479024 0.176 Uiso 1 1 calc R U . . .
C26 C 0.7819(7) 1.4848(13) 0.4382(6) 0.117(5) Uiso 1 1 d . . . . .
H26A H 0.762081 1.429306 0.440668 0.141 Uiso 1 1 calc R U . . .
H26B H 0.764263 1.521581 0.415374 0.141 Uiso 1 1 calc R U . . .
C30 C 0.7571(9) 1.6858(17) 0.5436(8) 0.156(8) Uiso 1 1 d . . . . .
H30A H 0.753918 1.708451 0.572884 0.234 Uiso 1 1 calc R U . . .
H30B H 0.792171 1.671940 0.539869 0.234 Uiso 1 1 calc R U . . .
H30C H 0.745371 1.731547 0.522626 0.234 Uiso 1 1 calc R U . . .
C29 C 0.7258(10) 1.6008(19) 0.5366(8) 0.161(8) Uiso 1 1 d . . . . .
H29A H 0.737438 1.556155 0.558697 0.193 Uiso 1 1 calc R U . . .
H29B H 0.690772 1.615591 0.541503 0.193 Uiso 1 1 calc R U . . .
C28 C 0.7268(8) 1.5582(16) 0.4936(7) 0.134(6) Uiso 1 1 d . . . . .
H28A H 0.710476 1.598904 0.471670 0.161 Uiso 1 1 calc R U . . .
H28B H 0.707105 1.501982 0.493367 0.161 Uiso 1 1 calc R U . . .
C25 C 0.8317(9) 1.4564(18) 0.4208(8) 0.160(8) Uiso 1 1 d . . . . .
H25A H 0.825162 1.424473 0.393449 0.240 Uiso 1 1 calc R U . . .
H25B H 0.851902 1.509823 0.416245 0.240 Uiso 1 1 calc R U . . .
H25C H 0.849701 1.416748 0.441759 0.240 Uiso 1 1 calc R U . . .
O9L O 0.8299(3) 0.8186(9) -0.2169(3) 0.113(4) Uani 1 1 d D U . . .
O10L O 0.8803(8) 0.7520(11) -0.2488(8) 0.229(11) Uani 1 1 d D U . . .
C13L C 0.8641(5) 0.8287(11) -0.2382(6) 0.152(7) Uani 1 1 d D U . . .
C14L C 0.8747(4) 0.9134(9) -0.2597(4) 0.077(3) Uani 1 1 d D U . . .
H14J H 0.904743 0.906592 -0.275484 0.116 Uiso 1 1 calc R U . . .
H14K H 0.846426 0.929311 -0.279927 0.116 Uiso 1 1 calc R U . . .
H14L H 0.880059 0.961067 -0.238114 0.116 Uiso 1 1 calc R U . . .

loop_
_atom_site_aniso_label
_atom_site_aniso_U_11
_atom_site_aniso_U_22
_atom_site_aniso_U_33
_atom_site_aniso_U_23
_atom_site_aniso_U_13
_atom_site_aniso_U_12
S8 0.0491(10) 0.0600(12) 0.0449(9) -0.0031(8) -0.0077(8) 0.0035(9)
S9 0.0561(11) 0.0610(12) 0.0437(9) 0.0129(8) -0.0089(8) -0.0058(9)
S12 0.0622(12) 0.0646(13) 0.0496(10) 0.0188(9) -0.0005(9) -0.0089(10)
S1 0.0755(14) 0.0500(11) 0.0552(11) 0.0065(9) 0.0197(10) -0.0023(10)
S7 0.0627(12) 0.0555(12) 0.0614(12) -0.0070(9) -0.0189(10) 0.0087(10)
S6 0.0563(12) 0.0656(13) 0.0636(13) -0.0058(10) -0.0137(10) -0.0036(10)
S5 0.0573(12) 0.0598(12) 0.0703(13) -0.0112(10) -0.0145(10) 0.0047(10)
S4 0.0896(17) 0.0575(12) 0.0530(11) -0.0005(9) 0.0163(11) -0.0024(11)
S11 0.0525(12) 0.0867(17) 0.0782(15) 0.0454(13) -0.0002(11) -0.0041(11)
S10 0.0962(19) 0.0719(15) 0.0730(15) 0.0346(13) -0.0394(14) -0.0290(14)
S2 0.117(2) 0.0561(13) 0.0868(18) 0.0227(12) 0.0541(17) 0.0150(14)
S3 0.155(3) 0.098(2) 0.115(3) -0.030(2) 0.074(3) -0.051(2)
O2C 0.128(7) 0.269(16) 0.090(7) -0.043(8) 0.038(6) -0.080(9)
C1C 0.120(9) 0.170(12) 0.094(9) -0.051(7) 0.042(6) -0.080(8)
C2C 0.178(12) 0.157(13) 0.151(15) -0.056(9) 0.085(10) -0.099(9)
C7C 0.38(3) 0.059(8) 0.169(17) -0.055(9) 0.124(15) -0.042(9)
O5C 0.194(13) 0.199(13) 0.130(8) -0.027(8) 0.052(8) -0.134(11)
O6C 0.165(12) 0.106(8) 0.145(10) 0.003(8) -0.015(8) -0.016(8)
C3C 0.120(8) 0.188(14) 0.102(10) -0.025(8) 0.029(7) -0.092(8)
C5C 0.124(12) 0.25(2) 0.127(14) 0.003(13) 0.031(10) -0.058(11)
C4C 0.121(9) 0.30(2) 0.092(10) 0.004(10) 0.005(7) -0.117(9)
C8C 0.43(3) 0.116(14) 0.136(16) -0.066(12) 0.134(17) -0.106(19)
C10C 0.159(18) 0.18(2) 0.170(19) 0.046(16) 0.018(16) -0.059(16)
O3C 0.161(8) 0.093(6) 0.179(11) -0.057(6) 0.100(8) -0.067(6)
C9C 0.125(13) 0.136(13) 0.117(10) -0.021(9) 0.045(10) -0.035(10)
O4C 0.35(3) 0.129(15) 0.42(4) 0.08(2) 0.09(2) -0.020(15)
O7C 0.079(6) 0.44(3) 0.140(11) 0.007(15) 0.025(7) -0.067(9)
O8C 0.160(17) 0.78(7) 0.53(6) -0.01(5) -0.02(3) -0.24(3)
C11C 0.089(12) 0.69(7) 0.32(5) 0.03(5) 0.04(2) -0.12(2)
C12C 0.082(15) 0.92(9) 0.39(6) 0.08(6) 0.11(3) 0.02(3)
O3H 0.046(3) 0.059(3) 0.043(3) 0.004(2) -0.006(2) 0.002(2)
O5I 0.048(3) 0.054(3) 0.041(3) 0.002(2) -0.005(2) 0.005(2)
O6I 0.048(3) 0.066(3) 0.039(3) 0.005(2) -0.003(2) 0.004(3)
O3A 0.048(3) 0.054(3) 0.052(3) 0.004(2) 0.005(2) 0.002(2)
O2E 0.057(3) 0.046(3) 0.051(3) 0.002(2) -0.011(2) 0.007(2)
O7I 0.060(3) 0.058(3) 0.036(2) 0.007(2) 0.001(2) 0.001(3)
O5K 0.041(3) 0.063(3) 0.059(3) 0.011(3) 0.002(2) -0.001(2)
O3L 0.065(4) 0.046(3) 0.047(3) -0.001(2) 0.000(3) 0.000(3)
O7D 0.066(4) 0.058(3) 0.040(3) 0.009(2) -0.004(2) -0.001(3)
O2I 0.055(3) 0.056(3) 0.034(2) 0.009(2) -0.005(2) -0.009(2)
O5B 0.069(4) 0.039(3) 0.054(3) 0.008(2) 0.002(3) 0.005(2)
O3F 0.046(3) 0.070(4) 0.066(4) 0.000(3) -0.007(3) 0.003(3)
O2H 0.055(3) 0.054(3) 0.038(2) 0.005(2) -0.004(2) -0.005(2)
O5H 0.052(3) 0.061(3) 0.042(3) 0.006(2) -0.007(2) -0.007(3)
O3D 0.069(4) 0.049(3) 0.045(3) 0.006(2) -0.005(3) 0.001(3)
O1G 0.056(3) 0.055(3) 0.054(3) -0.009(3) -0.012(3) 0.004(3)
O2L 0.066(4) 0.059(3) 0.042(3) 0.008(2) 0.004(3) -0.003(3)
O4I 0.056(3) 0.060(3) 0.049(3) 0.002(2) -0.001(3) -0.002(3)
O5D 0.065(3) 0.057(3) 0.035(2) 0.001(2) -0.002(2) 0.010(3)
O7K 0.056(3) 0.063(4) 0.046(3) 0.015(2) 0.001(2) -0.003(3)
O7H 0.059(3) 0.061(3) 0.040(3) 0.002(2) 0.001(2) -0.009(3)
O1H 0.053(3) 0.060(3) 0.044(3) -0.007(2) -0.002(2) -0.003(3)
O8H 0.068(4) 0.072(4) 0.051(3) 0.002(3) 0.000(3) -0.021(3)
O2D 0.073(4) 0.047(3) 0.042(3) 0.001(2) -0.002(3) 0.010(3)
O3I 0.057(3) 0.056(3) 0.039(3) 0.007(2) -0.002(2) -0.001(3)
O7F 0.053(3) 0.074(4) 0.049(3) -0.004(3) -0.005(3) -0.011(3)
O7B 0.068(4) 0.048(3) 0.054(3) 0.009(2) 0.004(3) 0.002(3)
O5A 0.048(3) 0.070(4) 0.060(3) 0.011(3) 0.006(3) -0.006(3)
O5G 0.059(3) 0.060(4) 0.064(4) -0.008(3) -0.009(3) 0.017(3)
O7J 0.071(4) 0.054(3) 0.051(3) 0.014(2) -0.001(3) 0.000(3)
O8F 0.054(3) 0.072(4) 0.054(3) 0.001(3) -0.003(3) -0.019(3)
O5L 0.064(3) 0.050(3) 0.050(3) 0.010(2) 0.010(3) 0.002(3)
O4H 0.063(4) 0.074(4) 0.053(3) -0.001(3) 0.003(3) 0.011(3)
O6H 0.060(4) 0.085(4) 0.037(3) 0.002(3) -0.009(3) -0.007(3)
O6D 0.072(4) 0.064(4) 0.040(3) 0.002(2) -0.005(3) 0.005(3)
O3B 0.065(4) 0.045(3) 0.087(5) 0.004(3) 0.011(3) -0.002(3)
O6B 0.082(4) 0.058(4) 0.051(3) 0.003(3) -0.005(3) 0.009(3)
O7G 0.060(3) 0.047(3) 0.076(4) 0.001(3) -0.022(3) 0.004(3)
O3K 0.050(3) 0.068(4) 0.082(4) 0.025(3) -0.003(3) -0.013(3)
O7E 0.067(3) 0.045(3) 0.050(3) 0.008(2) -0.005(3) 0.002(3)
O6L 0.101(5) 0.056(4) 0.051(3) 0.014(3) 0.010(3) 0.009(3)
O1A 0.075(4) 0.052(3) 0.058(3) 0.005(3) 0.018(3) -0.007(3)
O8E 0.077(4) 0.056(4) 0.060(4) 0.012(3) -0.014(3) -0.007(3)
O5J 0.069(4) 0.054(3) 0.058(3) 0.008(3) -0.006(3) -0.007(3)
O4D 0.089(4) 0.047(3) 0.047(3) 0.009(2) -0.009(3) 0.006(3)
O8G 0.083(4) 0.052(3) 0.065(4) 0.000(3) -0.016(3) -0.005(3)
O1I 0.050(3) 0.082(4) 0.046(3) 0.015(3) -0.002(2) -0.001(3)
O6A 0.062(4) 0.098(5) 0.054(3) 0.001(3) 0.009(3) -0.007(4)
O2K 0.059(3) 0.085(5) 0.049(3) 0.023(3) 0.000(3) -0.001(3)
O8K 0.077(4) 0.063(4) 0.059(4) 0.008(3) 0.014(3) 0.007(3)
O2F 0.070(4) 0.069(4) 0.056(3) 0.004(3) -0.017(3) -0.017(3)
O1F 0.069(4) 0.057(3) 0.047(3) -0.005(3) -0.006(3) -0.005(3)
O4A 0.069(4) 0.059(4) 0.062(4) 0.001(3) -0.001(3) 0.003(3)
O5F 0.051(3) 0.085(4) 0.050(3) -0.008(3) 0.003(3) -0.009(3)
O5E 0.073(4) 0.064(4) 0.075(4) -0.023(3) 0.016(3) -0.002(3)
O1E 0.065(4) 0.055(3) 0.056(3) -0.008(3) -0.018(3) 0.011(3)
O2A 0.063(4) 0.062(4) 0.055(3) 0.017(3) -0.001(3) 0.001(3)
O8D 0.072(4) 0.089(5) 0.064(4) 0.021(4) -0.011(3) 0.000(4)
O6K 0.053(3) 0.083(4) 0.056(3) -0.010(3) 0.002(3) 0.002(3)
O1L 0.072(4) 0.064(4) 0.054(3) 0.016(3) -0.006(3) -0.015(3)
O3G 0.050(3) 0.068(4) 0.065(4) 0.000(3) -0.010(3) 0.005(3)
O4L 0.059(3) 0.066(4) 0.068(4) -0.006(3) -0.005(3) -0.005(3)
O2G 0.073(4) 0.065(4) 0.070(4) -0.006(3) 0.003(3) -0.002(3)
O4G 0.070(4) 0.082(5) 0.068(4) 0.006(3) -0.020(3) 0.011(4)
O9K 0.110(6) 0.081(5) 0.063(4) 0.027(4) -0.032(4) -0.028(4)
O9E 0.056(4) 0.120(6) 0.067(4) -0.041(4) -0.006(3) 0.016(4)
N4 0.050(4) 0.055(4) 0.044(3) 0.000(3) -0.007(3) -0.006(3)
O1K 0.058(3) 0.089(5) 0.065(4) 0.037(4) -0.001(3) -0.007(3)
O1D 0.092(5) 0.059(4) 0.067(4) 0.004(3) 0.015(4) 0.014(3)
O6F 0.053(3) 0.097(5) 0.052(3) 0.012(3) 0.004(3) 0.007(3)
N3 0.061(4) 0.050(4) 0.061(4) -0.002(3) -0.016(3) -0.005(3)
O3J 0.067(4) 0.061(4) 0.079(4) 0.016(3) -0.024(3) -0.011(3)
O2B 0.091(5) 0.090(5) 0.049(3) -0.007(3) 0.008(3) 0.002(4)
O8B 0.067(4) 0.090(5) 0.068(4) 0.026(4) 0.002(3) 0.000(4)
O1B 0.113(6) 0.055(4) 0.071(4) 0.009(3) 0.045(4) 0.000(4)
O7A 0.053(4) 0.109(6) 0.076(5) 0.015(4) 0.004(3) 0.018(4)
O2J 0.122(6) 0.092(5) 0.043(3) 0.025(3) -0.013(4) -0.008(5)
N6 0.048(4) 0.061(4) 0.055(4) 0.014(3) 0.008(3) -0.001(3)
O9I 0.129(7) 0.086(5) 0.060(4) 0.023(4) -0.049(4) -0.056(5)
O9D 0.161(8) 0.058(4) 0.059(4) -0.019(3) 0.034(5) -0.024(5)
O9H 0.081(5) 0.080(5) 0.066(4) 0.003(3) -0.017(4) -0.003(4)
O8I 0.112(6) 0.072(5) 0.087(5) 0.016(4) 0.041(5) 0.027(4)
O7L 0.064(4) 0.090(5) 0.085(5) 0.023(4) 0.016(4) 0.011(4)
O8J 0.084(5) 0.072(5) 0.085(5) -0.016(4) -0.004(4) 0.006(4)
N5 0.060(4) 0.064(4) 0.048(4) 0.011(3) -0.011(3) -0.006(3)
O1J 0.096(5) 0.082(5) 0.091(5) 0.041(4) -0.047(5) -0.035(4)
O6J 0.108(6) 0.077(5) 0.072(4) -0.011(4) 0.033(4) -0.020(4)
O4F 0.099(6) 0.094(6) 0.063(4) -0.004(4) 0.013(4) 0.010(5)
O9G 0.063(4) 0.104(6) 0.106(6) -0.041(5) -0.009(4) 0.004(4)
O6E 0.095(6) 0.101(7) 0.069(5) -0.019(4) 0.015(4) -0.015(5)
C15 0.050(4) 0.059(5) 0.041(4) 0.009(3) -0.008(3) 0.000(4)
N1 0.083(5) 0.047(4) 0.055(4) 0.004(3) 0.018(4) 0.002(4)
C9H 0.059(5) 0.065(5) 0.032(3) -0.002(3) -0.001(3) -0.007(4)
C2A 0.059(5) 0.053(4) 0.044(4) 0.008(3) 0.003(3) 0.001(4)
C16 0.047(4) 0.049(4) 0.043(4) 0.005(3) -0.005(3) -0.007(3)
C2I 0.045(4) 0.053(4) 0.039(4) 0.005(3) -0.008(3) -0.001(3)
O9F 0.179(11) 0.109(7) 0.069(5) 0.018(5) -0.038(6) -0.078(7)
O4K 0.133(8) 0.109(8) 0.139(9) 0.016(6) 0.052(8) -0.059(7)
C3I 0.043(4) 0.054(4) 0.036(3) 0.006(3) -0.005(3) 0.000(3)
C1A 0.058(5) 0.048(4) 0.045(4) 0.002(3) 0.002(3) -0.001(3)
C9B 0.051(4) 0.056(5) 0.054(4) -0.007(4) 0.004(4) -0.005(4)
C11D 0.063(5) 0.058(5) 0.048(4) -0.001(4) 0.000(4) -0.010(4)
C11K 0.048(4) 0.063(5) 0.045(4) 0.004(3) -0.001(3) 0.007(4)
C1I 0.049(4) 0.054(4) 0.037(3) 0.004(3) -0.006(3) -0.001(3)
C2H 0.038(4) 0.068(5) 0.040(4) 0.009(3) 0.000(3) -0.006(3)
C5K 0.067(5) 0.067(6) 0.057(5) 0.023(4) -0.003(4) -0.002(4)
C11F 0.041(4) 0.064(5) 0.064(5) 0.003(4) -0.005(4) -0.006(4)
C13 0.054(5) 0.056(5) 0.050(4) 0.006(3) -0.007(4) -0.003(4)
C3A 0.047(4) 0.063(5) 0.055(4) 0.011(4) -0.003(3) -0.004(4)
C12 0.065(5) 0.063(5) 0.048(4) 0.012(4) -0.016(4) -0.017(4)
C3B 0.058(5) 0.046(4) 0.045(4) 0.008(3) 0.008(3) 0.007(3)
C3H 0.045(4) 0.063(5) 0.040(4) 0.003(3) -0.006(3) -0.010(3)
C7D 0.076(6) 0.061(5) 0.042(4) 0.002(4) -0.003(4) 0.003(4)
C4I 0.057(4) 0.057(5) 0.038(4) 0.007(3) -0.001(3) -0.003(4)
C9A 0.053(5) 0.070(6) 0.053(5) 0.003(4) 0.008(4) 0.000(4)
C4H 0.056(4) 0.059(5) 0.038(4) -0.004(3) -0.004(3) -0.007(4)
C3G 0.059(5) 0.053(5) 0.061(5) -0.011(4) -0.010(4) 0.008(4)
O10H 0.088(5) 0.092(5) 0.058(4) -0.001(3) 0.007(4) 0.006(4)
C11 0.059(5) 0.047(4) 0.057(5) 0.004(3) -0.019(4) -0.010(4)
C1F 0.058(5) 0.068(6) 0.052(5) -0.005(4) -0.011(4) -0.008(4)
O6G 0.138(8) 0.100(6) 0.058(4) -0.001(4) -0.009(5) 0.048(6)
C5L 0.066(5) 0.058(5) 0.047(4) 0.005(3) -0.001(4) -0.004(4)
C1L 0.052(4) 0.053(4) 0.048(4) 0.008(3) 0.001(3) 0.001(3)
C17 0.060(5) 0.064(5) 0.040(4) -0.001(4) -0.005(3) 0.002(4)
C9D 0.065(5) 0.053(5) 0.042(4) -0.004(3) -0.008(4) 0.001(4)
C1 0.060(5) 0.054(5) 0.054(4) 0.004(4) 0.009(4) -0.007(4)
C2D 0.069(5) 0.054(4) 0.037(4) 0.001(3) -0.004(3) 0.000(4)
C9 0.068(5) 0.041(4) 0.047(4) 0.000(3) -0.011(4) 0.001(4)
C1E 0.056(5) 0.066(6) 0.061(5) -0.007(4) -0.015(4) 0.003(4)
C1H 0.044(4) 0.056(4) 0.037(3) 0.002(3) -0.001(3) -0.003(3)
C4K 0.054(4) 0.061(5) 0.042(4) 0.016(3) 0.000(3) 0.000(4)
C7A 0.062(5) 0.049(5) 0.055(5) 0.002(4) 0.004(4) -0.005(4)
C11J 0.062(5) 0.063(6) 0.059(5) 0.009(4) 0.005(4) 0.001(4)
C12D 0.087(7) 0.089(7) 0.052(5) 0.018(5) -0.007(5) -0.025(6)
C11G 0.062(5) 0.057(5) 0.061(5) -0.010(4) -0.007(4) 0.010(4)
N2 0.094(7) 0.086(6) 0.080(6) -0.014(5) 0.035(5) -0.002(5)
C18 0.062(5) 0.050(4) 0.045(4) 0.006(3) -0.009(3) 0.000(4)
O4B 0.172(10) 0.075(6) 0.116(8) 0.028(6) 0.037(7) -0.018(6)
C2L 0.058(5) 0.049(4) 0.043(4) 0.006(3) 0.005(3) -0.001(3)
C31 0.067(5) 0.052(5) 0.046(4) 0.004(3) 0.009(4) -0.008(4)
C5E 0.053(4) 0.050(4) 0.052(4) -0.005(3) -0.012(4) 0.010(4)
C7H 0.061(5) 0.060(5) 0.048(4) 0.002(4) -0.012(4) -0.007(4)
C7I 0.056(5) 0.050(4) 0.046(4) 0.002(3) -0.006(4) -0.002(4)
C9I 0.060(5) 0.056(5) 0.040(4) 0.007(3) -0.007(3) 0.000(4)
C12K 0.068(5) 0.056(5) 0.057(5) 0.012(4) -0.001(4) -0.001(4)
C4G 0.058(5) 0.043(4) 0.084(6) -0.010(4) -0.008(5) 0.000(4)
C3K 0.041(4) 0.058(5) 0.050(4) 0.016(3) 0.000(3) -0.001(3)
C22 0.049(4) 0.052(4) 0.055(4) 0.015(3) 0.003(4) 0.004(3)
C2F 0.054(5) 0.076(6) 0.054(5) -0.001(4) -0.003(4) -0.009(4)
C4D 0.066(5) 0.047(4) 0.036(3) 0.003(3) -0.006(3) -0.004(4)
C11H 0.067(5) 0.061(5) 0.051(5) 0.006(4) -0.001(4) -0.015(4)
C3J 0.074(6) 0.052(5) 0.047(4) 0.011(3) -0.012(4) -0.006(4)
C4B 0.065(5) 0.057(5) 0.057(5) -0.002(4) 0.008(4) -0.004(4)
C4L 0.054(5) 0.057(5) 0.066(5) 0.009(4) 0.016(4) 0.001(4)
C11I 0.081(6) 0.058(5) 0.040(4) 0.005(3) 0.006(4) -0.001(4)
C2B 0.084(7) 0.054(5) 0.056(5) 0.008(4) 0.020(5) 0.009(4)
C1K 0.050(4) 0.059(5) 0.055(4) 0.022(4) 0.000(4) 0.004(4)
C9F 0.044(4) 0.064(5) 0.060(5) 0.006(4) -0.002(4) -0.004(4)
C3L 0.052(4) 0.043(4) 0.050(4) 0.012(3) 0.001(3) -0.005(3)
C14 0.056(4) 0.046(4) 0.046(4) 0.004(3) -0.001(3) -0.003(3)
O4J 0.114(7) 0.122(8) 0.127(8) 0.006(7) -0.066(7) -0.033(6)
C12E 0.072(6) 0.065(5) 0.042(4) 0.006(4) -0.009(4) -0.010(4)
C2K 0.054(5) 0.064(5) 0.063(5) 0.016(4) 0.006(4) -0.005(4)
C9K 0.056(5) 0.049(4) 0.062(5) 0.000(4) -0.008(4) -0.002(4)
C10 0.068(5) 0.046(4) 0.055(5) 0.003(3) -0.015(4) -0.004(4)
C11E 0.062(5) 0.054(5) 0.050(4) -0.003(4) 0.006(4) -0.005(4)
C5H 0.051(4) 0.055(4) 0.039(4) 0.003(3) 0.000(3) -0.004(3)
C1J 0.084(7) 0.069(6) 0.059(5) 0.024(5) -0.025(5) -0.007(5)
C23 0.061(5) 0.041(4) 0.061(5) 0.014(3) 0.006(4) 0.001(3)
C7K 0.064(6) 0.075(7) 0.091(8) 0.038(6) -0.011(6) -0.007(5)
C3D 0.070(5) 0.045(4) 0.035(3) 0.000(3) -0.005(3) -0.002(4)
C4A 0.057(5) 0.073(6) 0.057(5) 0.014(4) -0.003(4) 0.006(4)
C20 0.075(6) 0.059(5) 0.057(5) 0.015(4) -0.028(4) -0.014(4)
C7L 0.063(5) 0.051(5) 0.057(5) 0.005(4) 0.004(4) -0.003(4)
C12G 0.070(6) 0.063(6) 0.062(5) 0.002(4) -0.010(4) 0.004(5)
C1D 0.068(5) 0.051(4) 0.042(4) 0.000(3) 0.008(4) 0.001(4)
C21 0.048(4) 0.059(5) 0.066(5) 0.022(4) 0.000(4) -0.009(4)
O1C 0.115(7) 0.120(8) 0.114(7) -0.040(6) 0.058(6) -0.025(6)
C24 0.059(5) 0.051(4) 0.052(4) 0.002(3) -0.004(4) 0.003(4)
C5I 0.056(4) 0.058(5) 0.038(4) 0.007(3) -0.002(3) -0.009(4)
C6E 0.059(5) 0.058(5) 0.054(5) -0.015(4) -0.007(4) 0.003(4)
C7G 0.071(6) 0.064(6) 0.072(6) -0.012(5) -0.020(5) 0.015(5)
C4F 0.065(5) 0.069(6) 0.052(5) 0.002(4) -0.003(4) -0.015(4)
C10H 0.061(5) 0.078(6) 0.045(4) -0.007(4) -0.012(4) 0.003(4)
C8 0.072(6) 0.074(6) 0.059(5) 0.002(4) 0.016(5) 0.004(5)
C3E 0.064(5) 0.057(5) 0.056(5) -0.016(4) 0.006(4) -0.001(4)
C10B 0.061(5) 0.058(5) 0.061(5) -0.003(4) 0.005(4) -0.001(4)
C4 0.079(6) 0.058(5) 0.050(5) 0.004(4) 0.007(4) 0.003(4)
C5D 0.078(6) 0.042(4) 0.039(4) 0.001(3) 0.005(4) -0.001(4)
C10I 0.080(6) 0.064(5) 0.042(4) -0.003(4) -0.012(4) 0.008(5)
C4J 0.086(6) 0.068(6) 0.038(4) 0.012(4) -0.007(4) -0.005(5)
O8A 0.069(6) 0.33(2) 0.109(9) -0.053(12) 0.007(6) -0.019(9)
C9L 0.066(5) 0.065(6) 0.054(5) 0.021(4) 0.011(4) 0.018(4)
C1G 0.060(5) 0.050(5) 0.067(5) -0.004(4) -0.021(4) 0.002(4)
C5J 0.088(7) 0.076(6) 0.052(5) 0.020(4) 0.001(5) 0.008(5)
C14H 0.063(5) 0.072(6) 0.051(5) -0.007(4) -0.001(4) -0.002(4)
C8H 0.079(6) 0.063(6) 0.067(6) 0.008(4) 0.007(5) 0.003(5)
C11B 0.057(5) 0.057(5) 0.064(5) 0.007(4) 0.000(4) 0.008(4)
C32 0.083(6) 0.050(5) 0.052(5) 0.005(4) 0.013(4) -0.010(4)
C4E 0.061(5) 0.044(4) 0.046(4) -0.009(3) -0.009(3) 0.005(3)
C10D 0.093(7) 0.062(5) 0.050(5) -0.008(4) 0.008(5) 0.010(5)
C8D 0.073(6) 0.065(6) 0.062(5) 0.007(4) -0.015(5) -0.001(5)
C7F 0.071(6) 0.083(7) 0.067(6) -0.009(5) -0.014(5) -0.001(5)
C10A 0.063(6) 0.094(7) 0.061(5) 0.012(5) 0.020(5) -0.002(5)
C12F 0.055(5) 0.071(6) 0.081(7) -0.011(5) 0.003(5) 0.001(4)
C9G 0.076(6) 0.073(7) 0.070(6) -0.008(5) -0.015(5) 0.012(5)
C1B 0.071(6) 0.052(5) 0.054(5) 0.007(4) 0.006(4) 0.002(4)
C10J 0.056(5) 0.059(5) 0.067(5) 0.009(4) 0.002(4) 0.007(4)
O9B 0.137(8) 0.143(9) 0.095(6) -0.052(6) 0.059(6) -0.049(7)
C8I 0.076(6) 0.070(6) 0.053(5) -0.009(4) 0.000(4) -0.013(5)
C13K 0.126(10) 0.063(6) 0.052(5) -0.002(4) -0.018(6) -0.006(6)
C13G 0.077(7) 0.111(9) 0.066(6) -0.017(6) 0.028(6) -0.003(6)
C9J 0.061(5) 0.059(5) 0.063(5) -0.006(4) 0.002(4) -0.001(4)
C10F 0.061(5) 0.077(6) 0.068(6) 0.005(5) -0.015(4) -0.001(5)
C12B 0.089(7) 0.057(5) 0.069(6) 0.016(4) 0.013(5) 0.006(5)
C5F 0.076(6) 0.059(5) 0.069(6) 0.009(4) -0.026(5) -0.017(5)
C12I 0.104(8) 0.060(6) 0.048(5) 0.009(4) 0.004(5) 0.005(5)
C8A 0.086(7) 0.074(6) 0.054(5) 0.004(4) -0.008(5) 0.021(5)
C10K 0.060(5) 0.070(6) 0.065(5) -0.009(4) -0.007(4) 0.009(4)
C6H 0.074(6) 0.059(5) 0.046(4) 0.007(4) -0.014(4) -0.014(4)
C2J 0.077(6) 0.059(5) 0.060(5) 0.010(4) -0.023(5) -0.013(5)
C8F 0.061(5) 0.066(6) 0.081(7) 0.002(5) -0.009(5) 0.006(5)
C33 0.073(6) 0.072(6) 0.061(5) -0.010(4) 0.012(5) 0.002(5)
C2G 0.065(5) 0.062(5) 0.052(5) 0.003(4) -0.011(4) 0.013(4)
C6I 0.097(7) 0.065(6) 0.038(4) 0.009(4) -0.012(4) -0.018(5)
C13E 0.080(7) 0.097(8) 0.062(6) -0.015(5) -0.030(5) 0.019(6)
C19 0.088(7) 0.064(6) 0.049(5) 0.013(4) -0.014(5) -0.013(5)
C6L 0.066(5) 0.073(6) 0.060(5) 0.016(4) 0.005(4) 0.001(5)
C6K 0.093(7) 0.072(6) 0.052(5) 0.019(4) -0.013(5) 0.000(5)
C5A 0.065(5) 0.068(6) 0.076(6) 0.017(5) 0.007(5) 0.015(5)
C13H 0.125(11) 0.052(5) 0.094(8) -0.011(5) 0.063(8) -0.036(6)
C12J 0.075(6) 0.064(6) 0.064(5) 0.008(4) -0.003(5) 0.008(5)
C13I 0.081(8) 0.103(10) 0.094(9) 0.033(7) -0.021(7) -0.020(7)
C3F 0.047(4) 0.077(6) 0.058(5) -0.003(4) -0.001(4) -0.004(4)
C10L 0.122(9) 0.052(5) 0.070(6) 0.022(4) 0.042(6) 0.024(5)
C8L 0.070(6) 0.079(7) 0.071(6) -0.005(5) 0.009(5) 0.009(5)
C14K 0.120(10) 0.066(6) 0.064(6) 0.007(5) -0.020(6) -0.028(6)
O10F 0.161(12) 0.175(14) 0.192(15) 0.114(13) -0.096(11) -0.072(11)
C11A 0.064(8) 0.22(2) 0.098(11) 0.022(12) 0.023(8) 0.016(10)
C5G 0.059(5) 0.064(6) 0.101(8) -0.021(5) -0.010(5) -0.001(5)
O10G 0.088(6) 0.217(14) 0.104(7) -0.059(9) 0.004(6) 0.038(8)
C14I 0.072(6) 0.108(9) 0.056(5) 0.006(5) -0.005(5) -0.041(6)
C8K 0.093(8) 0.067(7) 0.108(9) 0.034(7) -0.021(7) -0.022(6)
C14D 0.106(8) 0.055(5) 0.046(4) 0.000(4) 0.011(5) 0.005(5)
C14E 0.066(5) 0.080(6) 0.049(5) -0.004(4) -0.003(4) 0.016(5)
O10B 0.252(16) 0.115(8) 0.118(9) -0.048(7) 0.103(10) -0.053(9)
C7J 0.077(7) 0.081(7) 0.101(9) 0.034(7) -0.048(7) -0.033(6)
C10G 0.081(7) 0.091(8) 0.061(6) -0.005(5) 0.002(5) 0.021(6)
C7B 0.119(9) 0.038(5) 0.100(8) -0.004(5) 0.041(7) -0.003(5)
C8G 0.050(5) 0.086(7) 0.091(7) -0.016(6) -0.010(5) 0.010(5)
C12H 0.127(10) 0.057(6) 0.054(5) -0.002(4) 0.002(6) -0.028(6)
C6D 0.085(7) 0.073(6) 0.040(4) -0.018(4) 0.002(4) -0.019(5)
C5 0.108(10) 0.105(10) 0.088(9) -0.024(7) 0.035(8) -0.023(8)
C6G 0.070(7) 0.098(9) 0.106(9) -0.041(8) 0.000(6) 0.003(6)
O10K 0.40(3) 0.166(13) 0.125(10) 0.079(9) -0.169(14) -0.172(16)
C9E 0.094(9) 0.094(10) 0.109(10) -0.046(8) 0.039(8) -0.024(7)
C6 0.112(9) 0.074(7) 0.079(7) -0.015(5) 0.034(7) -0.019(6)
C5B 0.077(7) 0.081(7) 0.065(6) -0.011(5) 0.020(5) -0.017(5)
C13F 0.20(2) 0.138(16) 0.128(15) 0.079(14) -0.099(17) -0.067(17)
C13D 0.121(10) 0.059(6) 0.092(8) 0.013(5) 0.038(8) 0.011(6)
O10D 0.192(12) 0.103(7) 0.089(6) 0.019(6) 0.041(7) 0.029(7)
C8J 0.061(6) 0.084(8) 0.144(13) 0.040(8) -0.004(7) -0.015(6)
C6J 0.141(14) 0.149(15) 0.078(9) 0.049(10) 0.023(9) 0.027(12)
C13B 0.084(7) 0.093(8) 0.072(7) -0.032(6) 0.001(6) -0.020(6)
C6A 0.097(8) 0.132(11) 0.085(8) 0.054(8) 0.007(6) 0.034(8)
O8L 0.36(3) 0.107(9) 0.112(10) -0.010(8) 0.025(13) 0.102(13)
C11L 0.117(12) 0.164(18) 0.102(11) 0.055(12) 0.027(10) 0.076(12)
O9J 0.170(13) 0.186(14) 0.161(13) 0.003(11) 0.100(12) -0.025(11)
C6F 0.103(10) 0.101(10) 0.101(10) 0.023(8) -0.052(9) -0.036(8)
C8B 0.118(11) 0.070(7) 0.127(12) -0.038(8) 0.020(9) -0.025(7)
C12A 0.068(8) 0.21(2) 0.128(13) 0.048(13) 0.044(8) 0.021(10)
C14G 0.063(6) 0.173(15) 0.066(7) -0.025(8) 0.009(5) -0.002(8)
C6B 0.124(12) 0.138(13) 0.098(10) -0.045(10) 0.037(9) -0.031(10)
O10E 0.225(18) 0.46(4) 0.223(19) -0.24(2) -0.143(17) 0.21(2)
O10I 0.34(3) 0.106(10) 0.170(14) -0.007(10) -0.114(16) -0.056(13)
C14B 0.101(9) 0.110(10) 0.077(7) -0.031(7) 0.004(7) -0.030(8)
C14F 0.21(3) 0.23(3) 0.124(17) 0.074(19) 0.012(18) -0.05(2)
C12L 0.099(12) 0.27(3) 0.19(2) 0.13(2) 0.023(13) 0.072(16)
C10E 0.21(2) 0.118(14) 0.19(2) -0.053(14) 0.132(19) -0.026(14)
O9A 0.132(8) 0.175(10) 0.161(10) 0.096(9) 0.071(7) 0.055(8)
C13A 0.184(14) 0.166(13) 0.30(2) 0.139(15) 0.081(16) 0.061(14)
C14A 0.23(2) 0.55(8) 0.85(10) 0.51(8) 0.22(4) 0.24(4)
O10A 0.27(2) 0.215(17) 0.203(17) 0.104(15) 0.057(16) 0.006(16)
C2E 0.070(6) 0.068(6) 0.070(6) -0.013(5) 0.011(5) 0.003(5)
O9L 0.068(5) 0.164(9) 0.110(7) 0.083(7) 0.017(4) 0.011(5)
O10L 0.231(18) 0.149(10) 0.33(3) 0.081(15) 0.172(18) 0.041(13)
C13L 0.065(7) 0.142(10) 0.25(2) 0.117(12) 0.055(10) 0.030(8)
C14L 0.053(5) 0.108(7) 0.070(6) 0.027(6) 0.001(4) -0.009(5)

loop_
_atom_type_symbol
_atom_type_description
_atom_type_scat_dispersion_real
_atom_type_scat_dispersion_imag
_atom_type_scat_source
C C 0.0181 0.0091 'International Tables Vol C Tables 4.2.6.8 and 6.1.1.4'
H H 0.0000 0.0000 'International Tables Vol C Tables 4.2.6.8 and 6.1.1.4'
N N 0.0311 0.0180 'International Tables Vol C Tables 4.2.6.8 and 6.1.1.4'
O O 0.0492 0.0322 'International Tables Vol C Tables 4.2.6.8 and 6.1.1.4'
S S 0.3331 0.5567 'International Tables Vol C Tables 4.2.6.8 and 6.1.1.4'

loop_
_exptl_crystal_face_index_h
_exptl_crystal_face_index_k
_exptl_crystal_face_index_l
_exptl_crystal_face_perp_dist
-1 -1 0 0.0362
1 1 0 0.0453
-1 2 0 0.0313
1 -2 0 0.0412
1 0 0 0.0605
0 0 -1 0.2455
0 0 1 0.2529
-2 1 0 0.0322
2 -1 0 0.0558
4 9 0 0.0354
11 7 -1 0.0453

loop_
_geom_angle_atom_site_label_1
_geom_angle_atom_site_label_2
_geom_angle_atom_site_label_3
_geom_angle
_geom_angle_site_symmetry_1
_geom_angle_site_symmetry_3
_geom_angle_publ_flag
C15 S8 C1H 105.2(4) . . ?
C18 S9 C1I 104.5(4) . . ?
C23 S12 C1L 103.6(4) . . ?
C31 S1 C1A 103.0(4) . . ?
C14 S7 C1G 102.7(4) . . ?
C11 S6 C1F 101.6(4) . . ?
C10 S5 C1E 104.1(4) . . ?
C33 S4 C1D 104.4(5) . . ?
C22 S11 C1K 102.5(4) . . ?
C19 S10 C1J 102.8(5) . . ?
C32 S2 C1B 103.2(4) . . ?
C6 S3 C1C 103.6(4) . . ?
C1C O2C C5C 110.9 . . ?
O2C C1C S3 105.0 . . ?
O2C C1C C2C 106.6 . . ?
C2C C1C S3 113.2 . . ?
C3C C2C C1C 103.3 . . ?
O3C C2C C1C 105.4 . . ?
O3C C2C C3C 112.9 . . ?
O3C C7C C8C 95.9 . . ?
O4C C7C C8C 131.3 . . ?
O4C C7C O3C 128.3 . . ?
C9C O5C C3C 118.0 . . ?
O5C C3C C2C 107.5 . . ?
C4C C3C C2C 113.6 . . ?
C4C C3C O5C 103.3 . . ?
O2C C5C C4C 107.7 . . ?
O2C C5C C6C 86.2 . . ?
C4C C5C C6C 95.6 . . ?
C3C C4C C5C 112.3 . . ?
C3C C4C O7C 110.4 . . ?
O7C C4C C5C 98.2 . . ?
H10 C10C H 109.5 . . ?
H10 C10C HA 109.5 . . ?
H C10C HA 109.5 . . ?
C9C C10C H10 109.5 . . ?
C9C C10C H 109.5 . . ?
C9C C10C HA 109.5 . . ?
C7C O3C C2C 127.7 . . ?
O9C C6C C5C 166.9 . . ?
C13C O9C C6C 153.9 . . ?
O9C C13C C14C 119.1 . . ?
O10C C13C O9C 121.3 . . ?
O10C C13C C14C 119.5 . . ?
O5C C9C C10C 110.2 . . ?
O6C C9C O5C 123.5 . . ?
O6C C9C C10C 126.1 . . ?
C11C O7C C4C 127.1 . . ?
O7C C11C C12C 121.1 . . ?
O8C C11C O7C 113.2 . . ?
O8C C11C C12C 125.6 . . ?
C7H O3H C2H 118.8(7) . . ?
C9I O5I C3I 118.3(6) . . ?
C7A O3A C2A 116.7(7) . . ?
C1E O2E C5E 109.9(6) . . ?
C11I O7I C4I 117.8(6) . . ?
C9K O5K C3K 118.1(6) . . ?
C7L O3L C2L 118.0(7) . . ?
C11D O7D C4D 116.5(6) . . ?
C1I O2I C5I 110.5(6) . . ?
C9B O5B C3B 118.0(6) . . ?
C7F O3F C2F 118.4(8) . . ?
C1H O2H C5H 110.1(5) . . ?
C9H O5H C3H 117.4(6) . . ?
C7D O3D C2D 119.1(6) . . ?
C1L O2L C5L 110.0(6) . . ?
C9D O5D C3D 117.9(6) . . ?
C11K O7K C4K 116.4(6) . . ?
C11H O7H C4H 117.7(7) . . ?
C1D O2D C5D 111.4(6) . . ?
C7I O3I C2I 119.3(6) . . ?
C11F O7F C4F 118.7(7) . . ?
C11B O7B C4B 117.3(7) . . ?
C9A O5A C3A 118.6(7) . . ?
C9G O5G C3G 116.3(8) . . ?
C11J O7J C4J 118.4(8) . . ?
C9L O5L C3L 118.9(7) . . ?
C7B O3B C2B 121.1(9) . . ?
C11G O7G C4G 119.1(7) . . ?
C7K O3K C2K 118.8(9) . . ?
C11E O7E C4E 118.6(6) . . ?
C9J O5J C3J 118.0(7) . . ?
C5K O2K C1K 109.7(7) . . ?
C1F O2F C5F 112.2(7) . . ?
C9F O5F C3F 116.7(7) . . ?
C9E O5E C3E 116.1(9) . . ?
C1A O2A C5A 111.0(7) . . ?
C7G O3G C2G 118.1(8) . . ?
C1G O2G C5G 110.2(8) . . ?
C13K O9K C6K 118.8(8) . . ?
C13E O9E C6E 121.1(8) . . ?
C16 N4 H4 123.7 . . ?
C16 N4 C13 112.7(7) . . ?
C13 N4 H4 123.7 . . ?
C12 N3 H3 124.2 . . ?
C12 N3 C9 111.6(8) . . ?
C9 N3 H3 124.2 . . ?
C7J O3J C2J 119.5(10) . . ?
C1B O2B C5B 111.8(7) . . ?
C11A O7A C4A 118.6(12) . . ?
C1J O2J C5J 111.0(8) . . ?
C21 N6 H6 123.3 . . ?
C21 N6 C24 113.4(7) . . ?
C24 N6 H6 123.3 . . ?
C13I O9I C6I 123.0(9) . . ?
C13D O9D C6D 119.3(9) . . ?
C13H O9H C6H 112.4(10) . . ?
C11L O7L C4L 120.0(13) . . ?
C17 N5 H5 124.0 . . ?
C17 N5 C20 112.0(8) . . ?
C20 N5 H5 124.0 . . ?
C13G O9G C6G 118.6(9) . . ?
C16 C15 S8 126.7(6) . . ?
C14 C15 S8 123.9(7) . . ?
C14 C15 C16 109.4(7) . . ?
C1 N1 H1 124.2 . . ?
C4 N1 H1 124.2 . . ?
C4 N1 C1 111.6(7) . . ?
O5H C9H C10H 110.2(7) . . ?
O6H C9H O5H 124.3(7) . . ?
O6H C9H C10H 125.5(7) . . ?
O3A C2A H2A 111.7 . . ?
O3A C2A C1A 108.3(7) . . ?
O3A C2A C3A 104.1(6) . . ?
C1A C2A H2A 111.7 . . ?
C1A C2A C3A 108.8(7) . . ?
C3A C2A H2A 111.7 . . ?
O1H C16 N4 126.4(8) . . ?
O1H C16 C15 129.6(7) . . ?
N4 C16 C15 104.0(7) . . ?
O3I C2I H2I 111.0 . . ?
O3I C2I C3I 105.2(6) . . ?
O3I C2I C1I 108.6(6) . . ?
C3I C2I H2I 111.0 . . ?
C3I C2I C1I 109.8(6) . . ?
C1I C2I H2I 111.0 . . ?
C13F O9F C6F 117(2) . . ?
O5I C3I C2I 109.0(6) . . ?
O5I C3I H3I 109.5 . . ?
O5I C3I C4I 105.9(6) . . ?
C2I C3I H3I 109.5 . . ?
C4I C3I C2I 113.4(6) . . ?
C4I C3I H3I 109.5 . . ?
S1 C1A H1A 109.9 . . ?
O2A C1A S1 108.6(5) . . ?
O2A C1A C2A 109.4(7) . . ?
O2A C1A H1A 109.9 . . ?
C2A C1A S1 109.0(6) . . ?
C2A C1A H1A 109.9 . . ?
O5B C9B C10B 111.8(8) . . ?
O6B C9B O5B 122.9(8) . . ?
O6B C9B C10B 125.3(8) . . ?
O7D C11D C12D 112.5(8) . . ?
O8D C11D O7D 123.7(8) . . ?
O8D C11D C12D 123.7(9) . . ?
O7K C11K C12K 110.9(7) . . ?
O8K C11K O7K 123.9(8) . . ?
O8K C11K C12K 125.2(8) . . ?
S9 C1I H1I 110.6 . . ?
O2I C1I S9 108.7(5) . . ?
O2I C1I C2I 108.2(6) . . ?
O2I C1I H1I 110.6 . . ?
C2I C1I S9 107.9(5) . . ?
C2I C1I H1I 110.6 . . ?
O3H C2H H2H 110.9 . . ?
O3H C2H C3H 105.3(6) . . ?
O3H C2H C1H 109.5(6) . . ?
C3H C2H H2H 110.9 . . ?
C3H C2H C1H 109.3(7) . . ?
C1H C2H H2H 110.9 . . ?
O2K C5K H5K 110.2 . . ?
O2K C5K C4K 105.4(7) . . ?
O2K C5K C6K 105.1(8) . . ?
C4K C5K H5K 110.2 . . ?
C6K C5K H5K 110.2 . . ?
C6K C5K C4K 115.6(9) . . ?
O7F C11F C12F 112.5(8) . . ?
O8F C11F O7F 123.5(9) . . ?
O8F C11F C12F 124.0(9) . . ?
O1G C13 N4 124.2(8) . . ?
O1G C13 C14 130.8(9) . . ?
N4 C13 C14 105.0(7) . . ?
O5A C3A C2A 109.2(7) . . ?
O5A C3A H3A 109.9 . . ?
O5A C3A C4A 107.6(7) . . ?
C2A C3A H3A 109.9 . . ?
C4A C3A C2A 110.4(7) . . ?
C4A C3A H3A 109.9 . . ?
O1F C12 N3 123.8(10) . . ?
O1F C12 C11 130.2(8) . . ?
N3 C12 C11 106.0(7) . . ?
O5B C3B H3B 109.1 . . ?
O5B C3B C4B 108.1(7) . . ?
O5B C3B C2B 108.1(7) . . ?
C4B C3B H3B 109.1 . . ?
C4B C3B C2B 113.2(7) . . ?
C2B C3B H3B 109.1 . . ?
O5H C3H C2H 108.0(7) . . ?
O5H C3H H3H 109.4 . . ?
O5H C3H C4H 108.3(6) . . ?
C2H C3H H3H 109.4 . . ?
C2H C3H C4H 112.3(6) . . ?
C4H C3H H3H 109.4 . . ?
O3D C7D C8D 109.4(8) . . ?
O4D C7D O3D 123.8(9) . . ?
O4D C7D C8D 126.8(9) . . ?
O7I C4I C3I 106.5(6) . . ?
O7I C4I H4I 110.9 . . ?
O7I C4I C5I 108.5(6) . . ?
C3I C4I H4I 110.9 . . ?
C3I C4I C5I 109.1(7) . . ?
C5I C4I H4I 110.9 . . ?
O5A C9A C10A 111.3(8) . . ?
O6A C9A O5A 123.2(8) . . ?
O6A C9A C10A 125.5(9) . . ?
O7H C4H C3H 105.7(6) . . ?
O7H C4H H4H 110.5 . . ?
O7H C4H C5H 109.7(7) . . ?
C3H C4H H4H 110.5 . . ?
C5H C4H C3H 109.6(7) . . ?
C5H C4H H4H 110.5 . . ?
O5G C3G H3G 109.5 . . ?
O5G C3G C4G 109.2(7) . . ?
O5G C3G C2G 108.8(7) . . ?
C4G C3G H3G 109.5 . . ?
C2G C3G H3G 109.5 . . ?
C2G C3G C4G 110.4(8) . . ?
C12 C11 S6 127.2(6) . . ?
C10 C11 S6 124.4(8) . . ?
C10 C11 C12 108.4(8) . . ?
S6 C1F H1F 109.2 . . ?
O2F C1F S6 108.3(6) . . ?
O2F C1F H1F 109.2 . . ?
O2F C1F C2F 108.9(8) . . ?
C2F C1F S6 112.0(7) . . ?
C2F C1F H1F 109.2 . . ?
O2L C5L H5L 109.7 . . ?
O2L C5L C4L 107.9(7) . . ?
O2L C5L C6L 108.3(7) . . ?
C4L C5L H5L 109.7 . . ?
C6L C5L H5L 109.7 . . ?
C6L C5L C4L 111.5(8) . . ?
S12 C1L H1L 109.8 . . ?
O2L C1L S12 108.5(6) . . ?
O2L C1L H1L 109.8 . . ?
O2L C1L C2L 109.4(6) . . ?
C2L C1L S12 109.7(6) . . ?
C2L C1L H1L 109.8 . . ?
O1I C17 N5 126.0(8) . . ?
O1I C17 C18 128.2(8) . . ?
N5 C17 C18 105.7(7) . . ?
O5D C9D C10D 111.3(8) . . ?
O6D C9D O5D 124.1(8) . . ?
O6D C9D C10D 124.6(8) . . ?
O1A C1 N1 125.0(8) . . ?
O1A C1 C31 128.6(8) . . ?
N1 C1 C31 106.5(7) . . ?
O3D C2D C3D 105.0(6) . . ?
O3D C2D C1D 109.3(7) . . ?
C3D C2D C1D 109.6(7) . . ?
O1E C9 N3 125.4(8) . . ?
O1E C9 C10 128.9(8) . . ?
N3 C9 C10 105.8(7) . . ?
S5 C1E H1E 110.7 . . ?
O2E C1E S5 108.0(6) . . ?
O2E C1E H1E 110.7 . . ?
O2E C1E C2E 109.5(8) . . ?
C2E C1E S5 107.2(7) . . ?
C2E C1E H1E 110.7 . . ?
S8 C1H H1H 110.5 . . ?
O2H C1H S8 108.3(5) . . ?
O2H C1H C2H 108.4(6) . . ?
O2H C1H H1H 110.5 . . ?
C2H C1H S8 108.5(6) . . ?
C2H C1H H1H 110.5 . . ?
O7K C4K C5K 108.4(7) . . ?
O7K C4K H4K 110.3 . . ?
O7K C4K C3K 107.1(6) . . ?
C5K C4K H4K 110.3 . . ?
C3K C4K C5K 110.2(7) . . ?
C3K C4K H4K 110.3 . . ?
O3A C7A C8A 109.9(8) . . ?
O4A C7A O3A 123.3(9) . . ?
O4A C7A C8A 126.7(9) . . ?
O7J C11J C12J 110.3(8) . . ?
O8J C11J O7J 122.6(9) . . ?
O8J C11J C12J 127.0(10) . . ?
O7G C11G C12G 111.3(8) . . ?
O8G C11G O7G 122.9(8) . . ?
O8G C11G C12G 125.8(9) . . ?
C8 N2 H2 123.9 . . ?
C8 N2 C5 112.3(11) . . ?
C5 N2 H2 123.9 . . ?
C17 C18 S9 127.9(6) . . ?
C19 C18 S9 123.7(8) . . ?
C19 C18 C17 108.3(8) . . ?
O3L C2L C1L 109.7(6) . . ?
O3L C2L H2L 110.7 . . ?
O3L C2L C3L 104.9(6) . . ?
C1L C2L H2L 110.7 . . ?
C3L C2L C1L 109.8(7) . . ?
C3L C2L H2L 110.7 . . ?
C1 C31 S1 127.4(7) . . ?
C32 C31 S1 123.7(7) . . ?
C32 C31 C1 108.9(7) . . ?
O2E C5E H5E 110.6 . . ?
O2E C5E C6E 107.1(7) . . ?
O2E C5E C4E 106.0(6) . . ?
C6E C5E H5E 110.6 . . ?
C6E C5E C4E 111.7(7) . . ?
C4E C5E H5E 110.6 . . ?
O3H C7H C8H 111.4(8) . . ?
O4H C7H O3H 123.5(8) . . ?
O4H C7H C8H 124.9(9) . . ?
O4I C7I O3I 123.3(8) . . ?
O4I C7I C8I 126.6(8) . . ?
O3I C7I C8I 110.2(7) . . ?
O5I C9I C10I 110.2(7) . . ?
O6I C9I O5I 124.0(7) . . ?
O6I C9I C10I 125.8(8) . . ?
C11K C12K H12G 109.5 . . ?
C11K C12K H12H 109.5 . . ?
C11K C12K H12I 109.5 . . ?
H12G C12K H12H 109.5 . . ?
H12G C12K H12I 109.5 . . ?
H12H C12K H12I 109.5 . . ?
O7G C4G C3G 107.6(8) . . ?
O7G C4G H4G 110.3 . . ?
O7G C4G C5G 108.1(8) . . ?
C3G C4G H4G 110.3 . . ?
C5G C4G C3G 110.2(8) . . ?
C5G C4G H4G 110.3 . . ?
O5K C3K C4K 108.8(7) . . ?
O5K C3K H3K 109.3 . . ?
O5K C3K C2K 108.5(7) . . ?
C4K C3K H3K 109.3 . . ?
C4K C3K C2K 111.8(7) . . ?
C2K C3K H3K 109.3 . . ?
C23 C22 S11 124.9(7) . . ?
C23 C22 C21 108.2(8) . . ?
C21 C22 S11 126.9(6) . . ?
O3F C2F C1F 110.7(7) . . ?
O3F C2F H2F 110.9 . . ?
O3F C2F C3F 106.8(7) . . ?
C1F C2F H2F 110.9 . . ?
C3F C2F C1F 106.4(8) . . ?
C3F C2F H2F 110.9 . . ?
O7D C4D C3D 104.5(6) . . ?
O7D C4D C5D 110.3(6) . . ?
C3D C4D C5D 107.7(7) . . ?
O7H C11H C12H 110.7(8) . . ?
O8H C11H O7H 123.9(9) . . ?
O8H C11H C12H 125.3(9) . . ?
O5J C3J H3J 109.7 . . ?
O5J C3J C4J 107.6(7) . . ?
O5J C3J C2J 110.0(8) . . ?
C4J C3J H3J 109.7 . . ?
C4J C3J C2J 110.2(8) . . ?
C2J C3J H3J 109.7 . . ?
O7B C4B C3B 107.9(7) . . ?
O7B C4B H4B 110.4 . . ?
O7B C4B C5B 107.7(7) . . ?
C3B C4B H4B 110.4 . . ?
C3B C4B C5B 110.0(8) . . ?
C5B C4B H4B 110.4 . . ?
O7L C4L C5L 111.2(7) . . ?
O7L C4L H4L 109.8 . . ?
O7L C4L C3L 107.9(8) . . ?
C5L C4L H4L 109.8 . . ?
C5L C4L C3L 108.2(7) . . ?
C3L C4L H4L 109.8 . . ?
O7I C11I C12I 112.1(8) . . ?
O8I C11I O7I 123.4(8) . . ?
O8I C11I C12I 124.5(9) . . ?
O3B C2B C3B 106.3(7) . . ?
O3B C2B H2B 111.3 . . ?
O3B C2B C1B 109.2(8) . . ?
C3B C2B H2B 111.3 . . ?
C3B C2B C1B 107.2(7) . . ?
C1B C2B H2B 111.3 . . ?
S11 C1K H1K 110.7 . . ?
O2K C1K S11 105.8(6) . . ?
O2K C1K H1K 110.7 . . ?
O2K C1K C2K 108.5(7) . . ?
C2K C1K S11 110.4(6) . . ?
C2K C1K H1K 110.7 . . ?
O5F C9F C10F 109.6(8) . . ?
O6F C9F O5F 123.3(8) . . ?
O6F C9F C10F 127.1(9) . . ?
O5L C3L C2L 110.0(6) . . ?
O5L C3L C4L 107.4(6) . . ?
O5L C3L H3L 108.3 . . ?
C2L C3L C4L 114.4(7) . . ?
C2L C3L H3L 108.3 . . ?
C4L C3L H3L 108.3 . . ?
C15 C14 S7 124.4(7) . . ?
C15 C14 C13 108.8(8) . . ?
C13 C14 S7 126.7(6) . . ?
H12Y C12E HB 109.5 . . ?
H12Y C12E HC 109.5 . . ?
HB C12E HC 109.5 . . ?
C11E C12E H12Y 109.5 . . ?
C11E C12E HB 109.5 . . ?
C11E C12E HC 109.5 . . ?
O3K C2K C3K 107.1(7) . . ?
O3K C2K C1K 110.9(8) . . ?
O3K C2K H2K 110.5 . . ?
C3K C2K H2K 110.5 . . ?
C1K C2K C3K 107.4(7) . . ?
C1K C2K H2K 110.5 . . ?
O5K C9K C10K 111.0(8) . . ?
O6K C9K O5K 123.8(8) . . ?
O6K C9K C10K 125.2(9) . . ?
C11 C10 S5 123.6(8) . . ?
C11 C10 C9 108.2(8) . . ?
C9 C10 S5 128.1(6) . . ?
O7E C11E C12E 112.1(7) . . ?
O8E C11E O7E 121.4(8) . . ?
O8E C11E C12E 126.4(8) . . ?
O2H C5H C4H 106.6(6) . . ?
O2H C5H H5H 110.3 . . ?
O2H C5H C6H 107.0(6) . . ?
C4H C5H H5H 110.3 . . ?
C6H C5H C4H 112.2(7) . . ?
C6H C5H H5H 110.3 . . ?
S10 C1J H1J 110.0 . . ?
O2J C1J S10 106.2(7) . . ?
O2J C1J H1J 110.0 . . ?
O2J C1J C2J 106.7(9) . . ?
C2J C1J S10 113.9(7) . . ?
C2J C1J H1J 110.0 . . ?
C22 C23 S12 124.7(7) . . ?
C22 C23 C24 108.6(7) . . ?
C24 C23 S12 126.7(6) . . ?
O3K C7K C8K 112.1(11) . . ?
O4K C7K O3K 122.6(13) . . ?
O4K C7K C8K 125.3(11) . . ?
O5D C3D C2D 109.7(7) . . ?
O5D C3D C4D 104.7(7) . . ?
C2D C3D C4D 111.6(6) . . ?
O7A C4A C3A 105.7(8) . . ?
O7A C4A H4A 110.5 . . ?
O7A C4A C5A 111.8(8) . . ?
C3A C4A H4A 110.5 . . ?
C3A C4A C5A 107.6(8) . . ?
C5A C4A H4A 110.5 . . ?
N5 C20 C19 104.9(7) . . ?
O1J C20 N5 124.2(9) . . ?
O1J C20 C19 130.8(9) . . ?
O3L C7L C8L 109.0(8) . . ?
O4L C7L O3L 124.9(9) . . ?
O4L C7L C8L 126.1(9) . . ?
C11G C12G H12M 109.5 . . ?
C11G C12G H12N 109.5 . . ?
C11G C12G H12O 109.5 . . ?
H12M C12G H12N 109.5 . . ?
H12M C12G H12O 109.5 . . ?
H12N C12G H12O 109.5 . . ?
O2D C1D S4 109.1(5) . . ?
O2D C1D C2D 108.1(7) . . ?
C2D C1D S4 107.6(6) . . ?
O1K C21 N6 125.9(8) . . ?
O1K C21 C22 129.0(8) . . ?
N6 C21 C22 105.1(7) . . ?
O1L C24 N6 126.8(8) . . ?
O1L C24 C23 128.6(8) . . ?
N6 C24 C23 104.5(7) . . ?
O2I C5I C4I 105.0(6) . . ?
O2I C5I H5I 109.9 . . ?
O2I C5I C6I 108.4(6) . . ?
C4I C5I H5I 109.9 . . ?
C6I C5I C4I 113.5(8) . . ?
C6I C5I H5I 109.9 . . ?
O9E C6E C5E 107.7(7) . . ?
O9E C6E H6EA 110.2 . . ?
O9E C6E H6EB 110.2 . . ?
C5E C6E H6EA 110.2 . . ?
C5E C6E H6EB 110.2 . . ?
H6EA C6E H6EB 108.5 . . ?
O3G C7G C8G 110.3(9) . . ?
O4G C7G O3G 122.1(11) . . ?
O4G C7G C8G 127.6(10) . . ?
O7F C4F H4F 110.9 . . ?
O7F C4F C5F 106.0(8) . . ?
O7F C4F C3F 107.2(7) . . ?
C5F C4F H4F 110.9 . . ?
C3F C4F H4F 110.9 . . ?
C3F C4F C5F 110.9(7) . . ?
C9H C10H H10M 109.5 . . ?
C9H C10H H10N 109.5 . . ?
C9H C10H H10O 109.5 . . ?
H10M C10H H10N 109.5 . . ?
H10M C10H H10O 109.5 . . ?
H10N C10H H10O 109.5 . . ?
O1D C8 N2 125.1(10) . . ?
O1D C8 C33 129.5(9) . . ?
N2 C8 C33 105.4(9) . . ?
O5E C3E C4E 106.4(7) . . ?
O5E C3E C2E 107.2(7) . . ?
C4E C3E C2E 111.3(8) . . ?
C9B C10B H10S 109.5 . . ?
C9B C10B H10T 109.5 . . ?
C9B C10B H10U 109.5 . . ?
H10S C10B H10T 109.5 . . ?
H10S C10B H10U 109.5 . . ?
H10T C10B H10U 109.5 . . ?
O1B C4 N1 124.3(9) . . ?
O1B C4 C32 129.3(9) . . ?
N1 C4 C32 106.3(7) . . ?
O2D C5D C4D 106.0(6) . . ?
O2D C5D C6D 108.2(7) . . ?
C6D C5D C4D 109.1(7) . . ?
C9I C10I H10A 109.5 . . ?
C9I C10I H10B 109.5 . . ?
C9I C10I H10C 109.5 . . ?
H10A C10I H10B 109.5 . . ?
H10A C10I H10C 109.5 . . ?
H10B C10I H10C 109.5 . . ?
O7J C4J C3J 106.0(7) . . ?
O7J C4J H4J 110.5 . . ?
O7J C4J C5J 107.5(8) . . ?
C3J C4J H4J 110.5 . . ?
C5J C4J C3J 111.7(8) . . ?
C5J C4J H4J 110.5 . . ?
O5L C9L C10L 110.9(9) . . ?
O6L C9L O5L 124.3(8) . . ?
O6L C9L C10L 124.7(9) . . ?
S7 C1G H1G 110.0 . . ?
O2G C1G S7 107.4(7) . . ?
O2G C1G H1G 110.0 . . ?
O2G C1G C2G 108.2(7) . . ?
C2G C1G S7 111.2(6) . . ?
C2G C1G H1G 110.0 . . ?
O2J C5J C4J 109.2(9) . . ?
O2J C5J H5J 109.5 . . ?
O2J C5J C6J 104.4(9) . . ?
C4J C5J H5J 109.5 . . ?
C4J C5J C6J 114.5(11) . . ?
C6J C5J H5J 109.5 . . ?
H14M C14H H14N 109.5 . . ?
H14M C14H H14O 109.5 . . ?
H14N C14H H14O 109.5 . . ?
C13H C14H H14M 109.5 . . ?
C13H C14H H14N 109.5 . . ?
C13H C14H H14O 109.5 . . ?
C7H C8H H8HA 109.5 . . ?
C7H C8H H8HB 109.5 . . ?
C7H C8H H8HC 109.5 . . ?
H8HA C8H H8HB 109.5 . . ?
H8HA C8H H8HC 109.5 . . ?
H8HB C8H H8HC 109.5 . . ?
O7B C11B C12B 109.7(8) . . ?
O8B C11B O7B 124.6(9) . . ?
O8B C11B C12B 125.6(9) . . ?
C31 C32 S2 126.5(7) . . ?
C31 C32 C4 106.7(8) . . ?
C4 C32 S2 126.7(7) . . ?
O7E C4E C5E 110.7(7) . . ?
O7E C4E C3E 104.7(7) . . ?
O7E C4E H4E 110.7 . . ?
C5E C4E H4E 110.7 . . ?
C3E C4E C5E 109.2(7) . . ?
C3E C4E H4E 110.7 . . ?
O3F C7F C8F 111.1(10) . . ?
O4F C7F O3F 123.7(11) . . ?
O4F C7F C8F 125.2(11) . . ?
C9A C10A H10V 109.5 . . ?
C9A C10A H10W 109.5 . . ?
C9A C10A H10X 109.5 . . ?
H10V C10A H10W 109.5 . . ?
H10V C10A H10X 109.5 . . ?
H10W C10A H10X 109.5 . . ?
C11F C12F H12Z 109.5 . . ?
C11F C12F HD 109.5 . . ?
C11F C12F HE 109.5 . . ?
H12Z C12F HD 109.5 . . ?
H12Z C12F HE 109.5 . . ?
HD C12F HE 109.5 . . ?
O5G C9G C10G 111.8(9) . . ?
O6G C9G O5G 123.5(10) . . ?
O6G C9G C10G 124.4(11) . . ?
S2 C1B H1B 108.8 . . ?
O2B C1B S2 107.8(6) . . ?
O2B C1B C2B 109.6(8) . . ?
O2B C1B H1B 108.8 . . ?
C2B C1B S2 113.0(6) . . ?
C2B C1B H1B 108.8 . . ?
H10D C10J H10E 109.5 . . ?
H10D C10J H10F 109.5 . . ?
H10E C10J H10F 109.5 . . ?
C9J C10J H10D 109.5 . . ?
C9J C10J H10E 109.5 . . ?
C9J C10J H10F 109.5 . . ?
C13B O9B C6B 120.3(10) . . ?
C7I C8I H8IA 109.5 . . ?
C7I C8I H8IB 109.5 . . ?
C7I C8I H8IC 109.5 . . ?
H8IA C8I H8IB 109.5 . . ?
H8IA C8I H8IC 109.5 . . ?
H8IB C8I H8IC 109.5 . . ?
O9K C13K C14K 113.9(9) . . ?
O10K C13K O9K 121.4(11) . . ?
O10K C13K C14K 124.7(12) . . ?
O9G C13G C14G 112.8(10) . . ?
O10G C13G O9G 119.6(12) . . ?
O10G C13G C14G 127.5(12) . . ?
O5J C9J C10J 111.5(8) . . ?
O6J C9J O5J 120.7(9) . . ?
O6J C9J C10J 127.7(9) . . ?
C9F C10F H10Y 109.5 . . ?
C9F C10F HF 109.5 . . ?
C9F C10F HG 109.5 . . ?
H10Y C10F HF 109.5 . . ?
H10Y C10F HG 109.5 . . ?
HF C10F HG 109.5 . . ?
C11B C12B H12S 109.5 . . ?
C11B C12B H12T 109.5 . . ?
C11B C12B H12U 109.5 . . ?
H12S C12B H12T 109.5 . . ?
H12S C12B H12U 109.5 . . ?
H12T C12B H12U 109.5 . . ?
O2F C5F C4F 106.4(8) . . ?
O2F C5F C6F 108.5(9) . . ?
C6F C5F C4F 113.9(9) . . ?
C11I C12I H12A 109.5 . . ?
C11I C12I H12B 109.5 . . ?
C11I C12I H12C 109.5 . . ?
H12A C12I H12B 109.5 . . ?
H12A C12I H12C 109.5 . . ?
H12B C12I H12C 109.5 . . ?
C7A C8A H8AA 109.5 . . ?
C7A C8A H8AB 109.5 . . ?
C7A C8A H8AC 109.5 . . ?
H8AA C8A H8AB 109.5 . . ?
H8AA C8A H8AC 109.5 . . ?
H8AB C8A H8AC 109.5 . . ?
C9K C10K H10G 109.5 . . ?
C9K C10K H10H 109.5 . . ?
C9K C10K H10I 109.5 . . ?
H10G C10K H10H 109.5 . . ?
H10G C10K H10I 109.5 . . ?
H10H C10K H10I 109.5 . . ?
O9H C6H C5H 112.5(7) . . ?
O9H C6H H6H 123.8 . . ?
C5H C6H H6H 123.8 . . ?
O3J C2J C3J 106.8(8) . . ?
O3J C2J C1J 110.2(9) . . ?
O3J C2J H2J 110.5 . . ?
C3J C2J H2J 110.5 . . ?
C1J C2J C3J 108.3(8) . . ?
C1J C2J H2J 110.5 . . ?
C7F C8F H8FA 109.5 . . ?
C7F C8F H8FB 109.5 . . ?
C7F C8F H8FC 109.5 . . ?
H8FA C8F H8FB 109.5 . . ?
H8FA C8F H8FC 109.5 . . ?
H8FB C8F H8FC 109.5 . . ?
C8 C33 S4 127.9(8) . . ?
C6 C33 S4 122.0(9) . . ?
C6 C33 C8 110.1(9) . . ?
O3G C2G C3G 105.9(7) . . ?
O3G C2G C1G 109.4(8) . . ?
O3G C2G H2G 111.5 . . ?
C3G C2G C1G 106.8(7) . . ?
C3G C2G H2G 111.5 . . ?
C1G C2G H2G 111.5 . . ?
O9I C6I C5I 106.9(9) . . ?
O9I C6I H6IA 110.3 . . ?
O9I C6I H6IB 110.3 . . ?
C5I C6I H6IA 110.3 . . ?
C5I C6I H6IB 110.3 . . ?
H6IA C6I H6IB 108.6 . . ?
O9E C13E C14E 113.9(9) . . ?
O10E C13E O9E 118.7(13) . . ?
O10E C13E C14E 127.4(13) . . ?
C18 C19 S10 124.2(8) . . ?
C18 C19 C20 109.0(9) . . ?
C20 C19 S10 126.8(7) . . ?
C5L C6L H6LA 110.8 . . ?
C5L C6L H6LB 110.8 . . ?
H6LA C6L H6LB 108.9 . . ?
O9L C6L C5L 104.8(9) . . ?
O9L C6L H6LA 110.8 . . ?
O9L C6L H6LB 110.8 . . ?
O9K C6K C5K 108.4(8) . . ?
O9K C6K H6KA 110.0 . . ?
O9K C6K H6KB 110.0 . . ?
C5K C6K H6KA 110.0 . . ?
C5K C6K H6KB 110.0 . . ?
H6KA C6K H6KB 108.4 . . ?
O2A C5A C4A 105.4(8) . . ?
O2A C5A C6A 109.9(10) . . ?
C6A C5A C4A 111.2(9) . . ?
O9H C13H C14H 110.4(9) . . ?
O10H C13H O9H 131.4(15) . . ?
O10H C13H C14H 117.9(13) . . ?
C11J C12J H12D 109.5 . . ?
C11J C12J H12E 109.5 . . ?
C11J C12J H12F 109.5 . . ?
H12D C12J H12E 109.5 . . ?
H12D C12J H12F 109.5 . . ?
H12E C12J H12F 109.5 . . ?
O9I C13I C14I 117.4(11) . . ?
O9I C13I O10I 119.5(13) . . ?
O10I C13I C14I 121.3(13) . . ?
O5F C3F C2F 109.3(8) . . ?
O5F C3F C4F 107.6(8) . . ?
O5F C3F H3F 109.7 . . ?
C2F C3F H3F 109.7 . . ?
C4F C3F C2F 110.8(8) . . ?
C4F C3F H3F 109.7 . . ?
C9L C10L H10J 109.5 . . ?
C9L C10L H10K 109.5 . . ?
C9L C10L H10L 109.5 . . ?
H10J C10L H10K 109.5 . . ?
H10J C10L H10L 109.5 . . ?
H10K C10L H10L 109.5 . . ?
C7L C8L H8LA 109.5 . . ?
C7L C8L H8LB 109.5 . . ?
C7L C8L H8LC 109.5 . . ?
H8LA C8L H8LB 109.5 . . ?
H8LA C8L H8LC 109.5 . . ?
H8LB C8L H8LC 109.5 . . ?
C13K C14K H14G 109.5 . . ?
C13K C14K H14H 109.5 . . ?
C13K C14K H14I 109.5 . . ?
H14G C14K H14H 109.5 . . ?
H14G C14K H14I 109.5 . . ?
H14H C14K H14I 109.5 . . ?
O7A C11A C12A 113.2(18) . . ?
O8A C11A O7A 118.8(13) . . ?
O8A C11A C12A 127.5(15) . . ?
O2G C5G C4G 105.5(8) . . ?
O2G C5G H5G 110.3 . . ?
O2G C5G C6G 105.7(10) . . ?
C4G C5G H5G 110.3 . . ?
C6G C5G C4G 114.5(9) . . ?
C6G C5G H5G 110.3 . . ?
C13I C14I H14A 109.5 . . ?
C13I C14I H14B 109.5 . . ?
C13I C14I H14C 109.5 . . ?
H14A C14I H14B 109.5 . . ?
H14A C14I H14C 109.5 . . ?
H14B C14I H14C 109.5 . . ?
C7K C8K H8KA 109.5 . . ?
C7K C8K H8KB 109.5 . . ?
C7K C8K H8KC 109.5 . . ?
H8KA C8K H8KB 109.5 . . ?
H8KA C8K H8KC 109.5 . . ?
H8KB C8K H8KC 109.5 . . ?
C13E C14E H14V 109.5 . . ?
C13E C14E H14W 109.5 . . ?
C13E C14E H14X 109.5 . . ?
H14V C14E H14W 109.5 . . ?
H14V C14E H14X 109.5 . . ?
H14W C14E H14X 109.5 . . ?
O3J C7J C8J 111.7(11) . . ?
O4J C7J O3J 122.5(16) . . ?
O4J C7J C8J 125.8(12) . . ?
C9G C10G H10P 109.5 . . ?
C9G C10G H10Q 109.5 . . ?
C9G C10G H10R 109.5 . . ?
H10P C10G H10Q 109.5 . . ?
H10P C10G H10R 109.5 . . ?
H10Q C10G H10R 109.5 . . ?
O3B C7B C8B 112.8(11) . . ?
O4B C7B O3B 121.2(14) . . ?
O4B C7B C8B 126.0(12) . . ?
C7G C8G H8GA 109.5 . . ?
C7G C8G H8GB 109.5 . . ?
C7G C8G H8GC 109.5 . . ?
H8GA C8G H8GB 109.5 . . ?
H8GA C8G H8GC 109.5 . . ?
H8GB C8G H8GC 109.5 . . ?
C11H C12H H12P 109.5 . . ?
C11H C12H H12Q 109.5 . . ?
C11H C12H H12R 109.5 . . ?
H12P C12H H12Q 109.5 . . ?
H12P C12H H12R 109.5 . . ?
H12Q C12H H12R 109.5 . . ?
O9D C6D C5D 109.1(9) . . ?
N2 C5 C6 105.5(10) . . ?
O1C C5 N2 127.4(14) . . ?
O1C C5 C6 127.1(14) . . ?
O9G C6G C5G 107.9(11) . . ?
O9G C6G H6GA 110.1 . . ?
O9G C6G H6GB 110.1 . . ?
C5G C6G H6GA 110.1 . . ?
C5G C6G H6GB 110.1 . . ?
H6GA C6G H6GB 108.4 . . ?
O5E C9E C10E 108.6(15) . . ?
O6E C9E O5E 127.5(11) . . ?
O6E C9E C10E 123.8(15) . . ?
C33 C6 S3 125.4(10) . . ?
C33 C6 C5 106.8(11) . . ?
C5 C6 S3 127.7(9) . . ?
O2B C5B C4B 105.8(8) . . ?
O2B C5B H5B 111.1 . . ?
O2B C5B C6B 103.9(9) . . ?
C4B C5B H5B 111.1 . . ?
C6B C5B C4B 113.5(11) . . ?
C6B C5B H5B 111.1 . . ?
O9F C13F C14F 109(3) . . ?
O10F C13F O9F 125(3) . . ?
O10F C13F C14F 126(2) . . ?
O9D C13D C14D 114.0(10) . . ?
O10D C13D O9D 118.9(12) . . ?
O10D C13D C14D 123.9(11) . . ?
C7J C8J H8JA 109.5 . . ?
C7J C8J H8JB 109.5 . . ?
C7J C8J H8JC 109.5 . . ?
H8JA C8J H8JB 109.5 . . ?
H8JA C8J H8JC 109.5 . . ?
H8JB C8J H8JC 109.5 . . ?
C5J C6J H6JA 111.0 . . ?
C5J C6J H6JB 111.0 . . ?
H6JA C6J H6JB 109.0 . . ?
O9J C6J C5J 103.6(13) . . ?
O9J C6J H6JA 111.0 . . ?
O9J C6J H6JB 111.0 . . ?
O9B C13B C14B 112.4(10) . . ?
O10B C13B O9B 120.2(13) . . ?
O10B C13B C14B 127.3(13) . . ?
O9A C6A C5A 111.2(13) . . ?
O7L C11L C12L 113(2) . . ?
O8L C11L O7L 120.8(17) . . ?
O8L C11L C12L 126(2) . . ?
C13J O9J C6J 116.5(18) . . ?
O9F C6F C5F 106.4(13) . . ?
C7B C8B H8BA 109.5 . . ?
C7B C8B H8BB 109.5 . . ?
C7B C8B H8BC 109.5 . . ?
H8BA C8B H8BB 109.5 . . ?
H8BA C8B H8BC 109.5 . . ?
H8BB C8B H8BC 109.5 . . ?
C11A C12A H12V 109.5 . . ?
C11A C12A H12W 109.5 . . ?
C11A C12A H12X 109.5 . . ?
H12V C12A H12W 109.5 . . ?
H12V C12A H12X 109.5 . . ?
H12W C12A H12X 109.5 . . ?
C13G C14G H14P 109.5 . . ?
C13G C14G H14Q 109.5 . . ?
C13G C14G H14R 109.5 . . ?
H14P C14G H14Q 109.5 . . ?
H14P C14G H14R 109.5 . . ?
H14Q C14G H14R 109.5 . . ?
O9B C6B H6BA 111.1 . . ?
O9B C6B H6BB 111.1 . . ?
C5B C6B O9B 103.2(12) . . ?
C5B C6B H6BA 111.1 . . ?
C5B C6B H6BB 111.1 . . ?
H6BA C6B H6BB 109.1 . . ?
O9J C13J O10J 136(2) . . ?
O9J C13J C14J 120(2) . . ?
O10J C13J C14J 103(2) . . ?
C13B C14B H14S 109.5 . . ?
C13B C14B H14T 109.5 . . ?
C13B C14B H14U 109.5 . . ?
H14S C14B H14T 109.5 . . ?
H14S C14B H14U 109.5 . . ?
H14T C14B H14U 109.5 . . ?
C11L C12L H12J 109.5 . . ?
C11L C12L H12K 109.5 . . ?
C11L C12L H12L 109.5 . . ?
H12J C12L H12K 109.5 . . ?
H12J C12L H12L 109.5 . . ?
H12K C12L H12L 109.5 . . ?
C9E C10E H10Z 109.5 . . ?
C9E C10E HH 109.5 . . ?
C9E C10E HI 109.5 . . ?
H10Z C10E HH 109.5 . . ?
H10Z C10E HI 109.5 . . ?
HH C10E HI 109.5 . . ?
C13J C14J H14D 109.5 . . ?
C13J C14J H14E 109.5 . . ?
C13J C14J H14F 109.5 . . ?
H14D C14J H14E 109.5 . . ?
H14D C14J H14F 109.5 . . ?
H14E C14J H14F 109.5 . . ?
C13A O9A C6A 128.2(12) . . ?
O9A C13A C14A 92.6 . . ?
O9A C13A O10A 123.2 . . ?
O10A C13A C14A 121.3 . . ?
C1E C2E C3E 107.9(8) . . ?
O3E C2E C1E 107.8(8) . . ?
O3E C2E C3E 106.9(8) . . ?
C2E O3E C7E 113.1(7) . . ?
O3E C7E C8E 97.5 . . ?
O4E C7E O3E 116.3 . . ?
O4E C7E C8E 122.6 . . ?
H27A C27 H27B 107.3 . . ?
C26 C27 H27A 108.2 . . ?
C26 C27 H27B 108.2 . . ?
C28 C27 H27A 108.2 . . ?
C28 C27 H27B 108.2 . . ?
C28 C27 C26 116(2) . . ?
C27 C26 H26A 106.5 . . ?
C27 C26 H26B 106.5 . . ?
H26A C26 H26B 106.5 . . ?
C25 C26 C27 123.3(18) . . ?
C25 C26 H26A 106.5 . . ?
C25 C26 H26B 106.5 . . ?
H30A C30 H30B 109.5 . . ?
H30A C30 H30C 109.5 . . ?
H30B C30 H30C 109.5 . . ?
C29 C30 H30A 109.5 . . ?
C29 C30 H30B 109.5 . . ?
C29 C30 H30C 109.5 . . ?
C30 C29 H29A 108.3 . . ?
C30 C29 H29B 108.3 . . ?
H29A C29 H29B 107.4 . . ?
C28 C29 C30 116(2) . . ?
C28 C29 H29A 108.3 . . ?
C28 C29 H29B 108.3 . . ?
C27 C28 H28A 108.8 . . ?
C27 C28 H28B 108.8 . . ?
C29 C28 C27 114(2) . . ?
C29 C28 H28A 108.8 . . ?
C29 C28 H28B 108.8 . . ?
H28A C28 H28B 107.7 . . ?
C26 C25 H25A 109.5 . . ?
C26 C25 H25B 109.5 . . ?
C26 C25 H25C 109.5 . . ?
H25A C25 H25B 109.5 . . ?
H25A C25 H25C 109.5 . . ?
H25B C25 H25C 109.5 . . ?
C13L O9L C6L 132.7(11) . . ?
O9L C13L O10L 109.0(14) . . ?
O9L C13L C14L 123.4(12) . . ?
O10L C13L C14L 124.8(13) . . ?
C13L C14L H14J 109.5 . . ?
C13L C14L H14K 109.5 . . ?
C13L C14L H14L 109.5 . . ?
H14J C14L H14K 109.5 . . ?
H14J C14L H14L 109.5 . . ?
H14K C14L H14L 109.5 . . ?

loop_
_geom_bond_atom_site_label_1
_geom_bond_atom_site_label_2
_geom_bond_distance
_geom_bond_site_symmetry_2
_geom_bond_publ_flag
S8 C15 1.750(8) . ?
S8 C1H 1.815(8) . ?
S9 C1I 1.804(8) . ?
S9 C18 1.739(8) . ?
S12 C1L 1.814(8) . ?
S12 C23 1.735(8) . ?
S1 C1A 1.807(9) . ?
S1 C31 1.750(8) . ?
S7 C14 1.744(9) . ?
S7 C1G 1.823(9) . ?
S6 C11 1.770(9) . ?
S6 C1F 1.804(9) . ?
S5 C1E 1.815(9) . ?
S5 C10 1.745(10) . ?
S4 C1D 1.795(9) . ?
S4 C33 1.752(10) . ?
S11 C22 1.751(9) . ?
S11 C1K 1.824(8) . ?
S10 C1J 1.810(9) . ?
S10 C19 1.762(10) . ?
S2 C32 1.753(10) . ?
S2 C1B 1.793(9) . ?
S3 C1C 1.8062 . ?
S3 C6 1.720(13) . ?
O2C C1C 1.3889 . ?
O2C C5C 1.4160 . ?
C1C C2C 1.5725 . ?
C2C C3C 1.4903 . ?
C2C O3C 1.4154 . ?
C7C C8C 1.6233 . ?
C7C O3C 1.4001 . ?
C7C O4C 1.1924 . ?
O5C C3C 1.4893 . ?
O5C C9C 1.4133 . ?
O6C C9C 1.0711 . ?
C3C C4C 1.2853 . ?
C5C C4C 1.5839 . ?
C5C C6C 1.9940 . ?
C4C O7C 1.5315 . ?
C10C H10 0.9800 . ?
C10C H 0.9800 . ?
C10C HA 0.9800 . ?
C10C C9C 1.5254 . ?
C6C O9C 1.5796 . ?
O9C C13C 1.2652 . ?
O10C C13C 1.2625 . ?
C13C C14C 1.4832 . ?
O7C C11C 1.2949 . ?
O8C C11C 1.2109 . ?
C11C C12C 1.4509 . ?
O3H C2H 1.451(10) . ?
O3H C7H 1.343(12) . ?
O5I C3I 1.456(9) . ?
O5I C9I 1.368(10) . ?
O6I C9I 1.189(11) . ?
O3A C2A 1.466(10) . ?
O3A C7A 1.358(11) . ?
O2E C1E 1.417(12) . ?
O2E C5E 1.456(9) . ?
O7I C4I 1.463(9) . ?
O7I C11I 1.357(11) . ?
O5K C3K 1.423(10) . ?
O5K C9K 1.373(11) . ?
O3L C2L 1.454(10) . ?
O3L C7L 1.352(11) . ?
O7D C11D 1.349(11) . ?
O7D C4D 1.456(10) . ?
O2I C1I 1.411(10) . ?
O2I C5I 1.462(9) . ?
O5B C9B 1.352(11) . ?
O5B C3B 1.440(10) . ?
O3F C2F 1.420(12) . ?
O3F C7F 1.344(14) . ?
O2H C1H 1.416(9) . ?
O2H C5H 1.459(10) . ?
O5H C9H 1.380(9) . ?
O5H C3H 1.415(9) . ?
O3D C7D 1.361(12) . ?
O3D C2D 1.449(10) . ?
O1G C13 1.197(10) . ?
O2L C5L 1.423(11) . ?
O2L C1L 1.421(11) . ?
O4I C7I 1.193(10) . ?
O5D C9D 1.353(9) . ?
O5D C3D 1.437(10) . ?
O7K C11K 1.346(11) . ?
O7K C4K 1.448(9) . ?
O7H C4H 1.464(10) . ?
O7H C11H 1.340(11) . ?
O1H C16 1.192(10) . ?
O8H C11H 1.196(11) . ?
O2D C1D 1.403(11) . ?
O2D C5D 1.411(10) . ?
O3I C2I 1.444(10) . ?
O3I C7I 1.364(10) . ?
O7F C11F 1.345(11) . ?
O7F C4F 1.445(12) . ?
O7B C4B 1.429(11) . ?
O7B C11B 1.343(11) . ?
O5A C3A 1.436(10) . ?
O5A C9A 1.348(11) . ?
O5G C3G 1.431(11) . ?
O5G C9G 1.345(13) . ?
O7J C11J 1.365(12) . ?
O7J C4J 1.440(11) . ?
O8F C11F 1.236(11) . ?
O5L C3L 1.422(9) . ?
O5L C9L 1.363(11) . ?
O4H C7H 1.222(11) . ?
O6H C9H 1.191(10) . ?
O6D C9D 1.199(11) . ?
O3B C2B 1.448(13) . ?
O3B C7B 1.345(13) . ?
O6B C9B 1.204(11) . ?
O7G C11G 1.334(12) . ?
O7G C4G 1.432(11) . ?
O3K C2K 1.425(13) . ?
O3K C7K 1.337(12) . ?
O7E C11E 1.364(11) . ?
O7E C4E 1.443(10) . ?
O6L C9L 1.182(13) . ?
O1A C1 1.208(11) . ?
O8E C11E 1.203(11) . ?
O5J C3J 1.439(11) . ?
O5J C9J 1.366(12) . ?
O4D C7D 1.184(11) . ?
O8G C11G 1.234(12) . ?
O1I C17 1.222(11) . ?
O6A C9A 1.201(12) . ?
O2K C5K 1.439(10) . ?
O2K C1K 1.446(12) . ?
O8K C11K 1.216(11) . ?
O2F C1F 1.393(12) . ?
O2F C5F 1.446(13) . ?
O1F C12 1.204(11) . ?
O4A C7A 1.180(11) . ?
O5F C9F 1.388(11) . ?
O5F C3F 1.431(11) . ?
O5E C3E 1.470(10) . ?
O5E C9E 1.349(18) . ?
O1E C9 1.202(10) . ?
O2A C1A 1.427(10) . ?
O2A C5A 1.453(13) . ?
O8D C11D 1.210(11) . ?
O6K C9K 1.186(11) . ?
O1L C24 1.185(11) . ?
O3G C7G 1.367(11) . ?
O3G C2G 1.432(12) . ?
O4L C7L 1.185(11) . ?
O2G C1G 1.413(12) . ?
O2G C5G 1.476(13) . ?
O4G C7G 1.224(13) . ?
O9K C13K 1.280(14) . ?
O9K C6K 1.450(12) . ?
O9E C6E 1.442(10) . ?
O9E C13E 1.263(14) . ?
N4 H4 0.8800 . ?
N4 C16 1.379(10) . ?
N4 C13 1.401(12) . ?
O1K C21 1.191(11) . ?
O1D C8 1.222(12) . ?
O6F C9F 1.175(11) . ?
N3 H3 0.8800 . ?
N3 C12 1.377(11) . ?
N3 C9 1.387(11) . ?
O3J C2J 1.454(14) . ?
O3J C7J 1.354(12) . ?
O2B C1B 1.424(12) . ?
O2B C5B 1.478(12) . ?
O8B C11B 1.221(11) . ?
O1B C4 1.216(11) . ?
O7A C4A 1.432(12) . ?
O7A C11A 1.365(18) . ?
O2J C1J 1.426(15) . ?
O2J C5J 1.429(13) . ?
N6 H6 0.8800 . ?
N6 C21 1.364(11) . ?
N6 C24 1.373(11) . ?
O9I C6I 1.451(11) . ?
O9I C13I 1.213(15) . ?
O9D C6D 1.446(11) . ?
O9D C13D 1.256(14) . ?
O9H C6H 1.423(11) . ?
O9H C13H 1.223(15) . ?
O8I C11I 1.171(12) . ?
O7L C4L 1.431(12) . ?
O7L C11L 1.35(2) . ?
O8J C11J 1.197(12) . ?
N5 H5 0.8800 . ?
N5 C17 1.373(11) . ?
N5 C20 1.385(12) . ?
O1J C20 1.205(11) . ?
O6J C9J 1.201(12) . ?
O4F C7F 1.185(14) . ?
O9G C13G 1.327(15) . ?
O9G C6G 1.468(15) . ?
O6E C9E 1.160(18) . ?
C15 C16 1.530(12) . ?
C15 C14 1.318(12) . ?
N1 H1 0.8800 . ?
N1 C1 1.372(11) . ?
N1 C4 1.366(12) . ?
C9H C10H 1.498(12) . ?
C2A H2A 1.0000 . ?
C2A C1A 1.535(11) . ?
C2A C3A 1.538(13) . ?
C2I H2I 1.0000 . ?
C2I C3I 1.529(10) . ?
C2I C1I 1.546(10) . ?
O9F C13F 1.30(2) . ?
O9F C6F 1.45(2) . ?
O4K C7K 1.197(16) . ?
C3I H3I 1.0000 . ?
C3I C4I 1.497(12) . ?
C1A H1A 1.0000 . ?
C9B C10B 1.486(13) . ?
C11D C12D 1.538(13) . ?
C11K C12K 1.504(12) . ?
C1I H1I 1.0000 . ?
C2H H2H 1.0000 . ?
C2H C3H 1.523(12) . ?
C2H C1H 1.537(10) . ?
C5K H5K 1.0000 . ?
C5K C4K 1.545(13) . ?
C5K C6K 1.489(16) . ?
C11F C12F 1.485(14) . ?
C13 C14 1.503(12) . ?
C3A H3A 1.0000 . ?
C3A C4A 1.528(12) . ?
C12 C11 1.493(14) . ?
C3B H3B 1.0000 . ?
C3B C4B 1.509(13) . ?
C3B C2B 1.520(12) . ?
C3H H3H 1.0000 . ?
C3H C4H 1.529(12) . ?
C7D C8D 1.483(13) . ?
C4I H4I 1.0000 . ?
C4I C5I 1.546(11) . ?
C9A C10A 1.510(13) . ?
C4H H4H 1.0000 . ?
C4H C5H 1.528(11) . ?
C3G H3G 1.0000 . ?
C3G C4G 1.543(14) . ?
C3G C2G 1.508(13) . ?
O10H C13H 1.207(13) . ?
C11 C10 1.347(12) . ?
C1F H1F 1.0000 . ?
C1F C2F 1.538(13) . ?
O6G C9G 1.179(13) . ?
C5L H5L 1.0000 . ?
C5L C4L 1.536(12) . ?
C5L C6L 1.510(14) . ?
C1L H1L 1.0000 . ?
C1L C2L 1.531(11) . ?
C17 C18 1.495(13) . ?
C9D C10D 1.504(13) . ?
C1 C31 1.488(13) . ?
C2D C3D 1.524(12) . ?
C2D C1D 1.553(11) . ?
C9 C10 1.494(13) . ?
C1E H1E 1.0000 . ?
C1E C2E 1.510(13) . ?
C1H H1H 1.0000 . ?
C4K H4K 1.0000 . ?
C4K C3K 1.494(13) . ?
C7A C8A 1.489(13) . ?
C11J C12J 1.501(14) . ?
C11G C12G 1.484(13) . ?
N2 H2 0.8800 . ?
N2 C8 1.349(13) . ?
N2 C5 1.379(17) . ?
C18 C19 1.331(12) . ?
O4B C7B 1.198(16) . ?
C2L H2L 1.0000 . ?
C2L C3L 1.517(11) . ?
C31 C32 1.345(13) . ?
C5E H5E 1.0000 . ?
C5E C6E 1.507(13) . ?
C5E C4E 1.525(11) . ?
C7H C8H 1.500(13) . ?
C7I C8I 1.507(13) . ?
C9I C10I 1.496(12) . ?
C12K H12G 0.9800 . ?
C12K H12H 0.9800 . ?
C12K H12I 0.9800 . ?
C4G H4G 1.0000 . ?
C4G C5G 1.521(14) . ?
C3K H3K 1.0000 . ?
C3K C2K 1.535(11) . ?
C22 C23 1.326(12) . ?
C22 C21 1.522(11) . ?
C2F H2F 1.0000 . ?
C2F C3F 1.531(14) . ?
C4D C3D 1.549(11) . ?
C4D C5D 1.569(11) . ?
C11H C12H 1.522(15) . ?
C3J H3J 1.0000 . ?
C3J C4J 1.526(15) . ?
C3J C2J 1.533(12) . ?
C4B H4B 1.0000 . ?
C4B C5B 1.528(14) . ?
C4L H4L 1.0000 . ?
C4L C3L 1.536(12) . ?
C11I C12I 1.491(13) . ?
C2B H2B 1.0000 . ?
C2B C1B 1.549(13) . ?
C1K H1K 1.0000 . ?
C1K C2K 1.518(13) . ?
C9F C10F 1.471(13) . ?
C3L H3L 1.0000 . ?
O4J C7J 1.179(17) . ?
C12E H12Y 0.9800 . ?
C12E HB 0.9800 . ?
C12E HC 0.9800 . ?
C12E C11E 1.463(13) . ?
C2K H2K 1.0000 . ?
C9K C10K 1.500(13) . ?
C5H H5H 1.0000 . ?
C5H C6H 1.501(12) . ?
C1J H1J 1.0000 . ?
C1J C2J 1.495(14) . ?
C23 C24 1.523(13) . ?
C7K C8K 1.48(2) . ?
C4A H4A 1.0000 . ?
C4A C5A 1.537(14) . ?
C20 C19 1.497(14) . ?
C7L C8L 1.493(14) . ?
C12G H12M 0.9800 . ?
C12G H12N 0.9800 . ?
C12G H12O 0.9800 . ?
O1C C5 1.235(15) . ?
C5I H5I 1.0000 . ?
C5I C6I 1.509(13) . ?
C6E H6EA 0.9900 . ?
C6E H6EB 0.9900 . ?
C7G C8G 1.498(17) . ?
C4F H4F 1.0000 . ?
C4F C5F 1.546(13) . ?
C4F C3F 1.528(14) . ?
C10H H10M 0.9800 . ?
C10H H10N 0.9800 . ?
C10H H10O 0.9800 . ?
C8 C33 1.490(16) . ?
C3E C4E 1.524(13) . ?
C3E C2E 1.545(14) . ?
C10B H10S 0.9800 . ?
C10B H10T 0.9800 . ?
C10B H10U 0.9800 . ?
C4 C32 1.522(12) . ?
C5D C6D 1.535(13) . ?
C10I H10A 0.9800 . ?
C10I H10B 0.9800 . ?
C10I H10C 0.9800 . ?
C4J H4J 1.0000 . ?
C4J C5J 1.522(13) . ?
O8A C11A 1.28(2) . ?
C9L C10L 1.484(13) . ?
C1G H1G 1.0000 . ?
C1G C2G 1.550(13) . ?
C5J H5J 1.0000 . ?
C5J C6J 1.53(2) . ?
C14H H14M 0.9800 . ?
C14H H14N 0.9800 . ?
C14H H14O 0.9800 . ?
C14H C13H 1.597(18) . ?
C8H H8HA 0.9800 . ?
C8H H8HB 0.9800 . ?
C8H H8HC 0.9800 . ?
C11B C12B 1.511(13) . ?
C4E H4E 1.0000 . ?
C7F C8F 1.500(16) . ?
C10A H10V 0.9800 . ?
C10A H10W 0.9800 . ?
C10A H10X 0.9800 . ?
C12F H12Z 0.9800 . ?
C12F HD 0.9800 . ?
C12F HE 0.9800 . ?
C9G C10G 1.491(15) . ?
C1B H1B 1.0000 . ?
C10J H10D 0.9800 . ?
C10J H10E 0.9800 . ?
C10J H10F 0.9800 . ?
C10J C9J 1.451(14) . ?
O9B C13B 1.321(17) . ?
O9B C6B 1.54(2) . ?
C8I H8IA 0.9800 . ?
C8I H8IB 0.9800 . ?
C8I H8IC 0.9800 . ?
C13K C14K 1.502(15) . ?
C13K O10K 1.149(14) . ?
C13G O10G 1.209(16) . ?
C13G C14G 1.487(17) . ?
C10F H10Y 0.9800 . ?
C10F HF 0.9800 . ?
C10F HG 0.9800 . ?
C12B H12S 0.9800 . ?
C12B H12T 0.9800 . ?
C12B H12U 0.9800 . ?
C5F C6F 1.496(17) . ?
C12I H12A 0.9800 . ?
C12I H12B 0.9800 . ?
C12I H12C 0.9800 . ?
C8A H8AA 0.9800 . ?
C8A H8AB 0.9800 . ?
C8A H8AC 0.9800 . ?
C10K H10G 0.9800 . ?
C10K H10H 0.9800 . ?
C10K H10I 0.9800 . ?
C6H H6H 0.9500 . ?
C2J H2J 1.0000 . ?
C8F H8FA 0.9800 . ?
C8F H8FB 0.9800 . ?
C8F H8FC 0.9800 . ?
C33 C6 1.316(15) . ?
C2G H2G 1.0000 . ?
C6I H6IA 0.9900 . ?
C6I H6IB 0.9900 . ?
C13E C14E 1.485(14) . ?
C13E O10E 1.091(16) . ?
C6L H6LA 0.9900 . ?
C6L H6LB 0.9900 . ?
C6L O9L 1.416(12) . ?
C6K H6KA 0.9900 . ?
C6K H6KB 0.9900 . ?
C5A C6A 1.501(16) . ?
C12J H12D 0.9800 . ?
C12J H12E 0.9800 . ?
C12J H12F 0.9800 . ?
C13I C14I 1.484(16) . ?
C13I O10I 1.302(19) . ?
C3F H3F 1.0000 . ?
C10L H10J 0.9800 . ?
C10L H10K 0.9800 . ?
C10L H10L 0.9800 . ?
C8L H8LA 0.9800 . ?
C8L H8LB 0.9800 . ?
C8L H8LC 0.9800 . ?
C14K H14G 0.9800 . ?
C14K H14H 0.9800 . ?
C14K H14I 0.9800 . ?
O10F C13F 1.23(4) . ?
C11A C12A 1.44(2) . ?
C5G H5G 1.0000 . ?
C5G C6G 1.499(18) . ?
C14I H14A 0.9800 . ?
C14I H14B 0.9800 . ?
C14I H14C 0.9800 . ?
C8K H8KA 0.9800 . ?
C8K H8KB 0.9800 . ?
C8K H8KC 0.9800 . ?
C14D C13D 1.513(15) . ?
C14E H14V 0.9800 . ?
C14E H14W 0.9800 . ?
C14E H14X 0.9800 . ?
O10B C13B 1.202(16) . ?
C7J C8J 1.48(2) . ?
C10G H10P 0.9800 . ?
C10G H10Q 0.9800 . ?
C10G H10R 0.9800 . ?
C7B C8B 1.48(2) . ?
C8G H8GA 0.9800 . ?
C8G H8GB 0.9800 . ?
C8G H8GC 0.9800 . ?
C12H H12P 0.9800 . ?
C12H H12Q 0.9800 . ?
C12H H12R 0.9800 . ?
C5 C6 1.511(19) . ?
C6G H6GA 0.9900 . ?
C6G H6GB 0.9900 . ?
C9E C10E 1.50(2) . ?
C5B H5B 1.0000 . ?
C5B C6B 1.519(19) . ?
C13F C14F 1.52(4) . ?
C13D O10D 1.255(16) . ?
C8J H8JA 0.9800 . ?
C8J H8JB 0.9800 . ?
C8J H8JC 0.9800 . ?
C6J H6JA 0.9900 . ?
C6J H6JB 0.9900 . ?
C6J O9J 1.53(2) . ?
C13B C14B 1.496(19) . ?
C6A O9A 1.345(16) . ?
O8L C11L 1.19(3) . ?
C11L C12L 1.44(3) . ?
O9J C13J 1.15(2) . ?
C8B H8BA 0.9800 . ?
C8B H8BB 0.9800 . ?
C8B H8BC 0.9800 . ?
C12A H12V 0.9800 . ?
C12A H12W 0.9800 . ?
C12A H12X 0.9800 . ?
C14G H14P 0.9800 . ?
C14G H14Q 0.9800 . ?
C14G H14R 0.9800 . ?
C6B H6BA 0.9900 . ?
C6B H6BB 0.9900 . ?
C13J O10J 1.24(3) . ?
C13J C14J 1.53(2) . ?
C14B H14S 0.9800 . ?
C14B H14T 0.9800 . ?
C14B H14U 0.9800 . ?
C12L H12J 0.9800 . ?
C12L H12K 0.9800 . ?
C12L H12L 0.9800 . ?
C10E H10Z 0.9800 . ?
C10E HH 0.9800 . ?
C10E HI 0.9800 . ?
C14J H14D 0.9800 . ?
C14J H14E 0.9800 . ?
C14J H14F 0.9800 . ?
O9A C13A 1.2135 . ?
C13A C14A 1.7085 . ?
C13A O10A 1.4434 . ?
C2E O3E 1.446(11) . ?
O3E C7E 1.4867 . ?
C7E O4E 1.1688 . ?
C7E C8E 1.8314 . ?
C27 H27A 0.9900 . ?
C27 H27B 0.9900 . ?
C27 C26 1.55(3) . ?
C27 C28 1.50(3) . ?
C26 H26A 0.9900 . ?
C26 H26B 0.9900 . ?
C26 C25 1.54(3) . ?
C30 H30A 0.9800 . ?
C30 H30B 0.9800 . ?
C30 H30C 0.9800 . ?
C30 C29 1.53(3) . ?
C29 H29A 0.9900 . ?
C29 H29B 0.9900 . ?
C29 C28 1.48(3) . ?
C28 H28A 0.9900 . ?
C28 H28B 0.9900 . ?
C25 H25A 0.9800 . ?
C25 H25B 0.9800 . ?
C25 H25C 0.9800 . ?
O9L C13L 1.182(12) . ?
O10L C13L 1.275(15) . ?
C13L C14L 1.466(15) . ?
C14L H14J 0.9800 . ?
C14L H14K 0.9800 . ?
C14L H14L 0.9800 . ?

loop_
_geom_hbond_atom_site_label_D
_geom_hbond_atom_site_label_H
_geom_hbond_atom_site_label_A
_geom_hbond_distance_DH
_geom_hbond_distance_HA
_geom_hbond_distance_DA
_geom_hbond_angle_DHA
_geom_hbond_site_symmetry_A
_geom_hbond_publ_flag
N4 H4 O6I 0.88 1.99 2.856(9) 168.3 1_556 yes
N3 H3 O6D 0.88 1.99 2.867(10) 178.3 . yes
N6 H6 O6A 0.88 1.98 2.842(10) 167.0 . yes
N5 H5 O6H 0.88 2.03 2.911(10) 173.9 1_554 yes
N1 H1 O6L 0.88 1.95 2.826(10) 170.6 . yes
N2 H2 O6E 0.88 2.03 2.908(15) 172.8 . yes

loop_
_geom_torsion_atom_site_label_1
_geom_torsion_atom_site_label_2
_geom_torsion_atom_site_label_3
_geom_torsion_atom_site_label_4
_geom_torsion
_geom_torsion_site_symmetry_1
_geom_torsion_site_symmetry_2
_geom_torsion_site_symmetry_3
_geom_torsion_site_symmetry_4
_geom_torsion_publ_flag
S8 C15 C16 O1H -1.9(13) . . . . ?
S8 C15 C16 N4 177.9(6) . . . . ?
S8 C15 C14 S7 1.9(11) . . . . ?
S8 C15 C14 C13 -177.6(6) . . . . ?
S9 C18 C19 S10 -3.2(14) . . . . ?
S9 C18 C19 C20 179.9(7) . . . . ?
S12 C1L C2L O3L -72.6(8) . . . . ?
S12 C1L C2L C3L 172.6(6) . . . . ?
S12 C23 C24 O1L -2.6(15) . . . . ?
S12 C23 C24 N6 178.7(7) . . . . ?
S1 C31 C32 S2 -4.9(14) . . . . ?
S1 C31 C32 C4 176.7(7) . . . . ?
S7 C1G C2G O3G -65.7(8) . . . . ?
S7 C1G C2G C3G -179.9(7) . . . . ?
S6 C11 C10 S5 0.1(12) . . . . ?
S6 C11 C10 C9 -179.9(6) . . . . ?
S6 C1F C2F O3F -62.6(9) . . . . ?
S6 C1F C2F C3F -178.2(6) . . . . ?
S5 C1E C2E C3E 175.4(7) . . . . ?
S5 C1E C2E O3E -69.5(9) . . . . ?
S4 C33 C6 S3 -3.3(19) . . . . ?
S4 C33 C6 C5 178.6(10) . . . . ?
S11 C22 C23 S12 -0.6(13) . . . . ?
S11 C22 C23 C24 -179.9(7) . . . . ?
S11 C22 C21 O1K 0.4(16) . . . . ?
S11 C22 C21 N6 -178.8(7) . . . . ?
S11 C1K C2K O3K -68.5(8) . . . . ?
S11 C1K C2K C3K 174.8(6) . . . . ?
S10 C1J C2J O3J -61.8(10) . . . . ?
S10 C1J C2J C3J -178.3(8) . . . . ?
S3 C1C C2C C3C 179.4 . . . . ?
S3 C1C C2C O3C -62.0 . . . . ?
O2C C1C C2C C3C 64.4 . . . . ?
O2C C1C C2C O3C -177.0 . . . . ?
O2C C5C C4C C3C -52.8 . . . . ?
O2C C5C C4C O7C -168.8 . . . . ?
C1C S3 C6 C33 168.8(12) . . . . ?
C1C S3 C6 C5 -13.5(15) . . . . ?
C1C O2C C5C C4C 58.7 . . . . ?
C1C O2C C5C C6C 153.3 . . . . ?
C1C C2C C3C O5C -175.9 . . . . ?
C1C C2C C3C C4C -62.2 . . . . ?
C1C C2C O3C C7C 136.7 . . . . ?
C2C C3C C4C C5C 57.5 . . . . ?
C2C C3C C4C O7C 165.9 . . . . ?
O5C C3C C4C C5C 173.6 . . . . ?
O5C C3C C4C O7C -77.9 . . . . ?
C3C C2C O3C C7C -111.3 . . . . ?
C3C O5C C9C O6C 9.9 . . . . ?
C3C O5C C9C C10C -174.1 . . . . ?
C3C C4C O7C C11C 129.9 . . . . ?
C5C O2C C1C S3 171.5 . . . . ?
C5C O2C C1C C2C -68.1 . . . . ?
C5C C4C O7C C11C -112.6 . . . . ?
C5C C6C O9C C13C -139.0 . . . . ?
C4C O7C C11C O8C -12.3 . . . . ?
C4C O7C C11C C12C 170.3 . . . . ?
C8C C7C O3C C2C 15.5 . . . . ?
O3C C2C C3C O5C 70.7 . . . . ?
O3C C2C C3C C4C -175.6 . . . . ?
C6C C5C C4C C3C -140.5 . . . . ?
C6C C5C C4C O7C 103.4 . . . . ?
C6C O9C C13C O10C 45.6 . . . . ?
C6C O9C C13C C14C -130.4 . . . . ?
C9C O5C C3C C2C -108.2 . . . . ?
C9C O5C C3C C4C 131.3 . . . . ?
O4C C7C O3C C2C 173.4 . . . . ?
O3H C2H C3H O5H 73.6(7) . . . . ?
O3H C2H C3H C4H -167.0(6) . . . . ?
O3H C2H C1H S8 -70.3(7) . . . . ?
O3H C2H C1H O2H 172.3(6) . . . . ?
O5I C3I C4I O7I -71.7(7) . . . . ?
O5I C3I C4I C5I 171.3(6) . . . . ?
O3A C2A C1A S1 -73.1(7) . . . . ?
O3A C2A C1A O2A 168.2(6) . . . . ?
O3A C2A C3A O5A 73.4(8) . . . . ?
O3A C2A C3A C4A -168.5(7) . . . . ?
O2E C1E C2E C3E 58.6(10) . . . . ?
O2E C1E C2E O3E 173.7(7) . . . . ?
O2E C5E C6E O9E 55.9(9) . . . . ?
O2E C5E C4E O7E -175.1(6) . . . . ?
O2E C5E C4E C3E -60.4(9) . . . . ?
O7I C4I C5I O2I -176.5(6) . . . . ?
O7I C4I C5I C6I 65.3(9) . . . . ?
O5K C3K C2K O3K 68.1(8) . . . . ?
O5K C3K C2K C1K -172.8(7) . . . . ?
O3L C2L C3L O5L 75.5(8) . . . . ?
O3L C2L C3L C4L -163.6(7) . . . . ?
O7D C4D C3D O5D -71.9(7) . . . . ?
O7D C4D C3D C2D 169.5(7) . . . . ?
O7D C4D C5D O2D -174.0(6) . . . . ?
O7D C4D C5D C6D 69.7(8) . . . . ?
O2I C5I C6I O9I 57.4(10) . . . . ?
O5B C3B C4B O7B -67.5(8) . . . . ?
O5B C3B C4B C5B 175.3(7) . . . . ?
O5B C3B C2B O3B 71.1(8) . . . . ?
O5B C3B C2B C1B -172.2(7) . . . . ?
O3F C2F C3F O5F 68.9(9) . . . . ?
O3F C2F C3F C4F -172.7(7) . . . . ?
O2H C5H C6H O9H 54.3(10) . . . . ?
O5H C3H C4H O7H -71.4(8) . . . . ?
O5H C3H C4H C5H 170.3(7) . . . . ?
O3D C2D C3D O5D 77.1(8) . . . . ?
O3D C2D C3D C4D -167.2(6) . . . . ?
O3D C2D C1D S4 -71.7(7) . . . . ?
O3D C2D C1D O2D 170.7(6) . . . . ?
O1G C13 C14 S7 -1.9(14) . . . . ?
O1G C13 C14 C15 177.6(9) . . . . ?
O2L C5L C4L O7L -176.7(7) . . . . ?
O2L C5L C4L C3L -58.4(9) . . . . ?
O2L C5L C6L O9L 67.4(10) . . . . ?
O2L C1L C2L O3L 168.6(6) . . . . ?
O2L C1L C2L C3L 53.8(9) . . . . ?
O7K C4K C3K O5K -68.3(8) . . . . ?
O7K C4K C3K C2K 172.0(7) . . . . ?
O7H C4H C5H O2H -174.4(6) . . . . ?
O7H C4H C5H C6H 68.7(9) . . . . ?
O2D C5D C6D O9D 54.1(10) . . . . ?
O3I C2I C3I O5I 78.0(7) . . . . ?
O3I C2I C3I C4I -164.3(6) . . . . ?
O3I C2I C1I S9 -73.9(7) . . . . ?
O3I C2I C1I O2I 168.6(6) . . . . ?
O7F C4F C5F O2F -171.0(7) . . . . ?
O7F C4F C5F C6F 69.5(13) . . . . ?
O7F C4F C3F O5F -71.9(9) . . . . ?
O7F C4F C3F C2F 168.6(7) . . . . ?
O7B C4B C5B O2B -175.6(8) . . . . ?
O7B C4B C5B C6B 71.1(13) . . . . ?
O5A C3A C4A O7A -63.2(10) . . . . ?
O5A C3A C4A C5A 177.3(8) . . . . ?
O5G C3G C4G O7G -66.6(9) . . . . ?
O5G C3G C4G C5G 175.7(8) . . . . ?
O5G C3G C2G O3G 68.6(9) . . . . ?
O5G C3G C2G C1G -174.9(8) . . . . ?
O7J C4J C5J O2J -167.5(8) . . . . ?
O7J C4J C5J C6J 75.8(13) . . . . ?
O3B C2B C1B S2 -68.3(8) . . . . ?
O3B C2B C1B O2B 171.6(7) . . . . ?
O7G C4G C5G O2G -176.2(8) . . . . ?
O7G C4G C5G C6G 68.0(13) . . . . ?
O1A C1 C31 S1 1.4(16) . . . . ?
O1A C1 C31 C32 178.1(10) . . . . ?
O5J C3J C4J O7J -74.9(9) . . . . ?
O5J C3J C4J C5J 168.3(8) . . . . ?
O5J C3J C2J O3J 68.1(9) . . . . ?
O5J C3J C2J C1J -173.2(8) . . . . ?
O1I C17 C18 S9 -1.9(15) . . . . ?
O1I C17 C18 C19 175.9(10) . . . . ?
O2K C5K C4K O7K -176.9(7) . . . . ?
O2K C5K C4K C3K -60.0(9) . . . . ?
O2K C5K C6K O9K 172.3(8) . . . . ?
O2K C1K C2K O3K 176.0(6) . . . . ?
O2K C1K C2K C3K 59.3(9) . . . . ?
O2F C1F C2F O3F 177.7(7) . . . . ?
O2F C1F C2F C3F 62.0(10) . . . . ?
O2F C5F C6F O9F -60.7(11) . . . . ?
O1F C12 C11 S6 -1.5(14) . . . . ?
O1F C12 C11 C10 177.5(9) . . . . ?
O5E C3E C4E O7E -70.9(8) . . . . ?
O5E C3E C4E C5E 170.6(7) . . . . ?
O5E C3E C2E C1E -167.8(8) . . . . ?
O5E C3E C2E O3E 76.6(9) . . . . ?
O1E C9 C10 S5 -1.6(15) . . . . ?
O1E C9 C10 C11 178.4(9) . . . . ?
O2A C5A C6A O9A 61.3(17) . . . . ?
O2G C1G C2G O3G 176.6(7) . . . . ?
O2G C1G C2G C3G 62.4(9) . . . . ?
O2G C5G C6G O9G 174.2(9) . . . . ?
N4 C13 C14 S7 178.0(6) . . . . ?
N4 C13 C14 C15 -2.6(9) . . . . ?
O1D C8 C33 S4 2.9(19) . . . . ?
O1D C8 C33 C6 -178.3(13) . . . . ?
N3 C12 C11 S6 -179.2(7) . . . . ?
N3 C12 C11 C10 -0.2(10) . . . . ?
N3 C9 C10 S5 178.4(7) . . . . ?
N3 C9 C10 C11 -1.6(10) . . . . ?
O2B C5B C6B O9B 169.1(11) . . . . ?
O1B C4 C32 S2 0.5(18) . . . . ?
O1B C4 C32 C31 178.9(11) . . . . ?
O7A C4A C5A O2A -179.8(8) . . . . ?
O7A C4A C5A C6A 61.1(13) . . . . ?
O2J C1J C2J O3J -178.7(7) . . . . ?
O2J C1J C2J C3J 64.8(10) . . . . ?
O2J C5J C6J O9J 158.2(12) . . . . ?
O7L C4L C3L O5L -69.2(9) . . . . ?
O7L C4L C3L C2L 168.4(7) . . . . ?
N5 C17 C18 S9 179.8(7) . . . . ?
N5 C17 C18 C19 -2.3(11) . . . . ?
N5 C20 C19 S10 -177.6(8) . . . . ?
N5 C20 C19 C18 -0.8(12) . . . . ?
O1J C20 C19 S10 -1(2) . . . . ?
O1J C20 C19 C18 175.9(13) . . . . ?
C15 S8 C1H O2H -76.8(6) . . . . ?
C15 S8 C1H C2H 165.7(5) . . . . ?
N1 C1 C31 S1 -178.0(7) . . . . ?
N1 C1 C31 C32 -1.2(11) . . . . ?
N1 C4 C32 S2 -176.9(8) . . . . ?
N1 C4 C32 C31 1.5(11) . . . . ?
C9H O5H C3H C2H -103.4(8) . . . . ?
C9H O5H C3H C4H 134.8(7) . . . . ?
C2A O3A C7A O4A -8.3(12) . . . . ?
C2A O3A C7A C8A 174.1(7) . . . . ?
C2A C3A C4A O7A 177.8(8) . . . . ?
C2A C3A C4A C5A 58.2(10) . . . . ?
C16 N4 C13 O1G -179.8(8) . . . . ?
C16 N4 C13 C14 0.3(9) . . . . ?
C16 C15 C14 S7 -177.0(6) . . . . ?
C16 C15 C14 C13 3.6(9) . . . . ?
C2I O3I C7I O4I -8.2(11) . . . . ?
C2I O3I C7I C8I 171.2(7) . . . . ?
C2I C3I C4I O7I 168.9(6) . . . . ?
C2I C3I C4I C5I 51.9(9) . . . . ?
C3I O5I C9I O6I 3.5(12) . . . . ?
C3I O5I C9I C10I -177.6(7) . . . . ?
C3I C2I C1I S9 171.5(5) . . . . ?
C3I C2I C1I O2I 54.0(8) . . . . ?
C3I C4I C5I O2I -60.8(8) . . . . ?
C3I C4I C5I C6I -179.1(7) . . . . ?
C1A S1 C31 C1 -12.1(10) . . . . ?
C1A S1 C31 C32 171.6(9) . . . . ?
C1A O2A C5A C4A 70.1(9) . . . . ?
C1A O2A C5A C6A -169.9(9) . . . . ?
C1A C2A C3A O5A -171.2(7) . . . . ?
C1A C2A C3A C4A -53.1(10) . . . . ?
C9B O5B C3B C4B 107.2(8) . . . . ?
C9B O5B C3B C2B -130.0(8) . . . . ?
C11D O7D C4D C3D 144.2(7) . . . . ?
C11D O7D C4D C5D -100.3(8) . . . . ?
C11K O7K C4K C5K -98.3(9) . . . . ?
C11K O7K C4K C3K 142.8(7) . . . . ?
C1I S9 C18 C17 -4.6(9) . . . . ?
C1I S9 C18 C19 177.8(9) . . . . ?
C1I O2I C5I C4I 72.2(8) . . . . ?
C1I O2I C5I C6I -166.2(7) . . . . ?
C1I C2I C3I O5I -165.3(6) . . . . ?
C1I C2I C3I C4I -47.6(9) . . . . ?
C2H O3H C7H O4H -4.1(12) . . . . ?
C2H O3H C7H C8H 171.4(7) . . . . ?
C2H C3H C4H O7H 169.4(6) . . . . ?
C2H C3H C4H C5H 51.2(9) . . . . ?
C5K O2K C1K S11 170.5(6) . . . . ?
C5K O2K C1K C2K -71.0(8) . . . . ?
C5K C4K C3K O5K 174.0(6) . . . . ?
C5K C4K C3K C2K 54.2(9) . . . . ?
C11F O7F C4F C5F -100.7(9) . . . . ?
C11F O7F C4F C3F 140.8(8) . . . . ?
C13 N4 C16 O1H -178.6(8) . . . . ?
C13 N4 C16 C15 1.6(9) . . . . ?
C3A O5A C9A O6A 6.5(13) . . . . ?
C3A O5A C9A C10A -172.5(8) . . . . ?
C3A C2A C1A S1 174.3(6) . . . . ?
C3A C2A C1A O2A 55.6(9) . . . . ?
C3A C4A C5A O2A -64.2(10) . . . . ?
C3A C4A C5A C6A 176.8(11) . . . . ?
C12 N3 C9 O1E -178.4(9) . . . . ?
C12 N3 C9 C10 1.6(10) . . . . ?
C12 C11 C10 S5 -178.9(6) . . . . ?
C12 C11 C10 C9 1.1(10) . . . . ?
C3B O5B C9B O6B 3.4(12) . . . . ?
C3B O5B C9B C10B -177.4(7) . . . . ?
C3B C4B C5B O2B -58.3(10) . . . . ?
C3B C4B C5B C6B -171.6(11) . . . . ?
C3B C2B C1B S2 177.0(6) . . . . ?
C3B C2B C1B O2B 56.8(9) . . . . ?
C3H O5H C9H O6H -1.1(13) . . . . ?
C3H O5H C9H C10H 177.8(7) . . . . ?
C3H C2H C1H S8 174.8(5) . . . . ?
C3H C2H C1H O2H 57.4(8) . . . . ?
C3H C4H C5H O2H -58.7(8) . . . . ?
C3H C4H C5H C6H -175.6(7) . . . . ?
C7D O3D C2D C3D -139.0(7) . . . . ?
C7D O3D C2D C1D 103.5(8) . . . . ?
C4I O7I C11I O8I 0.6(14) . . . . ?
C4I O7I C11I C12I 177.8(8) . . . . ?
C4I C5I C6I O9I 173.6(7) . . . . ?
C9A O5A C3A C2A -109.5(9) . . . . ?
C9A O5A C3A C4A 130.6(8) . . . . ?
C4H O7H C11H O8H 3.7(13) . . . . ?
C4H O7H C11H C12H 179.2(8) . . . . ?
C4H C5H C6H O9H 170.9(8) . . . . ?
C3G O5G C9G O6G -7.5(17) . . . . ?
C3G O5G C9G C10G 177.5(9) . . . . ?
C3G C4G C5G O2G -58.8(11) . . . . ?
C3G C4G C5G C6G -174.6(10) . . . . ?
C11 S6 C1F O2F -65.8(7) . . . . ?
C11 S6 C1F C2F 174.1(7) . . . . ?
C1F S6 C11 C12 -14.9(9) . . . . ?
C1F S6 C11 C10 166.2(8) . . . . ?
C1F O2F C5F C4F 65.2(10) . . . . ?
C1F O2F C5F C6F -171.9(10) . . . . ?
C1F C2F C3F O5F -172.8(7) . . . . ?
C1F C2F C3F C4F -54.4(10) . . . . ?
C5L O2L C1L S12 171.6(5) . . . . ?
C5L O2L C1L C2L -68.8(8) . . . . ?
C5L C4L C3L O5L 170.4(7) . . . . ?
C5L C4L C3L C2L 48.0(10) . . . . ?
C5L C6L O9L C13L 164.0(18) . . . . ?
C1L S12 C23 C22 170.3(8) . . . . ?
C1L S12 C23 C24 -10.6(9) . . . . ?
C1L O2L C5L C4L 71.3(8) . . . . ?
C1L O2L C5L C6L -167.8(7) . . . . ?
C1L C2L C3L O5L -166.6(7) . . . . ?
C1L C2L C3L C4L -45.7(9) . . . . ?
C17 N5 C20 O1J -177.7(11) . . . . ?
C17 N5 C20 C19 -0.7(11) . . . . ?
C17 C18 C19 S10 178.8(8) . . . . ?
C17 C18 C19 C20 1.9(12) . . . . ?
C9D O5D C3D C2D -95.7(8) . . . . ?
C9D O5D C3D C4D 144.4(7) . . . . ?
C1 N1 C4 O1B -179.9(10) . . . . ?
C1 N1 C4 C32 -2.4(11) . . . . ?
C1 C31 C32 S2 178.2(8) . . . . ?
C1 C31 C32 C4 -0.2(11) . . . . ?
C2D O3D C7D O4D -6.2(13) . . . . ?
C2D O3D C7D C8D 172.6(8) . . . . ?
C9 N3 C12 O1F -178.8(8) . . . . ?
C9 N3 C12 C11 -0.9(10) . . . . ?
C1E S5 C10 C11 -177.9(8) . . . . ?
C1E S5 C10 C9 2.1(9) . . . . ?
C1E O2E C5E C6E -171.1(7) . . . . ?
C1E O2E C5E C4E 69.5(8) . . . . ?
C1E C2E O3E C7E 114.5(8) . . . . ?
C1H S8 C15 C16 -0.6(8) . . . . ?
C1H S8 C15 C14 -179.2(7) . . . . ?
C1H O2H C5H C4H 70.1(7) . . . . ?
C1H O2H C5H C6H -169.7(6) . . . . ?
C1H C2H C3H O5H -168.8(6) . . . . ?
C1H C2H C3H C4H -49.5(8) . . . . ?
C4K O7K C11K O8K -12.1(12) . . . . ?
C4K O7K C11K C12K 169.6(7) . . . . ?
C4K C5K C6K O9K -72.0(11) . . . . ?
C4K C3K C2K O3K -172.0(7) . . . . ?
C4K C3K C2K C1K -52.9(9) . . . . ?
C7A O3A C2A C1A 106.5(8) . . . . ?
C7A O3A C2A C3A -137.8(7) . . . . ?
C11J O7J C4J C3J 139.7(8) . . . . ?
C11J O7J C4J C5J -100.7(9) . . . . ?
C11G O7G C4G C3G 136.9(8) . . . . ?
C11G O7G C4G C5G -104.0(10) . . . . ?
N2 C8 C33 S4 -178.9(9) . . . . ?
N2 C8 C33 C6 -0.1(14) . . . . ?
N2 C5 C6 S3 -177.5(12) . . . . ?
N2 C5 C6 C33 0.6(17) . . . . ?
C18 S9 C1I O2I -77.2(6) . . . . ?
C18 S9 C1I C2I 165.6(6) . . . . ?
C2L O3L C7L O4L -7.8(12) . . . . ?
C2L O3L C7L C8L 174.2(7) . . . . ?
C31 S1 C1A O2A -66.4(6) . . . . ?
C31 S1 C1A C2A 174.5(6) . . . . ?
C5E O2E C1E S5 173.7(5) . . . . ?
C5E O2E C1E C2E -70.0(9) . . . . ?
C7H O3H C2H C3H -139.5(7) . . . . ?
C7H O3H C2H C1H 103.1(8) . . . . ?
C7I O3I C2I C3I -138.2(7) . . . . ?
C7I O3I C2I C1I 104.2(7) . . . . ?
C9I O5I C3I C2I -97.2(8) . . . . ?
C9I O5I C3I C4I 140.5(7) . . . . ?
C4G O7G C11G O8G -10.5(13) . . . . ?
C4G O7G C11G C12G 168.9(8) . . . . ?
C4G C3G C2G O3G -171.6(7) . . . . ?
C4G C3G C2G C1G -55.1(10) . . . . ?
C4G C5G C6G O9G -70.1(14) . . . . ?
C3K O5K C9K O6K 3.5(13) . . . . ?
C3K O5K C9K C10K -176.3(7) . . . . ?
C22 S11 C1K O2K -70.0(6) . . . . ?
C22 S11 C1K C2K 172.8(7) . . . . ?
C22 C23 C24 O1L 176.6(10) . . . . ?
C22 C23 C24 N6 -2.1(10) . . . . ?
C2F O3F C7F O4F 2.8(15) . . . . ?
C2F O3F C7F C8F -176.1(8) . . . . ?
C4D O7D C11D O8D -2.2(13) . . . . ?
C4D O7D C11D C12D 179.8(8) . . . . ?
C4D C5D C6D O9D 169.0(7) . . . . ?
C11H O7H C4H C3H 144.1(7) . . . . ?
C11H O7H C4H C5H -97.7(8) . . . . ?
C3J O5J C9J O6J 2.1(14) . . . . ?
C3J O5J C9J C10J -176.5(8) . . . . ?
C3J C4J C5J O2J -51.6(11) . . . . ?
C3J C4J C5J C6J -168.2(11) . . . . ?
C4B O7B C11B O8B -6.8(14) . . . . ?
C4B O7B C11B C12B 171.8(7) . . . . ?
C4B C3B C2B O3B -169.2(7) . . . . ?
C4B C3B C2B C1B -52.5(10) . . . . ?
C4B C5B C6B O9B -76.5(15) . . . . ?
C4L O7L C11L O8L 0(2) . . . . ?
C4L O7L C11L C12L 176.8(12) . . . . ?
C4L C5L C6L O9L -174.0(8) . . . . ?
C11I O7I C4I C3I 145.8(7) . . . . ?
C11I O7I C4I C5I -96.9(9) . . . . ?
C2B O3B C7B O4B -2.7(16) . . . . ?
C2B O3B C7B C8B 179.6(9) . . . . ?
C2B C3B C4B O7B 172.7(7) . . . . ?
C2B C3B C4B C5B 55.5(10) . . . . ?
C1K S11 C22 C23 168.7(8) . . . . ?
C1K S11 C22 C21 -12.7(9) . . . . ?
C1K O2K C5K C4K 68.8(9) . . . . ?
C1K O2K C5K C6K -168.6(8) . . . . ?
C9F O5F C3F C2F -120.7(9) . . . . ?
C9F O5F C3F C4F 118.9(9) . . . . ?
C3L O5L C9L O6L 3.1(13) . . . . ?
C3L O5L C9L C10L -178.8(8) . . . . ?
C14 S7 C1G O2G -74.2(6) . . . . ?
C14 S7 C1G C2G 167.6(7) . . . . ?
C14 C15 C16 O1H 176.9(8) . . . . ?
C14 C15 C16 N4 -3.3(9) . . . . ?
C2K O3K C7K O4K 3.1(16) . . . . ?
C2K O3K C7K C8K -178.0(9) . . . . ?
C9K O5K C3K C4K 110.5(8) . . . . ?
C9K O5K C3K C2K -127.7(8) . . . . ?
C10 S5 C1E O2E -79.7(7) . . . . ?
C10 S5 C1E C2E 162.5(7) . . . . ?
C11E O7E C4E C5E -97.2(8) . . . . ?
C11E O7E C4E C3E 145.2(7) . . . . ?
C5H O2H C1H S8 172.9(5) . . . . ?
C5H O2H C1H C2H -69.6(7) . . . . ?
C1J S10 C19 C18 172.1(10) . . . . ?
C1J S10 C19 C20 -11.5(12) . . . . ?
C1J O2J C5J C4J 63.9(11) . . . . ?
C1J O2J C5J C6J -173.2(11) . . . . ?
C23 S12 C1L O2L -67.3(6) . . . . ?
C23 S12 C1L C2L 173.3(6) . . . . ?
C23 C22 C21 O1K 179.2(11) . . . . ?
C23 C22 C21 N6 0.0(11) . . . . ?
C7K O3K C2K C3K -132.7(8) . . . . ?
C7K O3K C2K C1K 110.5(9) . . . . ?
C3D O5D C9D O6D 1.7(13) . . . . ?
C3D O5D C9D C10D -175.9(7) . . . . ?
C3D C2D C1D S4 173.7(6) . . . . ?
C3D C2D C1D O2D 56.1(8) . . . . ?
C3D C4D C5D O2D -60.5(8) . . . . ?
C3D C4D C5D C6D -176.8(7) . . . . ?
C4A O7A C11A O8A 8(2) . . . . ?
C4A O7A C11A C12A 179.8(13) . . . . ?
C4A C5A C6A O9A 177.6(13) . . . . ?
C20 N5 C17 O1I -176.5(9) . . . . ?
C20 N5 C17 C18 1.8(11) . . . . ?
C7L O3L C2L C1L 102.0(8) . . . . ?
C7L O3L C2L C3L -140.1(7) . . . . ?
C1D S4 C33 C8 -3.1(11) . . . . ?
C1D S4 C33 C6 178.3(11) . . . . ?
C1D O2D C5D C4D 72.4(8) . . . . ?
C1D O2D C5D C6D -170.7(7) . . . . ?
C1D C2D C3D O5D -165.6(6) . . . . ?
C1D C2D C3D C4D -49.9(9) . . . . ?
C21 N6 C24 O1L -176.6(10) . . . . ?
C21 N6 C24 C23 2.1(10) . . . . ?
C21 C22 C23 S12 -179.4(7) . . . . ?
C21 C22 C23 C24 1.3(10) . . . . ?
O1C C5 C6 S3 0(3) . . . . ?
O1C C5 C6 C33 178.0(16) . . . . ?
C24 N6 C21 O1K 179.3(10) . . . . ?
C24 N6 C21 C22 -1.4(11) . . . . ?
C5I O2I C1I S9 173.9(5) . . . . ?
C5I O2I C1I C2I -69.1(7) . . . . ?
C6E O9E C13E C14E 179.8(10) . . . . ?
C6E O9E C13E O10E -1(3) . . . . ?
C6E C5E C4E O7E 68.5(9) . . . . ?
C6E C5E C4E C3E -176.8(7) . . . . ?
C7G O3G C2G C3G -139.7(8) . . . . ?
C7G O3G C2G C1G 105.5(9) . . . . ?
C4F O7F C11F O8F -7.4(12) . . . . ?
C4F O7F C11F C12F 170.7(8) . . . . ?
C4F C5F C6F O9F 57.6(13) . . . . ?
C8 N2 C5 O1C -178.1(16) . . . . ?
C8 N2 C5 C6 -0.7(16) . . . . ?
C8 C33 C6 S3 177.8(10) . . . . ?
C8 C33 C6 C5 -0.3(16) . . . . ?
C3E O5E C9E O6E -1(2) . . . . ?
C3E O5E C9E C10E 176.6(14) . . . . ?
C3E C2E O3E C7E -129.7(8) . . . . ?
C4 N1 C1 O1A -177.1(9) . . . . ?
C4 N1 C1 C31 2.3(11) . . . . ?
C5D O2D C1D S4 173.2(5) . . . . ?
C5D O2D C1D C2D -70.1(8) . . . . ?
C5D C4D C3D O5D 170.8(6) . . . . ?
C5D C4D C3D C2D 52.2(8) . . . . ?
C4J O7J C11J O8J -3.7(13) . . . . ?
C4J O7J C11J C12J 172.6(8) . . . . ?
C4J C3J C2J O3J -173.3(7) . . . . ?
C4J C3J C2J C1J -54.6(11) . . . . ?
C4J C5J C6J O9J -82.5(16) . . . . ?
C9L O5L C3L C2L -104.4(8) . . . . ?
C9L O5L C3L C4L 130.6(8) . . . . ?
C1G S7 C14 C15 178.3(8) . . . . ?
C1G S7 C14 C13 -2.3(8) . . . . ?
C1G O2G C5G C4G 67.9(10) . . . . ?
C1G O2G C5G C6G -170.4(9) . . . . ?
C5J O2J C1J S10 166.8(7) . . . . ?
C5J O2J C1J C2J -71.3(10) . . . . ?
C5J C6J O9J C13J -159.9(19) . . . . ?
C11B O7B C4B C3B 141.9(8) . . . . ?
C11B O7B C4B C5B -99.4(10) . . . . ?
C32 S2 C1B O2B -72.5(7) . . . . ?
C32 S2 C1B C2B 166.2(7) . . . . ?
C4E O7E C11E O8E -0.5(12) . . . . ?
C4E O7E C11E C12E 177.4(7) . . . . ?
C4E C5E C6E O9E 171.6(7) . . . . ?
C4E C3E C2E C1E -51.8(10) . . . . ?
C4E C3E C2E O3E -167.4(7) . . . . ?
C7F O3F C2F C1F 105.2(9) . . . . ?
C7F O3F C2F C3F -139.3(8) . . . . ?
C9G O5G C3G C4G 113.6(10) . . . . ?
C9G O5G C3G C2G -125.8(9) . . . . ?
C1B S2 C32 C31 171.3(10) . . . . ?
C1B S2 C32 C4 -10.7(11) . . . . ?
C1B O2B C5B C4B 66.3(11) . . . . ?
C1B O2B C5B C6B -173.8(11) . . . . ?
C13K O9K C6K C5K -144.7(12) . . . . ?
C13G O9G C6G C5G -128.1(12) . . . . ?
C9J O5J C3J C4J 122.1(8) . . . . ?
C9J O5J C3J C2J -117.8(9) . . . . ?
C5F O2F C1F S6 167.3(7) . . . . ?
C5F O2F C1F C2F -70.6(10) . . . . ?
C5F C4F C3F O5F 172.8(8) . . . . ?
C5F C4F C3F C2F 53.4(11) . . . . ?
C6H O9H C13H O10H 1.5(17) . . . . ?
C6H O9H C13H C14H 175.1(8) . . . . ?
C2J O3J C7J O4J -3.9(16) . . . . ?
C2J O3J C7J C8J 177.8(8) . . . . ?
C2J C3J C4J O7J 165.1(7) . . . . ?
C2J C3J C4J C5J 48.3(11) . . . . ?
C33 S4 C1D O2D -81.1(7) . . . . ?
C33 S4 C1D C2D 161.9(6) . . . . ?
C2G O3G C7G O4G -7.7(14) . . . . ?
C2G O3G C7G C8G 174.6(8) . . . . ?
C2G C3G C4G O7G 173.9(7) . . . . ?
C2G C3G C4G C5G 56.2(11) . . . . ?
C6I O9I C13I C14I 179.8(12) . . . . ?
C6I O9I C13I O10I 14(3) . . . . ?
C13E O9E C6E C5E 116.7(12) . . . . ?
C19 S10 C1J O2J -70.7(8) . . . . ?
C19 S10 C1J C2J 172.2(9) . . . . ?
C6L C5L C4L O7L 64.4(11) . . . . ?
C6L C5L C4L C3L -177.2(8) . . . . ?
C6L O9L C13L O10L 28(3) . . . . ?
C6L O9L C13L C14L -169.6(14) . . . . ?
C6K O9K C13K C14K -178.8(11) . . . . ?
C6K O9K C13K O10K 2(3) . . . . ?
C6K C5K C4K O7K 67.5(10) . . . . ?
C6K C5K C4K C3K -175.6(8) . . . . ?
C5A O2A C1A S1 174.7(6) . . . . ?
C5A O2A C1A C2A -66.4(9) . . . . ?
C5A C6A O9A C13A 106(2) . . . . ?
C13H O9H C6H C5H 79.9(11) . . . . ?
C13I O9I C6I C5I 137.8(14) . . . . ?
C3F O5F C9F O6F 2.9(14) . . . . ?
C3F O5F C9F C10F -177.5(8) . . . . ?
C3F C4F C5F O2F -55.0(11) . . . . ?
C3F C4F C5F C6F -174.5(11) . . . . ?
C11A O7A C4A C3A 138.7(12) . . . . ?
C11A O7A C4A C5A -104.5(14) . . . . ?
C5G O2G C1G S7 169.2(6) . . . . ?
C5G O2G C1G C2G -70.7(9) . . . . ?
C7J O3J C2J C3J -133.3(8) . . . . ?
C7J O3J C2J C1J 109.2(9) . . . . ?
C7B O3B C2B C3B -135.1(8) . . . . ?
C7B O3B C2B C1B 109.5(9) . . . . ?
C6D O9D C13D C14D -176.1(11) . . . . ?
C6D O9D C13D O10D -15(2) . . . . ?
C5 N2 C8 O1D 178.8(12) . . . . ?
C5 N2 C8 C33 0.5(14) . . . . ?
C6G O9G C13G O10G 6(2) . . . . ?
C6G O9G C13G C14G -176.7(13) . . . . ?
C9E O5E C3E C4E 147.5(10) . . . . ?
C9E O5E C3E C2E -93.3(11) . . . . ?
C6 S3 C1C O2C -70.8(6) . . . . ?
C6 S3 C1C C2C 173.3(6) . . . . ?
C5B O2B C1B S2 169.7(7) . . . . ?
C5B O2B C1B C2B -67.0(10) . . . . ?
C13F O9F C6F C5F -152.9(11) . . . . ?
C13D O9D C6D C5D 91.3(13) . . . . ?
C6J O9J C13J O10J 4(4) . . . . ?
C6J O9J C13J C14J -165(2) . . . . ?
C13B O9B C6B C5B -128.2(14) . . . . ?
C6A O9A C13A C14A 50.3(18) . . . . ?
C6A O9A C13A O10A -179.0(18) . . . . ?
C11L O7L C4L C5L -107.0(12) . . . . ?
C11L O7L C4L C3L 134.5(11) . . . . ?
C6F O9F C13F O10F -7(2) . . . . ?
C6F O9F C13F C14F 170.8(16) . . . . ?
C6B O9B C13B O10B 5(2) . . . . ?
C6B O9B C13B C14B -173.4(14) . . . . ?
C2E C3E C4E O7E 172.6(7) . . . . ?
C2E C3E C4E C5E 54.1(9) . . . . ?
C2E O3E C7E O4E 32.4(11) . . . . ?
C2E O3E C7E C8E 164.6(11) . . . . ?
C26 C27 C28 C29 175(2) . . . . ?
C30 C29 C28 C27 55(3) . . . . ?
C28 C27 C26 C25 -179(2) . . . . ?

loop_
_exptl_oxdiff_crystal_face_indexfrac_h
_exptl_oxdiff_crystal_face_indexfrac_k
_exptl_oxdiff_crystal_face_indexfrac_l
_exptl_oxdiff_crystal_face_x
_exptl_oxdiff_crystal_face_y
_exptl_oxdiff_crystal_face_z
-1.0000 -1.0000 0.0000 -0.0522 0.0919 0.0531
1.0000 1.0000 -0.0000 0.0522 -0.0919 -0.0531
-0.9999 2.0000 -0.0001 0.1926 -0.0370 -0.0873
0.9999 -2.0000 0.0001 -0.1926 0.0370 0.0873
1.0000 -0.0000 0.0000 -0.0294 -0.0489 -0.0063
-0.0000 -0.0000 -1.0000 -0.0150 0.0188 -0.0435
0.0000 0.0000 1.0000 0.0150 -0.0188 0.0435
-2.0000 1.0000 -0.0001 0.1404 0.0549 -0.0342
2.0000 -1.0000 0.0001 -0.1404 -0.0549 0.0342
4.1868 9.3831 0.1329 0.6447 -0.6106 -0.4599
11.3387 7.3501 -0.9101 0.2529 -0.8537 -0.4553

loop_
_smtbx_masks_void_nr
_smtbx_masks_void_average_x
_smtbx_masks_void_average_y
_smtbx_masks_void_average_z
_smtbx_masks_void_volume
_smtbx_masks_void_count_electrons
_smtbx_masks_void_content
1 0.076 -0.344 -0.159 351.9 60.9 '1 C6H14'
2 -0.076 0.156 0.159 351.9 61.2 '1 C6H14'
3 0.428 0.696 0.160 218.2 35.9 '0.5 C6H14'
4 0.572 0.196 0.840 218.2 35.7 '0.5 C6H14'
